data_7205809
loop_
_publ_author_name
'Yamada, Manabu'
'Hamada, Fumio'

_publ_section_title
;
 Thiacalix[4]arene--potassium assemblies: a supramolecular architecture
 based on coordination polymers and a dimeric structure based on
 triangular pyramidal arrangements
;
_journal_issue 7
_journal_name_full CrystEngComm
_journal_page_first 2494
_journal_paper_doi 10.1039/c0ce00824a
_journal_volume 13
_journal_year 2011
_chemical_formula_moiety 'C72 H84 K8 O14 S8 '
_chemical_formula_sum 'C72 H84 K8 O14 S8'
_chemical_formula_weight 1742.71
_space_group_IT_number 14
_symmetry_cell_setting monoclinic
_symmetry_Int_Tables_number 14
_symmetry_space_group_name_Hall '-P 2yn'
_symmetry_space_group_name_H-M 'P 1 21/n 1'
_cell_angle_alpha 90.0000
_cell_angle_beta 98.1440(17)
_cell_angle_gamma 90.0000
_cell_formula_units_Z 2
_cell_length_a 12.7148(6)
_cell_length_b 13.1573(5)
_cell_length_c 23.5690(12)
_cell_measurement_reflns_used 28078
_cell_measurement_temperature 120.1
_cell_measurement_theta_max 27.5
_cell_measurement_theta_min 3.0
_cell_volume 3903.2(3)
_computing_cell_refinement PROCESS-AUTO
_computing_data_collection PROCESS-AUTO
_computing_data_reduction CrystalStructure
_computing_publication_material 'CrystalStructure 3.8'
_computing_structure_refinement SHELXL
_computing_structure_solution SHELXS97
_diffrn_ambient_temperature 120.1
_diffrn_detector_area_resol_mean 10.00
_diffrn_measured_fraction_theta_full 0.998
_diffrn_measured_fraction_theta_max 0.998
_diffrn_measurement_device_type 'Rigaku RAXIS-RAPID'
_diffrn_measurement_method \w
_diffrn_radiation_type 'Mo K\a'
_diffrn_radiation_wavelength 0.71075
_diffrn_reflns_av_R_equivalents 0.040
_diffrn_reflns_limit_h_max 16
_diffrn_reflns_limit_h_min -16
_diffrn_reflns_limit_k_max 15
_diffrn_reflns_limit_k_min -17
_diffrn_reflns_limit_l_max 30
_diffrn_reflns_limit_l_min -30
_diffrn_reflns_number 37384
_diffrn_reflns_theta_full 27.48
_diffrn_reflns_theta_max 27.48
_exptl_absorpt_coefficient_mu 0.717
_exptl_absorpt_correction_T_max 0.836
_exptl_absorpt_correction_T_min 0.675
_exptl_absorpt_correction_type multi-scan
_exptl_absorpt_process_details
;
Higashi, T. (1995). Program for Absorption Correction.
Rigaku Corporation, Tokyo, Japan.
;
_exptl_crystal_colour yellow
_exptl_crystal_density_diffrn 1.483
_exptl_crystal_density_method 'not measured'
_exptl_crystal_description block
_exptl_crystal_F_000 1816.00
_exptl_crystal_size_max 0.30
_exptl_crystal_size_mid 0.30
_exptl_crystal_size_min 0.25
_refine_diff_density_max 0.53
_refine_diff_density_min -2.31
_refine_ls_extinction_method none
_refine_ls_goodness_of_fit_ref 1.047
_refine_ls_hydrogen_treatment constr
_refine_ls_number_parameters 455
_refine_ls_number_reflns 8930
_refine_ls_R_factor_gt 0.0559
_refine_ls_shift/su_max 0.0010
_refine_ls_structure_factor_coef Fsqd
_refine_ls_weighting_details 'w = 1/[\s^2^(Fo^2^)+(0.1104P)^2^+7.2211P] where P=(Fo^2^+2Fc^2^)/3'
_refine_ls_weighting_scheme calc
_refine_ls_wR_factor_ref 0.1884
_reflns_number_gt 7183
_reflns_number_total 8930
_reflns_threshold_expression F^2^>2.0\s(F^2^)
_cod_data_source_file c0ce00824a.txt
_cod_data_source_block '_D-t-BTC4A-K-n-BuOH'
_cod_original_formula_sum 'C72 H84 K8 O14 S8 '
_cod_database_code 7205809

loop_
_symmetry_equiv_pos_site_id
_symmetry_equiv_pos_as_xyz
1 +X,+Y,+Z
2 1/2-X,1/2+Y,1/2-Z
3 -X,-Y,-Z
4 1/2+X,1/2-Y,1/2+Z

loop_
_atom_site_label
_atom_site_type_symbol
_atom_site_fract_x
_atom_site_fract_y
_atom_site_fract_z
_atom_site_U_iso_or_equiv
_atom_site_adp_type
_atom_site_occupancy
_atom_site_symmetry_multiplicity
_atom_site_calc_flag
_atom_site_refinement_flags
_atom_site_disorder_assembly
_atom_site_disorder_group
K(1) K 0.24026(6) 0.90386(5) 0.04546(3) 0.02689(18) Uani 1.00 1 d . . .
K(2) K 0.48542(6) 0.70720(5) -0.02760(3) 0.02455(17) Uani 1.00 1 d . . .
K(3) K 0.46151(10) 0.97002(9) -0.06311(6) 0.0610(3) Uani 1.00 1 d . . .
K(4) K 0.57144(6) 0.78086(6) 0.11777(3) 0.02797(18) Uani 1.00 1 d . . .
S(1) S 0.37731(8) 0.75283(7) 0.18567(4) 0.0297(2) Uani 1.00 1 d . . .
S(2) S 0.24550(7) 0.64001(6) -0.04195(4) 0.0257(2) Uani 1.00 1 d . . .
S(3) S 0.24443(7) 1.04313(6) -0.10993(4) 0.0265(2) Uani 1.00 1 d . . .
S(4) S 0.38804(7) 1.15568(6) 0.11608(4) 0.0266(2) Uani 1.00 1 d . . .
O(1) O 0.40409(19) 0.66327(17) 0.06804(10) 0.0245(5) Uani 1.00 1 d . . .
O(2) O 0.33061(19) 0.85379(18) -0.04717(11) 0.0256(5) Uani 1.00 1 d . . .
O(3) O 0.40883(18) 1.11072(17) -0.00923(10) 0.0227(4) Uani 1.00 1 d . . .
O(4) O 0.4276(2) 0.93046(18) 0.11080(10) 0.0261(5) Uani 1.00 1 d . . .
O(5) O 0.6535(2) 0.6391(2) 0.05380(13) 0.0384(6) Uani 1.00 1 d . . .
O(6) O 0.4914(2) 0.5122(2) -0.07935(14) 0.0455(8) Uani 1.00 1 d . . .
O(7) O 0.6593(2) 0.7206(3) 0.22630(15) 0.0555(9) Uani 1.00 1 d . . .
C(1) C 0.0903(3) 0.7275(3) 0.08823(19) 0.0340(8) Uani 1.00 1 d . . .
C(2) C 0.1153(2) 0.6958(2) 0.03596(17) 0.0295(7) Uani 1.00 1 d . . .
C(3) C 0.2203(2) 0.6754(2) 0.02822(15) 0.0243(6) Uani 1.00 1 d . . .
C(4) C 0.3067(2) 0.6843(2) 0.07416(15) 0.0229(6) Uani 1.00 1 d . . .
C(5) C 0.2768(3) 0.7221(2) 0.12654(15) 0.0265(7) Uani 1.00 1 d . . .
C(6) C 0.1717(3) 0.7403(2) 0.13343(17) 0.0314(7) Uani 1.00 1 d . . .
C(7) C 0.0437(2) 0.8073(3) -0.15307(15) 0.0289(7) Uani 1.00 1 d . . .
C(8) C 0.0903(2) 0.9037(2) -0.14863(15) 0.0282(7) Uani 1.00 1 d . . .
C(9) C 0.1866(2) 0.9199(2) -0.11319(14) 0.0245(6) Uani 1.00 1 d . . .
C(10) C 0.2414(2) 0.8398(2) -0.07977(14) 0.0236(6) Uani 1.00 1 d . . .
C(11) C 0.1876(2) 0.7434(2) -0.08358(15) 0.0246(6) Uani 1.00 1 d . . .
C(12) C 0.0929(2) 0.7288(2) -0.11995(16) 0.0278(7) Uani 1.00 1 d . . .
C(13) C 0.0957(2) 1.1121(2) 0.02573(19) 0.0322(8) Uani 1.00 1 d . . .
C(14) C 0.1799(3) 1.1354(2) 0.06869(17) 0.0285(7) Uani 1.00 1 d . . .
C(15) C 0.2842(2) 1.1331(2) 0.05750(15) 0.0235(6) Uani 1.00 1 d . . .
C(16) C 0.3114(2) 1.1099(2) 0.00201(15) 0.0211(6) Uani 1.00 1 d . . .
C(17) C 0.2224(2) 1.0835(2) -0.04012(15) 0.0230(6) Uani 1.00 1 d . . .
C(18) C 0.1184(2) 1.0863(2) -0.02816(17) 0.0286(7) Uani 1.00 1 d . . .
C(19) C 0.2826(4) 1.0182(3) 0.2506(2) 0.0500(12) Uani 1.00 1 d . . .
C(20) C 0.3040(4) 0.9165(3) 0.24105(18) 0.0454(11) Uani 1.00 1 d . . .
C(21) C 0.3518(3) 0.8848(2) 0.19482(16) 0.0316(8) Uani 1.00 1 d . . .
C(22) C 0.3836(2) 0.9573(2) 0.15459(15) 0.0257(7) Uani 1.00 1 d . . .
C(23) C 0.3582(3) 1.0609(2) 0.16529(16) 0.0302(7) Uani 1.00 1 d . . .
C(24) C 0.3103(3) 1.0900(3) 0.21262(17) 0.0389(9) Uani 1.00 1 d . . .
C(25) C 0.7565(3) 0.6307(2) 0.03656(19) 0.0375(9) Uani 1.00 1 d . . .
C(26) C 0.7508(3) 0.5980(2) -0.02490(18) 0.0328(8) Uani 1.00 1 d . . .
C(27) C 0.8606(3) 0.5862(3) -0.0440(2) 0.0418(10) Uani 1.00 1 d . . .
C(28) C 0.8520(4) 0.5552(4) -0.1066(2) 0.0557(12) Uani 1.00 1 d . . .
C(29A) C 0.4978(5) 0.5230(5) -0.1445(2) 0.0345(16) Uiso 0.62 1 d P . .
C(29B) C 0.4352(6) 0.5249(7) -0.1319(3) 0.026(2) Uiso 0.38 1 d P . .
C(30A) C 0.4157(4) 0.5969(4) -0.1692(2) 0.0320(15) Uiso 0.62 1 d P . .
C(30B) C 0.5145(7) 0.5676(8) -0.1672(3) 0.033(2) Uiso 0.38 1 d P . .
C(31A) C 0.3989(5) 0.5995(5) -0.2348(2) 0.0333(15) Uiso 0.62 1 d P . .
C(31B) C 0.4608(11) 0.5863(12) -0.2283(4) 0.059(3) Uiso 0.38 1 d P . .
C(32A) C 0.4951(6) 0.6411(5) -0.2604(3) 0.0386(17) Uiso 0.62 1 d P . .
C(32B) C 0.5335(12) 0.6299(11) -0.2671(5) 0.052(3) Uiso 0.38 1 d P . .
C(33A) C 0.7557(4) 0.6594(4) 0.2446(2) 0.0428(14) Uiso 0.81 1 d P . .
C(33B) C 0.7552(13) 0.7411(15) 0.2611(9) 0.051(7) Uiso 0.19 1 d P . .
C(34A) C 0.8136(4) 0.6453(5) 0.1947(2) 0.0473(15) Uiso 0.81 1 d P . .
C(34B) C 0.8243(14) 0.6501(15) 0.2625(7) 0.044(6) Uiso 0.19 1 d P . .
C(35A) C 0.9156(5) 0.5814(5) 0.2085(3) 0.064(2) Uiso 0.81 1 d P . .
C(35B) C 0.8289(17) 0.6082(15) 0.2010(7) 0.035(5) Uiso 0.19 1 d P . .
C(36A) C 0.8937(6) 0.4733(5) 0.2277(3) 0.0645(19) Uiso 0.81 1 d P . .
C(36B) C 0.9012(19) 0.5122(17) 0.2064(10) 0.044(6) Uiso 0.19 1 d P . .
H(1) H 0.0186 0.7402 0.0932 0.041 Uiso 1.00 1 c R . .
H(2) H 0.0601 0.6876 0.0046 0.035 Uiso 1.00 1 c R . .
H(3) H 0.1553 0.7619 0.1696 0.038 Uiso 1.00 1 c R . .
H(4) H -0.0204 0.7957 -0.1782 0.035 Uiso 1.00 1 c R . .
H(5) H 0.0562 0.9587 -0.1699 0.034 Uiso 1.00 1 c R . .
H(6) H 0.0609 0.6633 -0.1222 0.033 Uiso 1.00 1 c R . .
H(7) H 0.0244 1.1139 0.0334 0.039 Uiso 1.00 1 c R . .
H(8) H 0.1656 1.1530 0.1059 0.034 Uiso 1.00 1 c R . .
H(9) H 0.0618 1.0702 -0.0576 0.034 Uiso 1.00 1 c R . .
H(13) H 0.7991 0.5807 0.0615 0.045 Uiso 1.00 1 c R . .
H(14) H 0.7930 0.6972 0.0417 0.045 Uiso 1.00 1 c R . .
H(15) H 0.7093 0.6488 -0.0497 0.039 Uiso 1.00 1 c R . .
H(16) H 0.7126 0.5323 -0.0301 0.039 Uiso 1.00 1 c R . .
H(17) H 0.8994 0.6514 -0.0384 0.050 Uiso 1.00 1 c R . .
H(18) H 0.9017 0.5342 -0.0200 0.050 Uiso 1.00 1 c R . .
H(19) H 0.9234 0.5483 -0.1173 0.067 Uiso 1.00 1 c R . .
H(20) H 0.8125 0.6072 -0.1306 0.067 Uiso 1.00 1 c R . .
H(21) H 0.8146 0.4900 -0.1122 0.067 Uiso 1.00 1 c R . .
H(22A) H 0.5692 0.5472 -0.1503 0.041 Uiso 0.62 1 c R . .
H(23A) H 0.4851 0.4562 -0.1637 0.041 Uiso 0.62 1 c R . .
H(24A) H 0.4366 0.6656 -0.1545 0.038 Uiso 0.62 1 c R . .
H(25A) H 0.3475 0.5796 -0.1558 0.038 Uiso 0.62 1 c R . .
H(26A) H 0.3362 0.6423 -0.2482 0.040 Uiso 0.62 1 c R . .
H(27A) H 0.3834 0.5298 -0.2495 0.040 Uiso 0.62 1 c R . .
H(28A) H 0.4794 0.6409 -0.3023 0.046 Uiso 0.62 1 c R . .
H(29A) H 0.5572 0.5981 -0.2483 0.046 Uiso 0.62 1 c R . .
H(30A) H 0.5101 0.7107 -0.2468 0.046 Uiso 0.62 1 c R . .
H(22B) H 0.3755 0.5728 -0.1305 0.031 Uiso 0.38 1 c R . .
H(23B) H 0.4065 0.4592 -0.1477 0.031 Uiso 0.38 1 c R . .
H(24B) H 0.5741 0.5193 -0.1675 0.040 Uiso 0.38 1 c R . .
H(25B) H 0.5437 0.6323 -0.1501 0.040 Uiso 0.38 1 c R . .
H(26B) H 0.4315 0.5212 -0.2446 0.071 Uiso 0.38 1 c R . .
H(27B) H 0.4005 0.6336 -0.2271 0.071 Uiso 0.38 1 c R . .
H(28B) H 0.4939 0.6394 -0.3058 0.063 Uiso 0.38 1 c R . .
H(29B) H 0.5927 0.5828 -0.2694 0.063 Uiso 0.38 1 c R . .
H(30B) H 0.5611 0.6952 -0.2521 0.063 Uiso 0.38 1 c R . .
H(31A) H 0.7357 0.5925 0.2590 0.051 Uiso 0.81 1 c R . .
H(32A) H 0.8018 0.6946 0.2759 0.051 Uiso 0.81 1 c R . .
H(33A) H 0.8326 0.7129 0.1807 0.057 Uiso 0.81 1 c R . .
H(34A) H 0.7658 0.6119 0.1635 0.057 Uiso 0.81 1 c R . .
H(35A) H 0.9517 0.5779 0.1739 0.077 Uiso 0.81 1 c R . .
H(36A) H 0.9643 0.6155 0.2391 0.077 Uiso 0.81 1 c R . .
H(37A) H 0.9609 0.4360 0.2359 0.077 Uiso 0.81 1 c R . .
H(38A) H 0.8469 0.4385 0.1972 0.077 Uiso 0.81 1 c R . .
H(39A) H 0.8594 0.4760 0.2624 0.077 Uiso 0.81 1 c R . .
H(31B) H 0.7419 0.7579 0.3004 0.061 Uiso 0.19 1 c R . .
H(32B) H 0.7907 0.7999 0.2458 0.061 Uiso 0.19 1 c R . .
H(33B) H 0.7967 0.5966 0.2859 0.053 Uiso 0.19 1 c R . .
H(34B) H 0.8969 0.6679 0.2807 0.053 Uiso 0.19 1 c R . .
H(35B) H 0.7567 0.5903 0.1823 0.042 Uiso 0.19 1 c R . .
H(36B) H 0.8583 0.6604 0.1775 0.042 Uiso 0.19 1 c R . .
H(37B) H 0.9052 0.4846 0.1681 0.053 Uiso 0.19 1 c R . .
H(38B) H 0.8714 0.4609 0.2297 0.053 Uiso 0.19 1 c R . .
H(39B) H 0.9727 0.5308 0.2247 0.053 Uiso 0.19 1 c R . .
H(10) H 0.2495 1.0379 0.2826 0.060 Uiso 1.00 1 c R . .
H(11) H 0.2852 0.8670 0.2672 0.054 Uiso 1.00 1 c R . .
H(12) H 0.2967 1.1599 0.2187 0.038 Uiso 1.00 1 c R . .
H(40) H 0.6273 0.5809 0.0559 0.046 Uiso 1.00 1 c R . .
H(41) H 0.5300 0.4636 -0.0659 0.055 Uiso 1.00 1 c R . .
H(43) H 0.6269 0.7306 0.2545 0.067 Uiso 1.00 1 c R . .

loop_
_atom_site_aniso_label
_atom_site_aniso_U_11
_atom_site_aniso_U_22
_atom_site_aniso_U_33
_atom_site_aniso_U_12
_atom_site_aniso_U_13
_atom_site_aniso_U_23
K(1) 0.0311(3) 0.0148(3) 0.0333(4) -0.0036(2) -0.0007(3) 0.0039(2)
K(2) 0.0257(3) 0.0166(3) 0.0297(3) -0.0024(2) -0.0017(2) 0.0026(2)
K(3) 0.0581(6) 0.0485(6) 0.0771(8) -0.0018(5) 0.0117(5) 0.0060(5)
K(4) 0.0296(3) 0.0174(3) 0.0347(4) -0.0027(2) -0.0030(3) 0.0023(2)
S(1) 0.0398(5) 0.0223(4) 0.0252(4) -0.0079(3) -0.0017(3) 0.0051(3)
S(2) 0.0313(4) 0.0139(3) 0.0298(4) -0.0042(3) -0.0028(3) 0.0004(3)
S(3) 0.0331(4) 0.0176(3) 0.0265(4) -0.0049(3) -0.0042(3) 0.0060(3)
S(4) 0.0333(4) 0.0170(3) 0.0283(4) -0.0068(3) 0.0004(3) -0.0016(3)
O(1) 0.0273(11) 0.0166(10) 0.0278(12) -0.0031(9) -0.0019(9) 0.0035(9)
O(2) 0.0275(12) 0.0174(11) 0.0285(12) -0.0037(9) -0.0080(9) 0.0028(9)
O(3) 0.0218(11) 0.0177(10) 0.0282(12) -0.0035(8) 0.0018(9) 0.0024(9)
O(4) 0.0316(12) 0.0197(11) 0.0263(12) -0.0006(9) 0.0022(9) 0.0027(9)
O(5) 0.0397(15) 0.0176(12) 0.0536(17) 0.0041(11) -0.0081(13) -0.0025(11)
O(6) 0.0522(17) 0.0173(12) 0.0576(19) 0.0037(12) -0.0254(14) 0.0021(12)
O(7) 0.060(2) 0.066(2) 0.0391(17) 0.0072(17) 0.0020(15) 0.0097(16)
C(1) 0.0262(17) 0.0284(18) 0.047(2) -0.0031(14) 0.0054(16) 0.0030(16)
C(2) 0.0276(17) 0.0203(16) 0.0382(19) -0.0058(13) -0.0032(14) 0.0040(14)
C(3) 0.0272(16) 0.0144(14) 0.0300(17) -0.0059(12) -0.0001(13) 0.0026(12)
C(4) 0.0273(16) 0.0120(13) 0.0284(16) -0.0049(12) 0.0005(13) 0.0041(12)
C(5) 0.0350(18) 0.0163(15) 0.0266(17) -0.0047(13) -0.0010(14) 0.0059(12)
C(6) 0.0364(19) 0.0221(17) 0.037(2) -0.0073(15) 0.0089(15) 0.0013(14)
C(7) 0.0277(17) 0.0313(18) 0.0253(17) -0.0068(14) -0.0043(13) -0.0029(14)
C(8) 0.0303(17) 0.0288(18) 0.0236(16) 0.0001(14) -0.0029(13) 0.0039(13)
C(9) 0.0282(16) 0.0195(15) 0.0239(16) -0.0043(13) -0.0025(13) 0.0033(12)
C(10) 0.0282(16) 0.0184(15) 0.0223(15) -0.0043(13) -0.0026(12) 0.0004(12)
C(11) 0.0270(16) 0.0200(15) 0.0253(16) -0.0028(13) -0.0020(13) 0.0019(13)
C(12) 0.0289(17) 0.0239(16) 0.0294(17) -0.0084(14) -0.0005(13) -0.0045(13)
C(13) 0.0208(15) 0.0201(16) 0.056(2) -0.0012(13) 0.0055(15) 0.0001(16)
C(14) 0.0328(18) 0.0169(15) 0.0367(19) 0.0006(13) 0.0083(15) -0.0003(14)
C(15) 0.0244(15) 0.0135(14) 0.0320(17) -0.0023(12) 0.0024(13) 0.0002(12)
C(16) 0.0237(15) 0.0098(13) 0.0291(16) -0.0021(11) 0.0010(12) 0.0041(11)
C(17) 0.0247(15) 0.0125(14) 0.0301(17) 0.0004(12) -0.0018(13) 0.0042(12)
C(18) 0.0231(16) 0.0171(15) 0.043(2) -0.0011(12) -0.0035(14) 0.0025(14)
C(19) 0.083(3) 0.038(2) 0.034(2) -0.016(2) 0.026(2) -0.0093(18)
C(20) 0.076(3) 0.035(2) 0.0274(19) -0.021(2) 0.015(2) -0.0029(16)
C(21) 0.046(2) 0.0218(16) 0.0261(17) -0.0074(15) 0.0011(15) 0.0001(13)
C(22) 0.0297(17) 0.0227(16) 0.0235(16) -0.0071(13) -0.0000(13) 0.0009(13)
C(23) 0.0403(19) 0.0214(16) 0.0283(17) -0.0069(15) 0.0021(15) -0.0024(14)
C(24) 0.060(2) 0.0274(19) 0.0309(19) -0.0093(18) 0.0104(18) -0.0078(15)
C(25) 0.036(2) 0.0146(16) 0.055(2) 0.0010(14) -0.0154(18) 0.0004(16)
C(26) 0.0303(18) 0.0168(16) 0.046(2) -0.0046(13) -0.0122(15) 0.0070(15)
C(27) 0.034(2) 0.0246(19) 0.063(2) -0.0122(16) -0.0073(19) 0.0036(18)
C(28) 0.056(2) 0.043(2) 0.071(3) -0.019(2) 0.019(2) 0.005(2)

loop_
_atom_type_symbol
_atom_type_description
_atom_type_scat_dispersion_real
_atom_type_scat_dispersion_imag
_atom_type_scat_source
C C 0.003 0.002
;
International Tables for Crystallography
(1992, Vol. C, Tables 4.2.6.8 and 6.1.1.4)
;
H H 0.000 0.000
;
International Tables for Crystallography
(1992, Vol. C, Table 6.1.1.4)
;
O O 0.011 0.006
;
International Tables for Crystallography
(1992, Vol. C, Tables 4.2.6.8 and 6.1.1.4)
;
S S 0.125 0.123
;
International Tables for Crystallography
(1992, Vol. C, Tables 4.2.6.8 and 6.1.1.4)
;
K K 0.200 0.250
;
International Tables for Crystallography
(1992, Vol. C, Tables 4.2.6.8 and 6.1.1.4)
;

loop_
_geom_angle_atom_site_label_1
_geom_angle_atom_site_label_2
_geom_angle_atom_site_label_3
_geom_angle
_geom_angle_publ_flag
_geom_angle_site_symmetry_1
_geom_angle_site_symmetry_2
_geom_angle_site_symmetry_3
O(2) K(1) O(4) 92.96(7) yes . . .
O(2) K(1) C(1) 114.41(9) yes . . .
O(2) K(1) C(2) 89.92(9) yes . . .
O(2) K(1) C(3) 71.72(8) yes . . .
O(2) K(1) C(4) 79.15(8) yes . . .
O(2) K(1) C(5) 105.75(8) yes . . .
O(2) K(1) C(6) 123.32(9) yes . . .
O(2) K(1) C(10) 24.75(8) yes . . .
O(2) K(1) C(13) 112.52(9) yes . . .
O(2) K(1) C(14) 120.75(9) yes . . .
O(2) K(1) C(15) 102.86(8) yes . . .
O(2) K(1) C(16) 76.48(8) yes . . .
O(2) K(1) C(17) 70.02(8) yes . . .
O(2) K(1) C(18) 88.48(9) yes . . .
O(2) K(1) C(22) 118.24(9) yes . . .
O(4) K(1) C(1) 115.40(8) yes . . .
O(4) K(1) C(2) 123.60(8) yes . . .
O(4) K(1) C(3) 104.93(8) yes . . .
O(4) K(1) C(4) 78.48(8) yes . . .
O(4) K(1) C(5) 72.41(8) yes . . .
O(4) K(1) C(6) 90.99(8) yes . . .
O(4) K(1) C(10) 117.71(8) yes . . .
O(4) K(1) C(13) 113.99(8) yes . . .
O(4) K(1) C(14) 89.56(8) yes . . .
O(4) K(1) C(15) 71.49(8) yes . . .
O(4) K(1) C(16) 78.25(7) yes . . .
O(4) K(1) C(17) 104.65(8) yes . . .
O(4) K(1) C(18) 122.26(8) yes . . .
O(4) K(1) C(22) 25.29(9) yes . . .
C(1) K(1) C(2) 24.79(10) yes . . .
C(1) K(1) C(3) 45.10(10) yes . . .
C(1) K(1) C(4) 54.07(9) yes . . .
C(1) K(1) C(5) 44.88(9) yes . . .
C(1) K(1) C(6) 24.80(9) yes . . .
C(1) K(1) C(10) 100.65(10) yes . . .
C(1) K(1) C(13) 107.29(9) yes . . .
C(1) K(1) C(14) 117.39(10) yes . . .
C(1) K(1) C(15) 141.12(10) yes . . .
C(1) K(1) C(16) 160.74(9) yes . . .
C(1) K(1) C(17) 139.01(9) yes . . .
C(1) K(1) C(18) 116.08(9) yes . . .
C(1) K(1) C(22) 102.24(10) yes . . .
C(2) K(1) C(3) 26.00(9) yes . . .
C(2) K(1) C(4) 46.94(8) yes . . .
C(2) K(1) C(5) 52.84(9) yes . . .
C(2) K(1) C(6) 44.02(9) yes . . .
C(2) K(1) C(10) 76.40(9) yes . . .
C(2) K(1) C(13) 116.48(9) yes . . .
C(2) K(1) C(14) 134.87(10) yes . . .
C(2) K(1) C(15) 160.14(9) yes . . .
C(2) K(1) C(16) 155.30(9) yes . . .
C(2) K(1) C(17) 128.78(9) yes . . .
C(2) K(1) C(18) 114.11(9) yes . . .
C(2) K(1) C(22) 119.98(9) yes . . .
C(3) K(1) C(4) 27.21(8) yes . . .
C(3) K(1) C(5) 46.51(9) yes . . .
C(3) K(1) C(6) 52.78(9) yes . . .
C(3) K(1) C(10) 67.16(9) yes . . .
C(3) K(1) C(13) 140.27(9) yes . . .
C(3) K(1) C(14) 160.87(10) yes . . .
C(3) K(1) C(15) 173.58(10) yes . . .
C(3) K(1) C(16) 148.14(10) yes . . .
C(3) K(1) C(17) 132.17(9) yes . . .
C(3) K(1) C(18) 129.74(9) yes . . .
C(3) K(1) C(22) 111.93(9) yes . . .
C(4) K(1) C(5) 27.08(9) yes . . .
C(4) K(1) C(6) 46.56(10) yes . . .
C(4) K(1) C(10) 85.11(9) yes . . .
C(4) K(1) C(13) 161.37(9) yes . . .
C(4) K(1) C(14) 157.61(9) yes . . .
C(4) K(1) C(15) 149.96(8) yes . . .
C(4) K(1) C(16) 145.11(9) yes . . .
C(4) K(1) C(17) 149.09(9) yes . . .
C(4) K(1) C(18) 156.66(9) yes . . .
C(4) K(1) C(22) 85.24(9) yes . . .
C(5) K(1) C(6) 25.57(10) yes . . .
C(5) K(1) C(10) 111.43(9) yes . . .
C(5) K(1) C(13) 140.47(10) yes . . .
C(5) K(1) C(14) 130.96(10) yes . . .
C(5) K(1) C(15) 134.51(9) yes . . .
C(5) K(1) C(16) 150.64(9) yes . . .
C(5) K(1) C(17) 174.93(10) yes . . .
C(5) K(1) C(18) 159.63(10) yes . . .
C(5) K(1) C(22) 68.25(9) yes . . .
C(6) K(1) C(10) 118.55(9) yes . . .
C(6) K(1) C(13) 116.97(10) yes . . .
C(6) K(1) C(14) 115.80(10) yes . . .
C(6) K(1) C(15) 131.61(10) yes . . .
C(6) K(1) C(16) 158.32(9) yes . . .
C(6) K(1) C(17) 159.40(9) yes . . .
C(6) K(1) C(18) 134.09(10) yes . . .
C(6) K(1) C(22) 77.95(9) yes . . .
C(10) K(1) C(13) 99.84(10) yes . . .
C(10) K(1) C(14) 117.28(9) yes . . .
C(10) K(1) C(15) 109.41(9) yes . . .
C(10) K(1) C(16) 83.12(9) yes . . .
C(10) K(1) C(17) 65.99(8) yes . . .
C(10) K(1) C(18) 75.79(9) yes . . .
C(10) K(1) C(22) 142.99(9) yes . . .
C(13) K(1) C(14) 24.81(9) yes . . .
C(13) K(1) C(15) 44.56(8) yes . . .
C(13) K(1) C(16) 53.51(9) yes . . .
C(13) K(1) C(17) 44.36(10) yes . . .
C(13) K(1) C(18) 24.48(10) yes . . .
C(13) K(1) C(22) 100.61(9) yes . . .
C(14) K(1) C(15) 25.41(9) yes . . .
C(14) K(1) C(16) 46.30(9) yes . . .
C(14) K(1) C(17) 52.31(9) yes . . .
C(14) K(1) C(18) 43.69(9) yes . . .
C(14) K(1) C(22) 76.31(9) yes . . .
C(15) K(1) C(16) 26.93(9) yes . . .
C(15) K(1) C(17) 46.07(8) yes . . .
C(15) K(1) C(18) 52.16(8) yes . . .
C(15) K(1) C(22) 67.21(9) yes . . .
C(16) K(1) C(17) 26.94(8) yes . . .
C(16) K(1) C(18) 46.16(8) yes . . .
C(16) K(1) C(22) 84.71(9) yes . . .
C(17) K(1) C(18) 25.31(9) yes . . .
C(17) K(1) C(22) 110.93(9) yes . . .
C(18) K(1) C(22) 118.10(9) yes . . .
K(3) K(2) K(4) 88.07(2) yes . . .
K(3) K(2) S(2) 101.44(3) yes . . .
K(3) K(2) S(4) 50.28(2) yes . . 3_675
K(3) K(2) O(1) 112.20(5) yes . . .
K(3) K(2) O(2) 40.85(5) yes . . .
K(3) K(2) O(3) 43.05(4) yes . . 3_675
K(3) K(2) O(5) 120.11(6) yes . . .
K(3) K(2) O(6) 141.38(7) yes . . .
K(4) K(2) S(2) 109.81(3) yes . . .
K(4) K(2) S(4) 110.04(2) yes . . 3_675
K(4) K(2) O(1) 49.73(5) yes . . .
K(4) K(2) O(2) 94.88(5) yes . . .
K(4) K(2) O(3) 53.72(5) yes . . 3_675
K(4) K(2) O(5) 48.15(6) yes . . .
K(4) K(2) O(6) 129.13(6) yes . . .
S(2) K(2) S(4) 129.06(3) yes . . 3_675
S(2) K(2) O(1) 62.94(5) yes . . .
S(2) K(2) O(2) 61.24(5) yes . . .
S(2) K(2) O(3) 133.11(5) yes . . 3_675
S(2) K(2) O(5) 128.02(6) yes . . .
S(2) K(2) O(6) 77.59(6) yes . . .
S(4) K(2) O(1) 157.22(5) yes 3_675 . .
S(4) K(2) O(2) 85.01(5) yes 3_675 . .
S(4) K(2) O(3) 58.85(5) yes 3_675 . 3_675
S(4) K(2) O(5) 102.21(6) yes 3_675 . .
S(4) K(2) O(6) 100.08(7) yes 3_675 . .
O(1) K(2) O(2) 86.55(7) yes . . .
O(1) K(2) O(3) 98.54(7) yes . . 3_675
O(1) K(2) O(5) 72.72(8) yes . . .
O(1) K(2) O(6) 101.73(8) yes . . .
O(2) K(2) O(3) 75.80(6) yes . . 3_675
O(2) K(2) O(5) 142.77(8) yes . . .
O(2) K(2) O(6) 128.52(8) yes . . .
O(3) K(2) O(5) 77.14(7) yes 3_675 . .
O(3) K(2) O(6) 148.89(8) yes 3_675 . .
O(5) K(2) O(6) 86.63(8) yes . . .
K(2) K(3) K(3) 90.96(4) yes . . 3_675
K(2) K(3) K(4) 172.18(4) yes . . 3_675
K(2) K(3) S(3) 116.35(4) yes . . .
K(2) K(3) S(4) 60.93(3) yes . . 3_675
K(2) K(3) O(2) 50.49(6) yes . . .
K(2) K(3) O(3) 130.35(7) yes . . .
K(2) K(3) O(3) 52.15(5) yes . . 3_675
K(2) K(3) O(4) 128.51(7) yes . . 3_675
K(2) K(3) C(10) 63.96(6) yes . . .
K(2) K(3) C(16) 118.89(7) yes . . .
K(2) K(3) C(16) 62.34(5) yes . . 3_675
K(2) K(3) C(22) 113.61(7) yes . . 3_675
K(3) K(3) K(4) 96.84(4) yes 3_675 . 3_675
K(3) K(3) S(3) 115.01(5) yes 3_675 . .
K(3) K(3) S(4) 114.53(4) yes 3_675 . 3_675
K(3) K(3) O(2) 98.51(8) yes 3_675 . .
K(3) K(3) O(3) 50.80(6) yes 3_675 . .
K(3) K(3) O(3) 49.46(6) yes 3_675 . 3_675
K(3) K(3) O(4) 100.94(7) yes 3_675 . 3_675
K(3) K(3) C(10) 113.50(7) yes 3_675 . .
K(3) K(3) C(16) 61.40(6) yes 3_675 . .
K(3) K(3) C(16) 60.78(7) yes 3_675 . 3_675
K(3) K(3) C(22) 114.94(7) yes 3_675 . 3_675
K(4) K(3) S(3) 60.60(2) yes 3_675 . .
K(4) K(3) S(4) 114.77(4) yes 3_675 . 3_675
K(4) K(3) O(2) 128.22(7) yes 3_675 . .
K(4) K(3) O(3) 56.43(6) yes 3_675 . .
K(4) K(3) O(3) 133.91(6) yes 3_675 . 3_675
K(4) K(3) O(4) 49.39(6) yes 3_675 . 3_675
K(4) K(3) C(10) 112.91(6) yes 3_675 . .
K(4) K(3) C(16) 65.92(6) yes 3_675 . .
K(4) K(3) C(16) 121.36(6) yes 3_675 . 3_675
K(4) K(3) C(22) 62.45(6) yes 3_675 . 3_675
S(3) K(3) S(4) 130.42(5) yes . . 3_675
S(3) K(3) O(2) 68.07(6) yes . . .
S(3) K(3) O(3) 68.47(6) yes . . .
S(3) K(3) O(3) 153.74(8) yes . . 3_675
S(3) K(3) O(4) 103.42(7) yes . . 3_675
S(3) K(3) C(10) 52.47(6) yes . . .
S(3) K(3) C(16) 53.68(6) yes . . .
S(3) K(3) C(16) 175.06(8) yes . . 3_675
S(3) K(3) C(22) 105.93(7) yes . . 3_675
S(4) K(3) O(2) 102.83(7) yes 3_675 . .
S(4) K(3) O(3) 155.35(7) yes 3_675 . .
S(4) K(3) O(3) 68.64(6) yes 3_675 . 3_675
S(4) K(3) O(4) 68.65(7) yes 3_675 . 3_675
S(4) K(3) C(10) 104.65(7) yes 3_675 . .
S(4) K(3) C(16) 175.83(7) yes 3_675 . .
S(4) K(3) C(16) 53.75(6) yes 3_675 . 3_675
S(4) K(3) C(22) 52.69(6) yes 3_675 . 3_675
O(2) K(3) O(3) 99.33(9) yes . . .
O(2) K(3) O(3) 91.66(9) yes . . 3_675
O(2) K(3) O(4) 160.55(10) yes . . 3_675
O(2) K(3) C(10) 18.73(8) yes . . .
O(2) K(3) C(16) 79.14(9) yes . . .
O(2) K(3) C(16) 109.26(9) yes . . 3_675
O(2) K(3) C(22) 144.18(10) yes . . 3_675
O(3) K(3) O(3) 100.26(9) yes . . 3_675
O(3) K(3) O(4) 93.17(9) yes . . 3_675
O(3) K(3) C(10) 99.81(9) yes . . .
O(3) K(3) C(16) 21.39(7) yes . . .
O(3) K(3) C(16) 108.44(8) yes . . 3_675
O(3) K(3) C(22) 111.37(9) yes . . 3_675
O(3) K(3) O(4) 100.76(9) yes 3_675 . 3_675
O(3) K(3) C(10) 109.83(8) yes 3_675 . .
O(3) K(3) C(16) 107.78(9) yes 3_675 . .
O(3) K(3) C(16) 21.56(8) yes 3_675 . 3_675
O(3) K(3) C(22) 100.26(9) yes 3_675 . 3_675
O(4) K(3) C(10) 143.78(9) yes 3_675 . .
O(4) K(3) C(16) 110.60(9) yes 3_675 . .
O(4) K(3) C(16) 80.40(9) yes 3_675 . 3_675
O(4) K(3) C(22) 18.58(8) yes 3_675 . 3_675
C(10) K(3) C(16) 78.42(8) yes . . .
C(10) K(3) C(16) 125.72(8) yes . . 3_675
C(10) K(3) C(22) 131.54(9) yes . . 3_675
C(16) K(3) C(16) 122.19(9) yes . . 3_675
C(16) K(3) C(22) 127.30(9) yes . . 3_675
C(16) K(3) C(22) 78.70(9) yes 3_675 . 3_675
K(2) K(4) K(3) 84.12(2) yes . . 3_675
K(2) K(4) S(1) 107.44(2) yes . . .
K(2) K(4) S(3) 104.96(2) yes . . 3_675
K(2) K(4) O(1) 47.76(5) yes . . .
K(2) K(4) O(3) 50.01(4) yes . . 3_675
K(2) K(4) O(4) 91.54(5) yes . . .
K(2) K(4) O(5) 50.82(6) yes . . .
K(2) K(4) O(7) 146.96(8) yes . . .
K(3) K(4) S(1) 103.51(3) yes 3_675 . .
K(3) K(4) S(3) 51.59(2) yes 3_675 . 3_675
K(3) K(4) O(1) 108.79(5) yes 3_675 . .
K(3) K(4) O(3) 42.17(5) yes 3_675 . 3_675
K(3) K(4) O(4) 41.31(5) yes 3_675 . .
K(3) K(4) O(5) 118.27(7) yes 3_675 . .
K(3) K(4) O(7) 128.16(8) yes 3_675 . .
S(1) K(4) S(3) 136.11(3) yes . . 3_675
S(1) K(4) O(1) 62.38(5) yes . . .
S(1) K(4) O(3) 131.46(5) yes . . 3_675
S(1) K(4) O(4) 62.55(5) yes . . .
S(1) K(4) O(5) 126.59(6) yes . . .
S(1) K(4) O(7) 74.84(8) yes . . .
S(3) K(4) O(1) 151.31(5) yes 3_675 . .
S(3) K(4) O(3) 58.02(4) yes 3_675 . 3_675
S(3) K(4) O(4) 87.98(5) yes 3_675 . .
S(3) K(4) O(5) 96.86(6) yes 3_675 . .
S(3) K(4) O(7) 93.23(8) yes 3_675 . .
O(1) K(4) O(3) 93.31(6) yes . . 3_675
O(1) K(4) O(4) 84.66(7) yes . . .
O(1) K(4) O(5) 73.19(8) yes . . .
O(1) K(4) O(7) 114.82(9) yes . . .
O(3) K(4) O(4) 74.59(7) yes 3_675 . .
O(3) K(4) O(5) 76.37(7) yes 3_675 . .
O(3) K(4) O(7) 149.79(9) yes 3_675 . .
O(4) K(4) O(5) 142.08(8) yes . . .
O(4) K(4) O(7) 116.86(9) yes . . .
O(5) K(4) O(7) 100.45(10) yes . . .
K(4) S(1) C(5) 98.92(13) yes . . .
K(4) S(1) C(21) 96.71(14) yes . . .
C(5) S(1) C(21) 101.00(16) yes . . .
K(2) S(2) C(3) 97.19(11) yes . . .
K(2) S(2) C(11) 99.45(12) yes . . .
C(3) S(2) C(11) 101.32(16) yes . . .
K(3) S(3) K(4) 67.81(3) yes . . 3_675
K(3) S(3) C(9) 94.44(11) yes . . .
K(3) S(3) C(17) 90.72(11) yes . . .
K(4) S(3) C(9) 157.75(12) yes 3_675 . .
K(4) S(3) C(17) 92.72(11) yes 3_675 . .
C(9) S(3) C(17) 101.13(15) yes . . .
K(2) S(4) K(3) 68.79(3) yes 3_675 . 3_675
K(2) S(4) C(15) 88.64(11) yes 3_675 . .
K(2) S(4) C(23) 162.12(13) yes 3_675 . .
K(3) S(4) C(15) 91.85(12) yes 3_675 . .
K(3) S(4) C(23) 95.41(13) yes 3_675 . .
C(15) S(4) C(23) 100.58(16) yes . . .
K(2) O(1) K(4) 82.51(7) yes . . .
K(2) O(1) C(4) 122.5(2) yes . . .
K(4) O(1) C(4) 121.67(19) yes . . .
K(1) O(2) K(2) 114.45(9) yes . . .
K(1) O(2) K(3) 111.55(9) yes . . .
K(1) O(2) C(10) 94.5(2) yes . . .
K(2) O(2) K(3) 88.66(8) yes . . .
K(2) O(2) C(10) 123.3(2) yes . . .
K(3) O(2) C(10) 125.8(2) yes . . .
K(2) O(3) K(3) 131.49(10) yes 3_675 . .
K(2) O(3) K(3) 84.80(7) yes 3_675 . 3_675
K(2) O(3) K(4) 76.27(6) yes 3_675 . 3_675
K(2) O(3) C(16) 111.70(18) yes 3_675 . .
K(3) O(3) K(3) 79.74(8) yes . . 3_675
K(3) O(3) K(4) 81.40(7) yes . . 3_675
K(3) O(3) C(16) 116.54(19) yes . . .
K(3) O(3) K(4) 132.81(10) yes 3_675 . 3_675
K(3) O(3) C(16) 114.9(2) yes 3_675 . .
K(4) O(3) C(16) 112.20(18) yes 3_675 . .
K(1) O(4) K(3) 110.32(9) yes . . 3_675
K(1) O(4) K(4) 119.02(8) yes . . .
K(1) O(4) C(22) 92.59(19) yes . . .
K(3) O(4) K(4) 89.31(9) yes 3_675 . .
K(3) O(4) C(22) 126.4(2) yes 3_675 . .
K(4) O(4) C(22) 121.5(2) yes . . .
K(2) O(5) K(4) 81.03(7) yes . . .
K(2) O(5) C(25) 118.0(2) yes . . .
K(4) O(5) C(25) 130.9(2) yes . . .
K(2) O(6) C(29A) 110.4(2) yes . . .
K(2) O(6) C(29B) 103.8(4) yes . . .
K(4) O(7) C(33A) 129.6(3) yes . . .
K(4) O(7) C(33B) 134.0(9) yes . . .
C(33A) O(7) C(33B) 46.7(8) yes . . .
K(1) C(1) C(2) 73.7(2) yes . . .
K(1) C(1) C(6) 75.2(2) yes . . .
C(2) C(1) C(6) 118.8(3) yes . . .
K(1) C(2) C(1) 81.5(2) yes . . .
K(1) C(2) C(3) 72.25(19) yes . . .
C(1) C(2) C(3) 121.3(3) yes . . .
K(1) C(3) S(2) 111.02(15) yes . . .
K(1) C(3) C(2) 81.8(2) yes . . .
K(1) C(3) C(4) 77.18(18) yes . . .
S(2) C(3) C(2) 118.0(2) yes . . .
S(2) C(3) C(4) 120.0(2) yes . . .
C(2) C(3) C(4) 122.0(3) yes . . .
K(1) C(4) O(1) 114.5(2) yes . . .
K(1) C(4) C(3) 75.62(18) yes . . .
K(1) C(4) C(5) 76.35(18) yes . . .
O(1) C(4) C(3) 122.7(3) yes . . .
O(1) C(4) C(5) 123.0(2) yes . . .
C(3) C(4) C(5) 114.2(3) yes . . .
K(1) C(5) S(1) 109.67(15) yes . . .
K(1) C(5) C(4) 76.57(18) yes . . .
K(1) C(5) C(6) 82.8(2) yes . . .
S(1) C(5) C(4) 120.0(2) yes . . .
S(1) C(5) C(6) 117.4(2) yes . . .
C(4) C(5) C(6) 122.6(3) yes . . .
K(1) C(6) C(1) 80.0(2) yes . . .
K(1) C(6) C(5) 71.6(2) yes . . .
C(1) C(6) C(5) 120.9(3) yes . . .
C(8) C(7) C(12) 118.7(3) yes . . .
C(7) C(8) C(9) 120.6(3) yes . . .
S(3) C(9) C(8) 119.2(2) yes . . .
S(3) C(9) C(10) 118.7(2) yes . . .
C(8) C(9) C(10) 122.2(3) yes . . .
K(1) C(10) K(3) 82.00(8) yes . . .
K(1) C(10) O(2) 60.79(17) yes . . .
K(1) C(10) C(9) 105.0(2) yes . . .
K(1) C(10) C(11) 103.6(2) yes . . .
K(3) C(10) C(9) 91.3(2) yes . . .
K(3) C(10) C(11) 149.8(2) yes . . .
O(2) C(10) C(9) 122.7(2) yes . . .
O(2) C(10) C(11) 122.2(2) yes . . .
C(9) C(10) C(11) 115.0(2) yes . . .
S(2) C(11) C(10) 119.0(2) yes . . .
S(2) C(11) C(12) 119.4(2) yes . . .
C(10) C(11) C(12) 121.6(3) yes . . .
C(7) C(12) C(11) 121.7(3) yes . . .
K(1) C(13) C(14) 74.1(2) yes . . .
K(1) C(13) C(18) 75.0(2) yes . . .
C(14) C(13) C(18) 118.7(3) yes . . .
K(1) C(14) C(13) 81.1(2) yes . . .
K(1) C(14) C(15) 71.87(19) yes . . .
C(13) C(14) C(15) 120.7(3) yes . . .
K(1) C(15) S(4) 109.74(13) yes . . .
K(1) C(15) C(14) 82.71(19) yes . . .
K(1) C(15) C(16) 76.74(17) yes . . .
S(4) C(15) C(14) 117.9(2) yes . . .
S(4) C(15) C(16) 119.4(2) yes . . .
C(14) C(15) C(16) 122.6(3) yes . . .
K(1) C(16) K(3) 82.90(7) yes . . .
K(1) C(16) K(3) 81.41(7) yes . . 3_675
K(1) C(16) O(3) 114.06(19) yes . . .
K(1) C(16) C(15) 76.33(18) yes . . .
K(1) C(16) C(17) 77.16(18) yes . . .
K(3) C(16) K(3) 57.81(6) yes . . 3_675
K(3) C(16) C(15) 143.1(2) yes . . .
K(3) C(16) C(17) 89.7(2) yes . . .
K(3) C(16) C(15) 88.78(19) yes 3_675 . .
K(3) C(16) C(17) 143.0(2) yes 3_675 . .
O(3) C(16) C(15) 122.9(2) yes . . .
O(3) C(16) C(17) 122.6(3) yes . . .
C(15) C(16) C(17) 114.4(3) yes . . .
K(1) C(17) S(3) 111.48(13) yes . . .
K(1) C(17) C(16) 75.90(18) yes . . .
K(1) C(17) C(18) 82.7(2) yes . . .
S(3) C(17) C(16) 119.8(2) yes . . .
S(3) C(17) C(18) 118.1(2) yes . . .
C(16) C(17) C(18) 122.1(3) yes . . .
K(1) C(18) C(13) 80.5(2) yes . . .
K(1) C(18) C(17) 72.03(19) yes . . .
C(13) C(18) C(17) 121.4(3) yes . . .
C(20) C(19) C(24) 118.7(4) yes . . .
C(19) C(20) C(21) 122.4(4) yes . . .
S(1) C(21) C(20) 119.7(3) yes . . .
S(1) C(21) C(22) 119.4(2) yes . . .
C(20) C(21) C(22) 120.8(3) yes . . .
K(1) C(22) K(3) 81.56(8) yes . . 3_675
K(1) C(22) O(4) 62.12(16) yes . . .
K(1) C(22) C(21) 102.3(2) yes . . .
K(1) C(22) C(23) 104.3(2) yes . . .
K(3) C(22) C(21) 151.6(2) yes 3_675 . .
K(3) C(22) C(23) 90.6(2) yes 3_675 . .
O(4) C(22) C(21) 122.6(3) yes . . .
O(4) C(22) C(23) 122.4(3) yes . . .
C(21) C(22) C(23) 115.0(3) yes . . .
S(4) C(23) C(22) 118.5(2) yes . . .
S(4) C(23) C(24) 119.0(2) yes . . .
C(22) C(23) C(24) 122.4(3) yes . . .
C(19) C(24) C(23) 120.7(4) yes . . .
O(5) C(25) C(26) 112.0(3) yes . . .
C(25) C(26) C(27) 113.0(3) yes . . .
C(26) C(27) C(28) 111.7(3) yes . . .
O(6) C(29A) C(29B) 59.8(6) yes . . .
O(6) C(29A) C(30A) 108.3(4) yes . . .
O(6) C(29A) C(30B) 138.0(9) yes . . .
C(29B) C(29A) C(30A) 59.9(7) yes . . .
C(29B) C(29A) C(30B) 120.8(11) yes . . .
C(30A) C(29A) C(30B) 61.4(8) yes . . .
O(6) C(29B) C(29A) 85.5(7) yes . . .
O(6) C(29B) C(30A) 137.8(7) yes . . .
O(6) C(29B) C(30B) 104.2(6) yes . . .
C(29A) C(29B) C(30A) 83.5(8) yes . . .
C(30A) C(29B) C(30B) 55.2(5) yes . . .
C(29A) C(30A) C(31A) 113.5(5) yes . . .
C(29A) C(30A) C(31B) 88.0(6) yes . . .
C(29B) C(30A) C(30B) 70.7(6) yes . . .
C(29B) C(30A) C(31A) 133.5(6) yes . . .
C(29B) C(30A) C(31B) 118.3(8) yes . . .
C(30B) C(30A) C(31A) 92.2(5) yes . . .
C(30B) C(30A) C(31B) 62.6(6) yes . . .
C(29A) C(30B) C(30A) 84.3(9) yes . . .
C(29A) C(30B) C(31B) 126.3(11) yes . . .
C(29B) C(30B) C(30A) 54.1(5) yes . . .
C(29B) C(30B) C(31B) 109.7(8) yes . . .
C(30A) C(30B) C(31B) 67.6(7) yes . . .
C(30A) C(31A) C(31B) 78.8(9) yes . . .
C(30A) C(31A) C(32A) 113.5(5) yes . . .
C(31B) C(31A) C(32A) 48.5(10) yes . . .
C(30A) C(31B) C(30B) 49.7(5) yes . . .
C(30A) C(31B) C(31A) 71.5(10) yes . . .
C(30A) C(31B) C(32A) 136.7(12) yes . . .
C(30A) C(31B) C(32B) 146.3(11) yes . . .
C(30B) C(31B) C(31A) 121.1(13) yes . . .
C(30B) C(31B) C(32A) 123.4(11) yes . . .
C(30B) C(31B) C(32B) 113.9(11) yes . . .
C(31A) C(31B) C(32A) 100.8(14) yes . . .
C(31A) C(31B) C(32B) 118.2(14) yes . . .
C(31A) C(32A) C(32B) 143.1(19) yes . . .
C(31B) C(32A) C(32B) 116.4(19) yes . . .
O(7) C(33A) C(33B) 62.9(9) yes . . .
O(7) C(33A) C(34A) 108.7(4) yes . . .
O(7) C(33A) C(34B) 153.9(14) yes . . .
O(7) C(33A) C(35B) 124.5(7) yes . . .
C(33B) C(33A) C(34A) 114.5(11) yes . . .
C(33B) C(33A) C(34B) 91.2(15) yes . . .
C(33B) C(33A) C(35B) 129.5(13) yes . . .
C(34A) C(33A) C(34B) 78.6(12) yes . . .
C(34B) C(33A) C(35B) 69.2(13) yes . . .
O(7) C(33B) C(33A) 70.4(10) yes . . .
O(7) C(33B) C(34B) 108.8(15) yes . . .
C(33A) C(34A) C(35A) 113.5(5) yes . . .
C(33A) C(34A) C(35B) 95(2) yes . . .
C(34B) C(34A) C(35A) 82.0(8) yes . . .
C(34B) C(34A) C(35B) 77(2) yes . . .
C(33A) C(34B) C(33B) 50.5(12) yes . . .
C(33A) C(34B) C(34A) 66.7(10) yes . . .
C(33A) C(34B) C(35B) 77.3(14) yes . . .
C(33B) C(34B) C(34A) 92.6(13) yes . . .
C(33B) C(34B) C(35B) 111.5(15) yes . . .
C(34A) C(35A) C(36A) 112.8(5) yes . . .
C(34A) C(35A) C(36B) 111.8(16) yes . . .
C(35B) C(35A) C(36A) 96.9(11) yes . . .
C(35B) C(35A) C(36B) 96.7(19) yes . . .
C(33A) C(35B) C(34A) 65(2) yes . . .
C(33A) C(35B) C(35A) 130.9(14) yes . . .
C(33A) C(35B) C(36B) 132.0(15) yes . . .
C(34A) C(35B) C(34B) 83(2) yes . . .
C(34A) C(35B) C(35A) 129(3) yes . . .
C(34A) C(35B) C(36B) 161(3) yes . . .
C(34B) C(35B) C(35A) 97.4(14) yes . . .
C(34B) C(35B) C(36B) 108.1(15) yes . . .
C(35A) C(36B) C(35B) 47.0(14) yes . . .
C(35A) C(36B) C(36A) 134(3) yes . . .
C(35B) C(36B) C(36A) 119(2) yes . . .
K(2) O(5) H(40) 93.5 no . . .
K(4) O(5) H(40) 114.1 no . . .
C(25) O(5) H(40) 109.5 no . . .
K(2) O(6) H(41) 124.9 no . . .
C(29A) O(6) H(41) 109.5 no . . .
C(29B) O(6) H(41) 130.3 no . . .
K(4) O(7) H(43) 120.6 no . . .
C(33A) O(7) H(43) 109.5 no . . .
C(33B) O(7) H(43) 89.4 no . . .
K(1) C(1) H(1) 121.8 no . . .
C(2) C(1) H(1) 120.6 no . . .
C(6) C(1) H(1) 120.6 no . . .
K(1) C(2) H(2) 117.5 no . . .
C(1) C(2) H(2) 119.4 no . . .
C(3) C(2) H(2) 119.4 no . . .
K(1) C(6) H(3) 119.7 no . . .
C(1) C(6) H(3) 119.5 no . . .
C(5) C(6) H(3) 119.5 no . . .
C(8) C(7) H(4) 120.6 no . . .
C(12) C(7) H(4) 120.6 no . . .
C(7) C(8) H(5) 119.7 no . . .
C(9) C(8) H(5) 119.7 no . . .
C(7) C(12) H(6) 119.2 no . . .
C(11) C(12) H(6) 119.1 no . . .
K(1) C(13) H(7) 121.5 no . . .
C(14) C(13) H(7) 120.7 no . . .
C(18) C(13) H(7) 120.7 no . . .
K(1) C(14) H(8) 118.1 no . . .
C(13) C(14) H(8) 119.6 no . . .
C(15) C(14) H(8) 119.6 no . . .
K(1) C(18) H(9) 118.9 no . . .
C(13) C(18) H(9) 119.3 no . . .
C(17) C(18) H(9) 119.3 no . . .
C(20) C(19) H(10) 120.7 no . . .
C(24) C(19) H(10) 120.7 no . . .
C(19) C(20) H(11) 118.8 no . . .
C(21) C(20) H(11) 118.8 no . . .
C(19) C(24) H(12) 119.7 no . . .
C(23) C(24) H(12) 119.7 no . . .
O(5) C(25) H(13) 109.2 no . . .
O(5) C(25) H(14) 109.2 no . . .
C(26) C(25) H(13) 109.2 no . . .
C(26) C(25) H(14) 109.2 no . . .
H(13) C(25) H(14) 107.9 no . . .
C(25) C(26) H(15) 109.0 no . . .
C(25) C(26) H(16) 109.0 no . . .
C(27) C(26) H(15) 109.0 no . . .
C(27) C(26) H(16) 109.0 no . . .
H(15) C(26) H(16) 107.8 no . . .
C(26) C(27) H(17) 109.3 no . . .
C(26) C(27) H(18) 109.3 no . . .
C(28) C(27) H(17) 109.3 no . . .
C(28) C(27) H(18) 109.3 no . . .
H(17) C(27) H(18) 108.0 no . . .
C(27) C(28) H(19) 109.5 no . . .
C(27) C(28) H(20) 109.5 no . . .
C(27) C(28) H(21) 109.5 no . . .
H(19) C(28) H(20) 109.5 no . . .
H(19) C(28) H(21) 109.5 no . . .
H(20) C(28) H(21) 109.5 no . . .
O(6) C(29A) H(22A) 110.0 no . . .
O(6) C(29A) H(23A) 110.0 no . . .
O(6) C(29A) H(24B) 127.8 no . . .
C(29B) C(29A) H(22A) 156.8 no . . .
C(29B) C(29A) H(23A) 94.8 no . . .
C(29B) C(29A) H(24B) 172.2 no . . .
C(30A) C(29A) H(22A) 110.0 no . . .
C(30A) C(29A) H(23A) 110.0 no . . .
C(30A) C(29A) H(24B) 115.2 no . . .
C(30B) C(29A) H(22A) 50.8 no . . .
C(30B) C(29A) H(23A) 111.6 no . . .
C(30B) C(29A) H(24B) 55.8 no . . .
H(22A) C(29A) H(23A) 108.4 no . . .
H(23A) C(29A) H(24B) 81.1 no . . .
O(6) C(29B) H(22B) 110.9 no . . .
O(6) C(29B) H(23B) 110.9 no . . .
C(29A) C(29B) H(22B) 139.1 no . . .
C(29A) C(29B) H(23B) 98.5 no . . .
C(30A) C(29B) H(22B) 58.8 no . . .
C(30A) C(29B) H(23B) 111.0 no . . .
C(30B) C(29B) H(22B) 110.9 no . . .
C(30B) C(29B) H(23B) 110.9 no . . .
H(22B) C(29B) H(23B) 108.9 no . . .
C(29A) C(30A) H(24A) 108.9 no . . .
C(29A) C(30A) H(25A) 108.9 no . . .
C(29A) C(30A) H(22B) 82.8 no . . .
C(29B) C(30A) H(24A) 114.6 no . . .
C(29B) C(30A) H(25A) 73.0 no . . .
C(29B) C(30A) H(22B) 47.4 no . . .
C(30B) C(30A) H(24A) 92.7 no . . .
C(30B) C(30A) H(25A) 143.2 no . . .
C(30B) C(30A) H(22B) 115.0 no . . .
C(31A) C(30A) H(24A) 108.9 no . . .
C(31A) C(30A) H(25A) 108.9 no . . .
C(31A) C(30A) H(22B) 142.4 no . . .
C(31B) C(30A) H(24A) 105.8 no . . .
C(31B) C(30A) H(25A) 134.5 no . . .
C(31B) C(30A) H(22B) 158.1 no . . .
H(24A) C(30A) H(25A) 107.7 no . . .
H(24A) C(30A) H(22B) 96.0 no . . .
C(29A) C(30B) H(22A) 74.3 no . . .
C(29A) C(30B) H(24B) 79.5 no . . .
C(29A) C(30B) H(25B) 117.1 no . . .
C(29B) C(30B) H(22A) 101.7 no . . .
C(29B) C(30B) H(24B) 109.7 no . . .
C(29B) C(30B) H(25B) 109.7 no . . .
C(30A) C(30B) H(22A) 151.9 no . . .
C(30A) C(30B) H(24B) 157.0 no . . .
C(30A) C(30B) H(25B) 93.7 no . . .
C(31B) C(30B) H(22A) 140.2 no . . .
C(31B) C(30B) H(24B) 109.7 no . . .
C(31B) C(30B) H(25B) 109.7 no . . .
H(22A) C(30B) H(25B) 80.6 no . . .
H(24B) C(30B) H(25B) 108.2 no . . .
C(30A) C(31A) H(26A) 108.9 no . . .
C(30A) C(31A) H(27A) 108.9 no . . .
C(30A) C(31A) H(26B) 100.4 no . . .
C(30A) C(31A) H(27B) 69.5 no . . .
C(31B) C(31A) H(26A) 155.7 no . . .
C(31B) C(31A) H(27A) 90.5 no . . .
C(31B) C(31A) H(26B) 58.0 no . . .
C(31B) C(31A) H(27B) 98.0 no . . .
C(32A) C(31A) H(26A) 108.9 no . . .
C(32A) C(31A) H(27A) 108.9 no . . .
C(32A) C(31A) H(26B) 84.8 no . . .
C(32A) C(31A) H(27B) 79.8 no . . .
H(26A) C(31A) H(27A) 107.7 no . . .
H(26A) C(31A) H(26B) 138.2 no . . .
H(26A) C(31A) H(27B) 65.2 no . . .
H(27A) C(31A) H(27B) 170.6 no . . .
H(26B) C(31A) H(27B) 155.8 no . . .
C(30A) C(31B) H(27A) 92.3 no . . .
C(30A) C(31B) H(26B) 104.8 no . . .
C(30A) C(31B) H(27B) 62.9 no . . .
C(30B) C(31B) H(27A) 119.5 no . . .
C(30B) C(31B) H(26B) 108.8 no . . .
C(30B) C(31B) H(27B) 108.8 no . . .
C(31A) C(31B) H(27A) 50.8 no . . .
C(31A) C(31B) H(26B) 78.8 no . . .
C(32A) C(31B) H(27A) 116.2 no . . .
C(32A) C(31B) H(26B) 115.7 no . . .
C(32A) C(31B) H(27B) 89.5 no . . .
C(32B) C(31B) H(27A) 119.3 no . . .
C(32B) C(31B) H(26B) 108.8 no . . .
C(32B) C(31B) H(27B) 108.8 no . . .
H(27A) C(31B) H(27B) 79.6 no . . .
H(26B) C(31B) H(27B) 107.7 no . . .
C(31A) C(32A) H(28A) 109.5 no . . .
C(31A) C(32A) H(29A) 109.5 no . . .
C(31A) C(32A) H(30A) 109.5 no . . .
C(31A) C(32A) H(28B) 119.0 no . . .
C(31A) C(32A) H(30B) 142.4 no . . .
C(31B) C(32A) H(28A) 127.4 no . . .
C(31B) C(32A) H(29A) 79.4 no . . .
C(31B) C(32A) H(30A) 115.9 no . . .
C(31B) C(32A) H(28B) 132.8 no . . .
C(31B) C(32A) H(30B) 129.0 no . . .
C(32B) C(32A) H(28A) 76.9 no . . .
C(32B) C(32A) H(30A) 101.7 no . . .
C(32B) C(32A) H(28B) 66.2 no . . .
C(32B) C(32A) H(30B) 62.7 no . . .
H(28A) C(32A) H(29A) 109.5 no . . .
H(28A) C(32A) H(30A) 109.5 no . . .
H(28A) C(32A) H(30B) 102.9 no . . .
H(29A) C(32A) H(30A) 109.5 no . . .
H(29A) C(32A) H(28B) 100.2 no . . .
H(29A) C(32A) H(30B) 76.1 no . . .
H(30A) C(32A) H(28B) 108.7 no . . .
H(28B) C(32A) H(30B) 95.4 no . . .
C(31B) C(32B) H(28A) 98.6 no . . .
C(31B) C(32B) H(29A) 66.8 no . . .
C(31B) C(32B) H(30A) 83.6 no . . .
C(31B) C(32B) H(28B) 109.5 no . . .
C(31B) C(32B) H(29B) 109.6 no . . .
C(31B) C(32B) H(30B) 109.6 no . . .
C(32A) C(32B) H(28A) 70.8 no . . .
C(32A) C(32B) H(29A) 108.5 no . . .
C(32A) C(32B) H(30A) 51.9 no . . .
C(32A) C(32B) H(28B) 82.8 no . . .
C(32A) C(32B) H(29B) 153.7 no . . .
C(32A) C(32B) H(30B) 87.0 no . . .
H(28A) C(32B) H(29A) 147.8 no . . .
H(28A) C(32B) H(30A) 91.2 no . . .
H(28A) C(32B) H(29B) 118.9 no . . .
H(28A) C(32B) H(30B) 109.8 no . . .
H(29A) C(32B) H(30A) 114.1 no . . .
H(29A) C(32B) H(28B) 146.9 no . . .
H(29A) C(32B) H(29B) 49.4 no . . .
H(29A) C(32B) H(30B) 102.2 no . . .
H(30A) C(32B) H(28B) 97.5 no . . .
H(30A) C(32B) H(29B) 143.4 no . . .
H(28B) C(32B) H(29B) 108.9 no . . .
H(28B) C(32B) H(30B) 109.5 no . . .
H(29B) C(32B) H(30B) 109.7 no . . .
O(7) C(33A) H(31A) 110.0 no . . .
O(7) C(33A) H(32A) 109.9 no . . .
C(33B) C(33A) H(31A) 134.8 no . . .
C(33B) C(33A) H(32A) 48.5 no . . .
C(34A) C(33A) H(31A) 110.0 no . . .
C(34A) C(33A) H(32A) 109.9 no . . .
C(34B) C(33A) H(31A) 89.8 no . . .
C(34B) C(33A) H(32A) 45.6 no . . .
C(35B) C(33A) H(31A) 92.6 no . . .
C(35B) C(33A) H(32A) 109.5 no . . .
H(31A) C(33A) H(32A) 108.3 no . . .
O(7) C(33B) H(32A) 125.2 no . . .
O(7) C(33B) H(31B) 109.9 no . . .
O(7) C(33B) H(32B) 109.9 no . . .
C(33A) C(33B) H(32A) 56.7 no . . .
C(33A) C(33B) H(31B) 122.6 no . . .
C(33A) C(33B) H(32B) 125.9 no . . .
C(34B) C(33B) H(31B) 109.9 no . . .
C(34B) C(33B) H(32B) 109.9 no . . .
H(32A) C(33B) H(31B) 88.9 no . . .
H(32A) C(33B) H(32B) 111.7 no . . .
H(31B) C(33B) H(32B) 108.3 no . . .
C(33A) C(34A) H(33A) 108.9 no . . .
C(33A) C(34A) H(34A) 108.9 no . . .
C(33A) C(34A) H(35B) 84.6 no . . .
C(33A) C(34A) H(36B) 150.7 no . . .
C(34B) C(34A) H(33A) 108.1 no . . .
C(34B) C(34A) H(34A) 136.3 no . . .
C(34B) C(34A) H(35B) 105.6 no . . .
C(34B) C(34A) H(36B) 124.0 no . . .
C(35A) C(34A) H(33A) 108.9 no . . .
C(35A) C(34A) H(34A) 108.9 no . . .
C(35A) C(34A) H(35B) 102.2 no . . .
C(35A) C(34A) H(36B) 65.8 no . . .
C(35B) C(34A) H(33A) 144.2 no . . .
C(35B) C(34A) H(34A) 87.8 no . . .
C(35B) C(34A) H(35B) 69.8 no . . .
C(35B) C(34A) H(36B) 96.6 no . . .
H(33A) C(34A) H(34A) 107.7 no . . .
H(33A) C(34A) H(35B) 136.6 no . . .
H(33A) C(34A) H(36B) 50.2 no . . .
H(34A) C(34A) H(36B) 98.2 no . . .
H(35B) C(34A) H(36B) 124.7 no . . .
C(33A) C(34B) H(32A) 72.2 no . . .
C(33A) C(34B) H(33B) 87.9 no . . .
C(33A) C(34B) H(34B) 158.6 no . . .
C(33B) C(34B) H(33B) 109.3 no . . .
C(33B) C(34B) H(34B) 109.3 no . . .
C(34A) C(34B) H(32A) 118.6 no . . .
C(34A) C(34B) H(33B) 123.3 no . . .
C(34A) C(34B) H(34B) 112.8 no . . .
C(35B) C(34B) H(32A) 138.1 no . . .
C(35B) C(34B) H(33B) 109.3 no . . .
C(35B) C(34B) H(34B) 109.3 no . . .
H(32A) C(34B) H(33B) 97.7 no . . .
H(32A) C(34B) H(34B) 91.1 no . . .
H(33B) C(34B) H(34B) 108.0 no . . .
C(34A) C(35A) H(35A) 109.0 no . . .
C(34A) C(35A) H(36A) 109.0 no . . .
C(34A) C(35A) H(39B) 165.7 no . . .
C(35B) C(35A) H(35A) 115.8 no . . .
C(35B) C(35A) H(36A) 117.4 no . . .
C(35B) C(35A) H(39B) 151.3 no . . .
C(36A) C(35A) H(35A) 109.0 no . . .
C(36A) C(35A) H(36A) 109.0 no . . .
C(36A) C(35A) H(39B) 55.4 no . . .
C(36B) C(35A) H(35A) 91.3 no . . .
C(36B) C(35A) H(36A) 125.5 no . . .
C(36B) C(35A) H(39B) 60.3 no . . .
H(35A) C(35A) H(36A) 107.8 no . . .
H(35A) C(35A) H(39B) 83.8 no . . .
H(36A) C(35A) H(39B) 71.5 no . . .
C(33A) C(35B) H(34A) 94.1 no . . .
C(33A) C(35B) H(35B) 78.6 no . . .
C(33A) C(35B) H(36B) 111.2 no . . .
C(34A) C(35B) H(34A) 63.2 no . . .
C(34A) C(35B) H(35B) 79.5 no . . .
C(34A) C(35B) H(36B) 50.7 no . . .
C(34B) C(35B) H(34A) 127.4 no . . .
C(34B) C(35B) H(35B) 110.1 no . . .
C(34B) C(35B) H(36B) 110.1 no . . .
C(35A) C(35B) H(34A) 135.0 no . . .
C(35A) C(35B) H(35B) 143.7 no . . .
C(35A) C(35B) H(36B) 82.4 no . . .
C(36B) C(35B) H(34A) 116.9 no . . .
C(36B) C(35B) H(35B) 110.1 no . . .
C(36B) C(35B) H(36B) 110.1 no . . .
H(34A) C(35B) H(36B) 79.0 no . . .
H(35B) C(35B) H(36B) 108.4 no . . .
C(35A) C(36A) H(37A) 109.5 no . . .
C(35A) C(36A) H(38A) 109.5 no . . .
C(35A) C(36A) H(39A) 109.5 no . . .
C(35A) C(36A) H(38B) 133.0 no . . .
C(36B) C(36A) H(37A) 106.9 no . . .
C(36B) C(36A) H(38A) 87.1 no . . .
C(36B) C(36A) H(39A) 131.4 no . . .
C(36B) C(36A) H(38B) 128.9 no . . .
C(36B) C(36A) H(39B) 50.4 no . . .
H(37A) C(36A) H(38A) 109.5 no . . .
H(37A) C(36A) H(39A) 109.5 no . . .
H(37A) C(36A) H(38B) 117.5 no . . .
H(37A) C(36A) H(39B) 68.6 no . . .
H(38A) C(36A) H(39A) 109.5 no . . .
H(38A) C(36A) H(38B) 55.9 no . . .
H(38A) C(36A) H(39B) 130.0 no . . .
H(39A) C(36A) H(38B) 54.3 no . . .
H(39A) C(36A) H(39B) 118.3 no . . .
H(38B) C(36A) H(39B) 171.1 no . . .
C(35A) C(36B) H(38A) 155.7 no . . .
C(35A) C(36B) H(37B) 112.2 no . . .
C(35A) C(36B) H(38B) 137.3 no . . .
C(35A) C(36B) H(39B) 64.5 no . . .
C(35B) C(36B) H(38A) 108.9 no . . .
C(35B) C(36B) H(37B) 109.5 no . . .
C(35B) C(36B) H(38B) 109.5 no . . .
C(35B) C(36B) H(39B) 109.5 no . . .
C(36A) C(36B) H(38A) 55.1 no . . .
C(36A) C(36B) H(37B) 113.5 no . . .
C(36A) C(36B) H(39B) 94.3 no . . .
H(38A) C(36B) H(37B) 68.5 no . . .
H(38A) C(36B) H(39B) 139.5 no . . .
H(37B) C(36B) H(38B) 109.5 no . . .
H(37B) C(36B) H(39B) 109.5 no . . .
H(38B) C(36B) H(39B) 109.5 no . . .
C(29A) H(22A) C(30B) 54.9 no . . .
C(29A) H(22A) H(24B) 95.0 no . . .
C(30B) H(22A) H(24B) 92.2 no . . .
C(30A) H(25A) H(22B) 86.2 no . . .
C(31A) H(27A) H(26B) 87.7 no . . .
C(31B) H(27A) H(26B) 49.0 no . . .
C(32A) H(28A) H(28B) 108.8 no . . .
C(32B) H(28A) H(28B) 77.0 no . . .
C(32A) H(29A) H(29B) 119.9 no . . .
C(32B) H(29A) H(29B) 89.0 no . . .
C(32A) H(30A) H(30B) 79.3 no . . .
C(32B) H(30A) H(30B) 53.1 no . . .
C(29B) H(22B) C(30A) 73.8 no . . .
C(29B) H(22B) H(25A) 112.1 no . . .
C(30A) H(22B) H(25A) 59.1 no . . .
C(29A) H(24B) H(22A) 56.9 no . . .
C(30B) H(24B) H(22A) 53.6 no . . .
C(31A) H(26B) H(27A) 59.7 no . . .
C(31B) H(26B) H(27A) 102.9 no . . .
C(31A) H(27B) C(31B) 53.1 no . . .
C(32A) H(28B) H(28A) 60.4 no . . .
C(32B) H(28B) H(28A) 90.9 no . . .
C(32A) H(30B) H(30A) 61.4 no . . .
C(32B) H(30B) H(30A) 91.5 no . . .
C(33A) H(32A) C(33B) 74.8 no . . .
C(33A) H(32A) C(34B) 62.2 no . . .
C(33B) H(32A) C(34B) 130.6 no . . .
C(34A) H(34A) H(35B) 78.9 no . . .
C(35B) H(34A) H(35B) 63.1 no . . .
C(34A) H(35B) H(34A) 69.5 no . . .
C(35B) H(35B) H(34A) 87.0 no . . .
C(35A) H(39B) C(36A) 83.3 no . . .
C(35A) H(39B) C(36B) 55.3 no . . .

loop_
_geom_bond_atom_site_label_1
_geom_bond_atom_site_label_2
_geom_bond_distance
_geom_bond_publ_flag
_geom_bond_site_symmetry_1
_geom_bond_site_symmetry_2
K(1) O(2) 2.689(2) yes . .
K(1) O(4) 2.670(2) yes . .
K(1) C(1) 3.253(4) yes . .
K(1) C(2) 3.157(3) yes . .
K(1) C(3) 3.038(3) yes . .
K(1) C(4) 3.058(3) yes . .
K(1) C(5) 3.056(3) yes . .
K(1) C(6) 3.194(4) yes . .
K(1) C(10) 3.071(3) yes . .
K(1) C(13) 3.295(3) yes . .
K(1) C(14) 3.207(3) yes . .
K(1) C(15) 3.073(3) yes . .
K(1) C(16) 3.078(3) yes . .
K(1) C(17) 3.095(3) yes . .
K(1) C(18) 3.227(3) yes . .
K(1) C(22) 3.017(3) yes . .
K(2) K(3) 3.5607(13) yes . .
K(2) K(4) 3.5795(9) yes . .
K(2) S(2) 3.1479(11) yes . .
K(2) S(4) 3.3381(11) yes . 3_675
K(2) O(1) 2.673(2) yes . .
K(2) O(2) 2.748(2) yes . .
K(2) O(3) 2.823(2) yes . 3_675
K(2) O(5) 2.809(2) yes . .
K(2) O(6) 2.847(2) yes . .
K(3) K(3) 3.0992(19) yes . 3_675
K(3) K(4) 3.5250(14) yes . 3_675
K(3) S(3) 2.9830(14) yes . .
K(3) S(4) 2.9377(16) yes . 3_675
K(3) O(2) 2.330(2) yes . .
K(3) O(3) 2.394(2) yes . .
K(3) O(3) 2.441(2) yes . 3_675
K(3) O(4) 2.327(2) yes . 3_675
K(3) C(10) 3.257(3) yes . .
K(3) C(16) 3.196(3) yes . .
K(3) C(16) 3.215(3) yes . 3_675
K(3) C(22) 3.262(4) yes . 3_675
K(4) S(1) 3.1478(13) yes . .
K(4) S(3) 3.3168(11) yes . 3_675
K(4) O(1) 2.755(2) yes . .
K(4) O(3) 2.971(2) yes . 3_675
K(4) O(4) 2.676(2) yes . .
K(4) O(5) 2.700(3) yes . .
K(4) O(7) 2.759(3) yes . .
S(1) C(5) 1.799(3) yes . .
S(1) C(21) 1.785(3) yes . .
S(2) C(3) 1.790(3) yes . .
S(2) C(11) 1.775(3) yes . .
S(3) C(9) 1.778(3) yes . .
S(3) C(17) 1.788(3) yes . .
S(4) C(15) 1.795(3) yes . .
S(4) C(23) 1.780(3) yes . .
O(1) C(4) 1.296(4) yes . .
O(2) C(10) 1.290(3) yes . .
O(3) C(16) 1.303(4) yes . .
O(4) C(22) 1.291(4) yes . .
O(5) C(25) 1.429(5) yes . .
O(6) C(29A) 1.556(7) yes . .
O(6) C(29B) 1.349(8) yes . .
O(7) C(33A) 1.480(6) yes . .
O(7) C(33B) 1.397(17) yes . .
C(1) C(2) 1.379(6) yes . .
C(1) C(6) 1.386(5) yes . .
C(2) C(3) 1.399(5) yes . .
C(3) C(4) 1.434(4) yes . .
C(4) C(5) 1.432(5) yes . .
C(5) C(6) 1.390(5) yes . .
C(7) C(8) 1.397(5) yes . .
C(7) C(12) 1.390(5) yes . .
C(8) C(9) 1.397(4) yes . .
C(9) C(10) 1.435(4) yes . .
C(10) C(11) 1.438(4) yes . .
C(11) C(12) 1.389(4) yes . .
C(13) C(14) 1.400(5) yes . .
C(13) C(18) 1.384(6) yes . .
C(14) C(15) 1.388(5) yes . .
C(15) C(16) 1.432(5) yes . .
C(16) C(17) 1.438(4) yes . .
C(17) C(18) 1.391(5) yes . .
C(19) C(20) 1.390(6) yes . .
C(19) C(24) 1.381(6) yes . .
C(20) C(21) 1.385(6) yes . .
C(21) C(22) 1.443(5) yes . .
C(22) C(23) 1.431(5) yes . .
C(23) C(24) 1.398(6) yes . .
C(25) C(26) 1.503(6) yes . .
C(26) C(27) 1.535(6) yes . .
C(27) C(28) 1.518(7) yes . .
C(29A) C(29B) 0.889(11) yes . .
C(29A) C(30A) 1.484(8) yes . .
C(29A) C(30B) 0.842(12) yes . .
C(29B) C(30A) 1.292(10) yes . .
C(29B) C(30B) 1.505(13) yes . .
C(30A) C(30B) 1.309(11) yes . .
C(30A) C(31A) 1.533(8) yes . .
C(30A) C(31B) 1.586(14) yes . .
C(30B) C(31B) 1.523(13) yes . .
C(31A) C(31B) 0.799(15) yes . .
C(31A) C(32A) 1.539(10) yes . .
C(31B) C(32A) 1.173(16) yes . .
C(31B) C(32B) 1.50(2) yes . .
C(32A) C(32B) 0.554(18) yes . .
C(33A) C(33B) 1.14(2) yes . .
C(33A) C(34A) 1.484(9) yes . .
C(33A) C(34B) 0.920(18) yes . .
C(33A) C(35B) 1.63(2) yes . .
C(33B) C(34B) 1.48(2) yes . .
C(34A) C(34B) 1.584(18) yes . .
C(34A) C(35A) 1.541(9) yes . .
C(34A) C(35B) 0.54(2) yes . .
C(34B) C(35B) 1.56(2) yes . .
C(35A) C(35B) 1.15(2) yes . .
C(35A) C(36A) 1.530(10) yes . .
C(35A) C(36B) 0.93(2) yes . .
C(35B) C(36B) 1.56(3) yes . .
C(36A) C(36B) 0.73(2) yes . .
O(5) H(40) 0.840 no . .
O(6) H(41) 0.840 no . .
O(7) H(43) 0.840 no . .
C(1) H(1) 0.950 no . .
C(2) H(2) 0.950 no . .
C(6) H(3) 0.950 no . .
C(7) H(4) 0.950 no . .
C(8) H(5) 0.950 no . .
C(12) H(6) 0.950 no . .
C(13) H(7) 0.950 no . .
C(14) H(8) 0.950 no . .
C(18) H(9) 0.950 no . .
C(19) H(10) 0.950 no . .
C(20) H(11) 0.950 no . .
C(24) H(12) 0.950 no . .
C(25) H(13) 0.990 no . .
C(25) H(14) 0.990 no . .
C(26) H(15) 0.990 no . .
C(26) H(16) 0.990 no . .
C(27) H(17) 0.990 no . .
C(27) H(18) 0.990 no . .
C(28) H(19) 0.980 no . .
C(28) H(20) 0.980 no . .
C(28) H(21) 0.980 no . .
C(29A) H(22A) 0.990 no . .
C(29A) H(23A) 0.990 no . .
C(29A) H(24B) 1.178 no . .
C(29B) H(22B) 0.990 no . .
C(29B) H(23B) 0.990 no . .
C(30A) H(24A) 0.990 no . .
C(30A) H(25A) 0.990 no . .
C(30A) H(22B) 1.151 no . .
C(30B) H(22A) 0.797 no . .
C(30B) H(24B) 0.990 no . .
C(30B) H(25B) 0.990 no . .
C(31A) H(26A) 0.990 no . .
C(31A) H(27A) 0.990 no . .
C(31A) H(26B) 1.146 no . .
C(31A) H(27B) 0.483 no . .
C(31B) H(27A) 1.278 no . .
C(31B) H(26B) 0.990 no . .
C(31B) H(27B) 0.990 no . .
C(32A) H(28A) 0.980 no . .
C(32A) H(29A) 0.980 no . .
C(32A) H(30A) 0.980 no . .
C(32A) H(28B) 1.067 no . .
C(32A) H(30B) 1.096 no . .
C(32B) H(28A) 1.010 no . .
C(32B) H(29A) 0.652 no . .
C(32B) H(30A) 1.220 no . .
C(32B) H(28B) 0.985 no . .
C(32B) H(29B) 0.982 no . .
C(32B) H(30B) 0.975 no . .
C(33A) H(31A) 0.990 no . .
C(33A) H(32A) 0.990 no . .
C(33B) H(32A) 0.887 no . .
C(33B) H(31B) 0.990 no . .
C(33B) H(32B) 0.990 no . .
C(34A) H(33A) 0.990 no . .
C(34A) H(34A) 0.990 no . .
C(34A) H(35B) 1.037 no . .
C(34A) H(36B) 0.771 no . .
C(34B) H(32A) 0.743 no . .
C(34B) H(33B) 0.990 no . .
C(34B) H(34B) 0.990 no . .
C(35A) H(35A) 0.990 no . .
C(35A) H(36A) 0.990 no . .
C(35A) H(39B) 1.018 no . .
C(35B) H(34A) 1.109 no . .
C(35B) H(35B) 0.990 no . .
C(35B) H(36B) 0.990 no . .
C(36A) H(37A) 0.980 no . .
C(36A) H(38A) 0.980 no . .
C(36A) H(39A) 0.980 no . .
C(36A) H(38B) 0.336 no . .
C(36A) H(39B) 1.268 no . .
C(36B) H(38A) 1.194 no . .
C(36B) H(37B) 0.980 no . .
C(36B) H(38B) 0.980 no . .
C(36B) H(39B) 0.980 no . .
H(22A) H(24B) 0.557 no . .
H(25A) H(22B) 0.657 no . .
H(27A) H(26B) 0.617 no . .
H(28A) H(28B) 0.212 no . .
H(29A) H(29B) 0.745 no . .
H(30A) H(30B) 0.707 no . .
H(34A) H(35B) 0.553 no . .

loop_
_geom_contact_atom_site_label_1
_geom_contact_atom_site_label_2
_geom_contact_distance
_geom_contact_publ_flag
_geom_contact_site_symmetry_1
_geom_contact_site_symmetry_2
S(2) C(25) 3.564(3) ? . 3_665
S(2) C(26) 3.503(3) ? . 3_665
O(1) O(6) 2.658(3) ? . 3_665
O(1) C(29A) 3.189(6) ? . 3_665
O(1) C(29B) 3.420(8) ? . 3_665
O(5) O(6) 2.835(4) ? . 3_665
O(5) C(29B) 3.147(9) ? . 3_665
O(6) O(1) 2.658(3) ? . 3_665
O(6) O(5) 2.835(4) ? . 3_665
O(7) C(7) 3.400(5) ? . 4_565
O(7) C(8) 3.586(5) ? . 4_565
O(7) C(36A) 3.590(8) ? . 2_655
C(6) C(32B) 3.559(15) ? . 4_465
C(7) O(7) 3.400(5) ? . 4_464
C(8) O(7) 3.586(5) ? . 4_464
C(8) C(33A) 3.598(7) ? . 4_464
C(19) C(28) 3.493(7) ? . 4_465
C(20) C(28) 3.576(7) ? . 4_465
C(20) C(32B) 3.472(16) ? . 4_465
C(25) S(2) 3.564(3) ? . 3_665
C(26) S(2) 3.503(3) ? . 3_665
C(28) C(19) 3.493(7) ? . 4_564
C(28) C(20) 3.576(7) ? . 4_564
C(29A) O(1) 3.189(6) ? . 3_665
C(29B) O(1) 3.420(8) ? . 3_665
C(29B) O(5) 3.147(9) ? . 3_665
C(30A) C(33B) 3.234(19) ? . 4_464
C(31A) C(33B) 2.77(2) ? . 4_464
C(31A) C(34B) 3.43(2) ? . 4_464
C(31B) C(33B) 3.44(2) ? . 4_464
C(32A) C(33B) 3.52(2) ? . 4_464
C(32A) C(34B) 3.59(2) ? . 4_464
C(32B) C(6) 3.559(15) ? . 4_564
C(32B) C(20) 3.472(16) ? . 4_564
C(33A) C(8) 3.598(7) ? . 4_565
C(33B) C(30A) 3.234(19) ? . 4_565
C(33B) C(31A) 2.77(2) ? . 4_565
C(33B) C(31B) 3.44(2) ? . 4_565
C(33B) C(32A) 3.52(2) ? . 4_565
C(34B) C(31A) 3.43(2) ? . 4_565
C(34B) C(32A) 3.59(2) ? . 4_565
C(36A) O(7) 3.590(8) ? . 2_645
K(2) H(41) 3.173 ? . 3_665
K(4) H(23A) 3.412 ? . 3_665
K(4) H(23B) 3.241 ? . 3_665
S(1) H(4) 3.347 ? . 4_565
S(1) H(23A) 3.339 ? . 3_665
S(1) H(37A) 3.519 ? . 2_655
S(1) H(10) 3.391 ? . 2_545
S(1) H(12) 3.589 ? . 2_545
S(2) H(13) 2.982 ? . 3_665
S(2) H(16) 2.837 ? . 3_665
S(2) H(18) 3.414 ? . 3_665
S(2) H(40) 3.364 ? . 3_665
S(3) H(27A) 3.483 ? . 2_554
S(3) H(28A) 3.516 ? . 2_554
S(3) H(31A) 3.555 ? . 4_464
S(3) H(39A) 3.536 ? . 4_464
S(3) H(33B) 3.210 ? . 4_464
S(4) H(34B) 3.397 ? . 2_655
O(1) H(16) 3.041 ? . 3_665
O(1) H(22A) 3.370 ? . 3_665
O(1) H(23A) 2.940 ? . 3_665
O(1) H(23B) 3.263 ? . 3_665
O(1) H(24B) 3.341 ? . 3_665
O(1) H(41) 1.872 ? . 3_665
O(5) H(23A) 3.562 ? . 3_665
O(5) H(22B) 3.371 ? . 3_665
O(5) H(23B) 2.764 ? . 3_665
O(5) H(41) 2.746 ? . 3_665
O(6) H(40) 2.078 ? . 3_665
O(6) H(41) 3.486 ? . 3_665
O(7) H(4) 3.432 ? . 4_565
O(7) H(23A) 3.192 ? . 3_665
O(7) H(26A) 2.880 ? . 4_565
O(7) H(27A) 3.395 ? . 3_665
O(7) H(23B) 3.047 ? . 3_665
O(7) H(26B) 3.432 ? . 3_665
O(7) H(37A) 3.398 ? . 2_655
O(7) H(38A) 3.394 ? . 2_655
O(7) H(39A) 3.383 ? . 2_655
O(7) H(38B) 3.368 ? . 2_655
C(1) H(9) 3.310 ? . 3_575
C(1) H(21) 3.126 ? . 3_665
C(1) H(28A) 3.561 ? . 4_465
C(1) H(28B) 3.418 ? . 4_465
C(1) H(35A) 3.474 ? . 1_455
C(2) H(7) 3.358 ? . 3_575
C(2) H(17) 3.095 ? . 1_455
C(2) H(18) 3.553 ? . 1_455
C(2) H(18) 3.053 ? . 3_665
C(2) H(21) 3.090 ? . 3_665
C(3) H(16) 2.862 ? . 3_665
C(3) H(18) 3.156 ? . 3_665
C(3) H(21) 3.017 ? . 3_665
C(4) H(16) 3.031 ? . 3_665
C(4) H(21) 2.973 ? . 3_665
C(4) H(41) 2.873 ? . 3_665
C(5) H(21) 3.023 ? . 3_665
C(5) H(10) 3.282 ? . 2_545
C(6) H(21) 3.080 ? . 3_665
C(6) H(28A) 3.430 ? . 4_465
C(6) H(28B) 3.254 ? . 4_465
C(6) H(29B) 3.510 ? . 4_465
C(6) H(30B) 3.324 ? . 4_465
C(6) H(10) 3.384 ? . 2_545
C(7) H(7) 3.235 ? . 3_575
C(7) H(8) 3.070 ? . 3_575
C(7) H(31B) 3.012 ? . 4_464
C(7) H(43) 2.601 ? . 4_464
C(8) H(7) 3.267 ? . 3_575
C(8) H(27A) 2.977 ? . 2_554
C(8) H(28A) 3.402 ? . 2_554
C(8) H(26B) 2.933 ? . 2_554
C(8) H(28B) 3.404 ? . 2_554
C(8) H(31A) 3.050 ? . 4_464
C(8) H(31B) 3.214 ? . 4_464
C(8) H(33B) 3.227 ? . 4_464
C(8) H(43) 2.975 ? . 4_464
C(9) H(7) 3.515 ? . 3_575
C(9) H(27A) 3.542 ? . 2_554
C(9) H(31A) 3.166 ? . 4_464
C(9) H(32A) 3.512 ? . 4_464
C(9) H(31B) 3.243 ? . 4_464
C(9) H(33B) 2.933 ? . 4_464
C(10) H(31B) 3.104 ? . 4_464
C(10) H(33B) 3.442 ? . 4_464
C(11) H(38A) 3.571 ? . 3_665
C(11) H(31B) 2.913 ? . 4_464
C(12) H(7) 3.395 ? . 3_575
C(12) H(17) 3.482 ? . 1_455
C(12) H(19) 3.213 ? . 1_455
C(12) H(37A) 3.479 ? . 3_665
C(12) H(38A) 3.023 ? . 3_665
C(12) H(31B) 2.855 ? . 4_464
C(12) H(37B) 3.029 ? . 3_665
C(12) H(43) 3.097 ? . 4_464
C(13) H(1) 3.548 ? . 3_575
C(13) H(2) 3.313 ? . 3_575
C(13) H(7) 3.537 ? . 3_575
C(13) H(9) 3.280 ? . 3_575
C(18) H(1) 3.137 ? . 3_575
C(18) H(7) 3.192 ? . 3_575
C(19) H(19) 3.477 ? . 4_465
C(19) H(20) 3.226 ? . 4_465
C(19) H(21) 3.203 ? . 4_465
C(19) H(29A) 3.252 ? . 4_465
C(19) H(24B) 3.528 ? . 4_465
C(19) H(29B) 2.738 ? . 4_465
C(19) H(36A) 3.440 ? . 2_655
C(19) H(37A) 3.408 ? . 2_655
C(19) H(39B) 3.088 ? . 2_655
C(20) H(19) 3.498 ? . 4_465
C(20) H(20) 3.028 ? . 4_465
C(20) H(29A) 3.189 ? . 4_465
C(20) H(29B) 2.664 ? . 4_465
C(20) H(30B) 3.445 ? . 4_465
C(20) H(37A) 2.972 ? . 2_655
C(20) H(39B) 3.214 ? . 2_655
C(21) H(29B) 3.540 ? . 4_465
C(21) H(37A) 2.774 ? . 2_655
C(21) H(39B) 3.328 ? . 2_655
C(22) H(37A) 3.034 ? . 2_655
C(22) H(39A) 3.572 ? . 2_655
C(22) H(39B) 3.300 ? . 2_655
C(23) H(36A) 3.040 ? . 2_655
C(23) H(37A) 3.449 ? . 2_655
C(23) H(34B) 3.490 ? . 2_655
C(23) H(39B) 3.150 ? . 2_655
C(24) H(3) 3.559 ? . 2_555
C(24) H(36A) 2.949 ? . 2_655
C(24) H(39B) 3.041 ? . 2_655
C(27) H(2) 2.952 ? . 1_655
C(27) H(6) 3.500 ? . 1_655
C(27) H(18) 3.554 ? . 3_765
C(28) H(6) 3.082 ? . 1_655
C(28) H(35A) 3.598 ? . 3_765
C(28) H(10) 3.010 ? . 4_564
C(28) H(11) 3.148 ? . 4_564
C(29A) H(35B) 3.558 ? . 3_665
C(29A) H(40) 3.114 ? . 3_665
C(29B) H(34A) 3.128 ? . 3_665
C(29B) H(35B) 2.973 ? . 3_665
C(29B) H(40) 2.485 ? . 3_665
C(30A) H(32A) 3.281 ? . 4_464
C(30A) H(38A) 3.343 ? . 3_665
C(30A) H(31B) 2.932 ? . 4_464
C(30A) H(32B) 2.736 ? . 4_464
C(30A) H(34B) 3.309 ? . 4_464
C(30A) H(35B) 3.282 ? . 3_665
C(31A) H(5) 3.026 ? . 2_544
C(31A) H(31A) 3.059 ? . 3_665
C(31A) H(32A) 3.002 ? . 4_464
C(31A) H(33A) 3.207 ? . 4_464
C(31A) H(38A) 3.404 ? . 3_665
C(31A) H(39A) 3.404 ? . 3_665
C(31A) H(31B) 2.944 ? . 4_464
C(31A) H(32B) 1.917 ? . 4_464
C(31A) H(34B) 3.083 ? . 4_464
C(31A) H(35B) 3.517 ? . 3_665
C(31A) H(38B) 3.546 ? . 3_665
C(31B) H(5) 2.912 ? . 2_544
C(31B) H(31A) 3.434 ? . 3_665
C(31B) H(32A) 3.529 ? . 4_464
C(31B) H(31B) 3.597 ? . 4_464
C(31B) H(32B) 2.630 ? . 4_464
C(31B) H(34B) 3.348 ? . 4_464
C(32A) H(3) 3.074 ? . 4_564
C(32A) H(5) 2.928 ? . 2_544
C(32A) H(32A) 3.471 ? . 4_464
C(32A) H(33A) 3.013 ? . 4_464
C(32A) H(36A) 3.227 ? . 4_464
C(32A) H(32B) 2.737 ? . 4_464
C(32A) H(34B) 3.026 ? . 4_464
C(32A) H(36B) 3.357 ? . 4_464
C(32B) H(3) 2.702 ? . 4_564
C(32B) H(5) 2.845 ? . 2_544
C(32B) H(33A) 3.380 ? . 4_464
C(32B) H(36A) 3.473 ? . 4_464
C(32B) H(32B) 3.278 ? . 4_464
C(32B) H(34B) 3.453 ? . 4_464
C(32B) H(10) 3.589 ? . 4_564
C(32B) H(11) 3.189 ? . 4_564
C(33A) H(26A) 2.799 ? . 4_565
C(33A) H(27A) 3.065 ? . 3_665
C(33A) H(23B) 3.251 ? . 3_665
C(33A) H(26B) 3.364 ? . 3_665
C(33A) H(27B) 3.302 ? . 4_565
C(33B) H(24A) 3.078 ? . 4_565
C(33B) H(25A) 3.183 ? . 4_565
C(33B) H(26A) 1.878 ? . 4_565
C(33B) H(27A) 3.453 ? . 4_565
C(33B) H(30A) 3.334 ? . 4_565
C(33B) H(27B) 2.463 ? . 4_565
C(33B) H(38A) 3.124 ? . 2_655
C(33B) H(39A) 3.429 ? . 2_655
C(33B) H(38B) 3.333 ? . 2_655
C(34A) H(26A) 3.097 ? . 4_565
C(34A) H(28A) 3.510 ? . 4_565
C(34A) H(30A) 3.279 ? . 4_565
C(34A) H(23B) 3.175 ? . 3_665
C(34A) H(27B) 3.535 ? . 4_565
C(34B) H(24A) 3.310 ? . 4_565
C(34B) H(26A) 2.750 ? . 4_565
C(34B) H(27A) 3.526 ? . 3_665
C(34B) H(30A) 3.023 ? . 4_565
C(34B) H(27B) 3.006 ? . 4_565
C(35A) H(30A) 3.112 ? . 4_565
C(35A) H(30B) 3.527 ? . 4_565
C(35B) H(25A) 3.405 ? . 3_665
C(35B) H(26A) 3.491 ? . 4_565
C(35B) H(27A) 3.572 ? . 3_665
C(35B) H(30A) 3.420 ? . 4_565
C(35B) H(23B) 3.203 ? . 3_665
C(36A) H(6) 3.185 ? . 3_665
C(36A) H(25A) 3.360 ? . 3_665
C(36A) H(26A) 3.389 ? . 3_665
C(36A) H(31B) 3.334 ? . 2_645
C(36A) H(32B) 3.392 ? . 2_645
C(36A) H(43) 3.236 ? . 2_645
C(36B) H(6) 3.126 ? . 3_665
C(36B) H(19) 3.368 ? . 3_765
C(36B) H(25A) 3.437 ? . 3_665
H(1) C(13) 3.548 ? . 3_575
H(1) C(18) 3.137 ? . 3_575
H(1) H(7) 3.524 ? . 3_575
H(1) H(9) 2.780 ? . 3_575
H(1) H(13) 3.487 ? . 1_455
H(1) H(14) 3.006 ? . 1_455
H(1) H(17) 3.455 ? . 1_455
H(1) H(28A) 3.019 ? . 4_465
H(1) H(28B) 2.915 ? . 4_465
H(1) H(33A) 3.372 ? . 1_455
H(1) H(35A) 3.060 ? . 1_455
H(1) H(36B) 3.217 ? . 1_455
H(2) C(13) 3.313 ? . 3_575
H(2) C(27) 2.952 ? . 1_455
H(2) H(7) 2.916 ? . 3_575
H(2) H(17) 2.200 ? . 1_455
H(2) H(18) 2.853 ? . 1_455
H(2) H(18) 2.972 ? . 3_665
H(3) C(24) 3.559 ? . 2_545
H(3) C(32A) 3.074 ? . 4_465
H(3) C(32B) 2.702 ? . 4_465
H(3) H(28A) 2.738 ? . 4_465
H(3) H(29A) 3.062 ? . 4_465
H(3) H(30A) 2.906 ? . 4_465
H(3) H(28B) 2.564 ? . 4_465
H(3) H(29B) 2.683 ? . 4_465
H(3) H(30B) 2.404 ? . 4_465
H(3) H(35A) 3.557 ? . 1_455
H(3) H(10) 3.321 ? . 2_545
H(3) H(12) 2.940 ? . 2_545
H(4) S(1) 3.347 ? . 4_464
H(4) O(7) 3.432 ? . 4_464
H(4) H(8) 2.768 ? . 3_575
H(4) H(20) 3.550 ? . 1_455
H(4) H(37A) 3.465 ? . 3_665
H(4) H(31B) 3.514 ? . 4_464
H(4) H(11) 3.383 ? . 4_464
H(4) H(12) 3.556 ? . 3_575
H(4) H(43) 2.642 ? . 4_464
H(5) C(31A) 3.026 ? . 2_554
H(5) C(31B) 2.912 ? . 2_554
H(5) C(32A) 2.928 ? . 2_554
H(5) C(32B) 2.845 ? . 2_554
H(5) H(26A) 3.490 ? . 2_554
H(5) H(27A) 2.343 ? . 2_554
H(5) H(28A) 2.508 ? . 2_554
H(5) H(29A) 2.893 ? . 2_554
H(5) H(26B) 2.202 ? . 2_554
H(5) H(27B) 3.444 ? . 2_554
H(5) H(28B) 2.506 ? . 2_554
H(5) H(29B) 2.743 ? . 2_554
H(5) H(31A) 3.091 ? . 4_464
H(5) H(33B) 3.444 ? . 4_464
H(5) H(43) 3.262 ? . 4_464
H(6) C(27) 3.500 ? . 1_455
H(6) C(28) 3.082 ? . 1_455
H(6) C(36A) 3.185 ? . 3_665
H(6) C(36B) 3.126 ? . 3_665
H(6) H(17) 3.049 ? . 1_455
H(6) H(19) 2.328 ? . 1_455
H(6) H(20) 3.222 ? . 1_455
H(6) H(35A) 3.396 ? . 3_665
H(6) H(37A) 2.958 ? . 3_665
H(6) H(38A) 2.622 ? . 3_665
H(6) H(31B) 3.298 ? . 4_464
H(6) H(37B) 2.297 ? . 3_665
H(6) H(38B) 3.232 ? . 3_665
H(6) H(39B) 3.500 ? . 3_665
H(6) H(43) 3.433 ? . 4_464
H(7) C(2) 3.358 ? . 3_575
H(7) C(7) 3.235 ? . 3_575
H(7) C(8) 3.267 ? . 3_575
H(7) C(9) 3.515 ? . 3_575
H(7) C(12) 3.395 ? . 3_575
H(7) C(13) 3.537 ? . 3_575
H(7) C(18) 3.192 ? . 3_575
H(7) H(1) 3.524 ? . 3_575
H(7) H(2) 2.916 ? . 3_575
H(7) H(7) 3.402 ? . 3_575
H(7) H(9) 2.752 ? . 3_575
H(8) C(7) 3.070 ? . 3_575
H(8) H(4) 2.768 ? . 3_575
H(9) C(1) 3.310 ? . 3_575
H(9) C(13) 3.280 ? . 3_575
H(9) H(1) 2.780 ? . 3_575
H(9) H(7) 2.752 ? . 3_575
H(9) H(28A) 3.399 ? . 2_554
H(9) H(28B) 3.325 ? . 2_554
H(13) S(2) 2.982 ? . 3_665
H(13) H(1) 3.487 ? . 1_655
H(13) H(22B) 3.561 ? . 3_665
H(13) H(23B) 3.571 ? . 3_665
H(14) H(1) 3.006 ? . 1_655
H(16) S(2) 2.837 ? . 3_665
H(16) O(1) 3.041 ? . 3_665
H(16) C(3) 2.862 ? . 3_665
H(16) C(4) 3.031 ? . 3_665
H(17) C(2) 3.095 ? . 1_655
H(17) C(12) 3.482 ? . 1_655
H(17) H(1) 3.455 ? . 1_655
H(17) H(2) 2.200 ? . 1_655
H(17) H(6) 3.049 ? . 1_655
H(18) S(2) 3.414 ? . 3_665
H(18) C(2) 3.553 ? . 1_655
H(18) C(2) 3.053 ? . 3_665
H(18) C(3) 3.156 ? . 3_665
H(18) C(27) 3.554 ? . 3_765
H(18) H(2) 2.853 ? . 1_655
H(18) H(2) 2.972 ? . 3_665
H(18) H(18) 2.697 ? . 3_765
H(19) C(12) 3.213 ? . 1_655
H(19) C(19) 3.477 ? . 4_564
H(19) C(20) 3.498 ? . 4_564
H(19) C(36B) 3.368 ? . 3_765
H(19) H(6) 2.328 ? . 1_655
H(19) H(35A) 2.769 ? . 3_765
H(19) H(37A) 3.345 ? . 3_765
H(19) H(37B) 2.667 ? . 3_765
H(19) H(39B) 3.193 ? . 3_765
H(19) H(10) 3.204 ? . 4_564
H(19) H(11) 3.223 ? . 4_564
H(20) C(19) 3.226 ? . 4_564
H(20) C(20) 3.028 ? . 4_564
H(20) H(4) 3.550 ? . 1_655
H(20) H(6) 3.222 ? . 1_655
H(20) H(10) 2.830 ? . 4_564
H(20) H(11) 2.409 ? . 4_564
H(21) C(1) 3.126 ? . 3_665
H(21) C(2) 3.090 ? . 3_665
H(21) C(3) 3.017 ? . 3_665
H(21) C(4) 2.973 ? . 3_665
H(21) C(5) 3.023 ? . 3_665
H(21) C(6) 3.080 ? . 3_665
H(21) C(19) 3.203 ? . 4_564
H(21) H(10) 2.527 ? . 4_564
H(21) H(11) 3.385 ? . 4_564
H(22A) O(1) 3.370 ? . 3_665
H(22A) H(10) 3.169 ? . 4_564
H(23A) K(4) 3.412 ? . 3_665
H(23A) S(1) 3.339 ? . 3_665
H(23A) O(1) 2.940 ? . 3_665
H(23A) O(5) 3.562 ? . 3_665
H(23A) O(7) 3.192 ? . 3_665
H(23A) H(31A) 3.399 ? . 3_665
H(23A) H(34A) 3.314 ? . 3_665
H(23A) H(35B) 3.104 ? . 3_665
H(23A) H(40) 3.125 ? . 3_665
H(23A) H(43) 3.433 ? . 3_665
H(24A) C(33B) 3.078 ? . 4_464
H(24A) C(34B) 3.310 ? . 4_464
H(24A) H(32A) 2.865 ? . 4_464
H(24A) H(31B) 2.743 ? . 4_464
H(24A) H(32B) 2.817 ? . 4_464
H(24A) H(34B) 2.677 ? . 4_464
H(25A) C(33B) 3.183 ? . 4_464
H(25A) C(35B) 3.405 ? . 3_665
H(25A) C(36A) 3.360 ? . 3_665
H(25A) C(36B) 3.437 ? . 3_665
H(25A) H(31A) 3.381 ? . 3_665
H(25A) H(32A) 3.390 ? . 4_464
H(25A) H(34A) 2.894 ? . 3_665
H(25A) H(38A) 2.536 ? . 3_665
H(25A) H(39A) 3.448 ? . 3_665
H(25A) H(31B) 2.655 ? . 4_464
H(25A) H(32B) 2.819 ? . 4_464
H(25A) H(35B) 2.627 ? . 3_665
H(25A) H(37B) 3.295 ? . 3_665
H(25A) H(38B) 3.113 ? . 3_665
H(25A) H(40) 3.144 ? . 3_665
H(26A) O(7) 2.880 ? . 4_464
H(26A) C(33A) 2.799 ? . 4_464
H(26A) C(33B) 1.878 ? . 4_464
H(26A) C(34A) 3.097 ? . 4_464
H(26A) C(34B) 2.750 ? . 4_464
H(26A) C(35B) 3.491 ? . 4_464
H(26A) C(36A) 3.389 ? . 3_665
H(26A) H(5) 3.490 ? . 2_544
H(26A) H(31A) 3.221 ? . 3_665
H(26A) H(32A) 2.278 ? . 4_464
H(26A) H(33A) 2.534 ? . 4_464
H(26A) H(38A) 2.964 ? . 3_665
H(26A) H(39A) 2.912 ? . 3_665
H(26A) H(31B) 2.205 ? . 4_464
H(26A) H(32B) 0.954 ? . 4_464
H(26A) H(33B) 3.580 ? . 4_464
H(26A) H(34B) 2.673 ? . 4_464
H(26A) H(36B) 3.167 ? . 4_464
H(26A) H(38B) 3.054 ? . 3_665
H(26A) H(43) 3.152 ? . 4_464
H(27A) S(3) 3.483 ? . 2_544
H(27A) O(7) 3.395 ? . 3_665
H(27A) C(8) 2.977 ? . 2_544
H(27A) C(9) 3.542 ? . 2_544
H(27A) C(33A) 3.065 ? . 3_665
H(27A) C(33B) 3.453 ? . 4_464
H(27A) C(34B) 3.526 ? . 3_665
H(27A) C(35B) 3.572 ? . 3_665
H(27A) H(5) 2.343 ? . 2_544
H(27A) H(31A) 2.199 ? . 3_665
H(27A) H(34A) 3.502 ? . 3_665
H(27A) H(38A) 3.359 ? . 3_665
H(27A) H(39A) 3.059 ? . 3_665
H(27A) H(32B) 2.527 ? . 4_464
H(27A) H(33B) 2.861 ? . 3_665
H(27A) H(35B) 2.995 ? . 3_665
H(27A) H(38B) 3.339 ? . 3_665
H(27A) H(43) 3.429 ? . 3_665
H(28A) S(3) 3.516 ? . 2_544
H(28A) C(1) 3.561 ? . 4_564
H(28A) C(6) 3.430 ? . 4_564
H(28A) C(8) 3.402 ? . 2_544
H(28A) C(34A) 3.510 ? . 4_464
H(28A) H(1) 3.019 ? . 4_564
H(28A) H(3) 2.738 ? . 4_564
H(28A) H(5) 2.508 ? . 2_544
H(28A) H(9) 3.399 ? . 2_544
H(28A) H(33A) 2.671 ? . 4_464
H(28A) H(36A) 3.365 ? . 4_464
H(28A) H(32B) 2.901 ? . 4_464
H(28A) H(34B) 3.441 ? . 4_464
H(28A) H(36B) 3.037 ? . 4_464
H(29A) C(19) 3.252 ? . 4_564
H(29A) C(20) 3.189 ? . 4_564
H(29A) H(3) 3.062 ? . 4_564
H(29A) H(5) 2.893 ? . 2_544
H(29A) H(10) 3.034 ? . 4_564
H(29A) H(11) 2.907 ? . 4_564
H(30A) C(33B) 3.334 ? . 4_464
H(30A) C(34A) 3.279 ? . 4_464
H(30A) C(34B) 3.023 ? . 4_464
H(30A) C(35A) 3.112 ? . 4_464
H(30A) C(35B) 3.420 ? . 4_464
H(30A) H(3) 2.906 ? . 4_564
H(30A) H(32A) 3.043 ? . 4_464
H(30A) H(33A) 2.816 ? . 4_464
H(30A) H(35A) 3.374 ? . 4_464
H(30A) H(36A) 2.372 ? . 4_464
H(30A) H(32B) 2.774 ? . 4_464
H(30A) H(34B) 2.304 ? . 4_464
H(30A) H(36B) 2.968 ? . 4_464
H(30A) H(39B) 3.486 ? . 4_464
H(22B) O(5) 3.371 ? . 3_665
H(22B) H(13) 3.561 ? . 3_665
H(22B) H(34A) 3.056 ? . 3_665
H(22B) H(38A) 3.038 ? . 3_665
H(22B) H(31B) 3.118 ? . 4_464
H(22B) H(32B) 3.404 ? . 4_464
H(22B) H(35B) 2.887 ? . 3_665
H(22B) H(40) 2.682 ? . 3_665
H(23B) K(4) 3.241 ? . 3_665
H(23B) O(1) 3.263 ? . 3_665
H(23B) O(5) 2.764 ? . 3_665
H(23B) O(7) 3.047 ? . 3_665
H(23B) C(33A) 3.251 ? . 3_665
H(23B) C(34A) 3.175 ? . 3_665
H(23B) C(35B) 3.203 ? . 3_665
H(23B) H(13) 3.571 ? . 3_665
H(23B) H(31A) 3.045 ? . 3_665
H(23B) H(34A) 2.363 ? . 3_665
H(23B) H(38A) 3.533 ? . 3_665
H(23B) H(35B) 2.217 ? . 3_665
H(23B) H(40) 2.326 ? . 3_665
H(23B) H(43) 3.528 ? . 3_665
H(24B) O(1) 3.341 ? . 3_665
H(24B) C(19) 3.528 ? . 4_564
H(24B) H(10) 2.769 ? . 4_564
H(25B) H(34B) 3.492 ? . 4_464
H(26B) O(7) 3.432 ? . 3_665
H(26B) C(8) 2.933 ? . 2_544
H(26B) C(33A) 3.364 ? . 3_665
H(26B) H(5) 2.202 ? . 2_544
H(26B) H(31A) 2.583 ? . 3_665
H(26B) H(32B) 2.946 ? . 4_464
H(26B) H(33B) 3.312 ? . 3_665
H(26B) H(35B) 3.321 ? . 3_665
H(26B) H(43) 3.396 ? . 3_665
H(27B) C(33A) 3.302 ? . 4_464
H(27B) C(33B) 2.463 ? . 4_464
H(27B) C(34A) 3.535 ? . 4_464
H(27B) C(34B) 3.006 ? . 4_464
H(27B) H(5) 3.444 ? . 2_544
H(27B) H(31A) 3.470 ? . 3_665
H(27B) H(32A) 2.591 ? . 4_464
H(27B) H(33A) 3.001 ? . 4_464
H(27B) H(36A) 3.518 ? . 4_464
H(27B) H(38A) 3.453 ? . 3_665
H(27B) H(39A) 3.593 ? . 3_665
H(27B) H(31B) 2.627 ? . 4_464
H(27B) H(32B) 1.694 ? . 4_464
H(27B) H(34B) 2.619 ? . 4_464
H(27B) H(36B) 3.514 ? . 4_464
H(28B) C(1) 3.418 ? . 4_564
H(28B) C(6) 3.254 ? . 4_564
H(28B) C(8) 3.404 ? . 2_544
H(28B) H(1) 2.915 ? . 4_564
H(28B) H(3) 2.564 ? . 4_564
H(28B) H(5) 2.506 ? . 2_544
H(28B) H(9) 3.325 ? . 2_544
H(28B) H(33A) 2.810 ? . 4_464
H(28B) H(36A) 3.432 ? . 4_464
H(28B) H(32B) 3.110 ? . 4_464
H(28B) H(34B) 3.579 ? . 4_464
H(28B) H(36B) 3.142 ? . 4_464
H(29B) C(6) 3.510 ? . 4_564
H(29B) C(19) 2.738 ? . 4_564
H(29B) C(20) 2.664 ? . 4_564
H(29B) C(21) 3.540 ? . 4_564
H(29B) H(3) 2.683 ? . 4_564
H(29B) H(5) 2.743 ? . 2_544
H(29B) H(10) 2.704 ? . 4_564
H(29B) H(11) 2.565 ? . 4_564
H(30B) C(6) 3.324 ? . 4_564
H(30B) C(20) 3.445 ? . 4_564
H(30B) C(35A) 3.527 ? . 4_464
H(30B) H(3) 2.404 ? . 4_564
H(30B) H(33A) 3.332 ? . 4_464
H(30B) H(36A) 2.773 ? . 4_464
H(30B) H(32B) 3.432 ? . 4_464
H(30B) H(34B) 2.942 ? . 4_464
H(30B) H(36B) 3.434 ? . 4_464
H(30B) H(11) 2.938 ? . 4_564
H(31A) S(3) 3.555 ? . 4_565
H(31A) C(8) 3.050 ? . 4_565
H(31A) C(9) 3.166 ? . 4_565
H(31A) C(31A) 3.059 ? . 3_665
H(31A) C(31B) 3.434 ? . 3_665
H(31A) H(5) 3.091 ? . 4_565
H(31A) H(23A) 3.399 ? . 3_665
H(31A) H(25A) 3.381 ? . 3_665
H(31A) H(26A) 3.221 ? . 3_665
H(31A) H(27A) 2.199 ? . 3_665
H(31A) H(23B) 3.045 ? . 3_665
H(31A) H(26B) 2.583 ? . 3_665
H(31A) H(27B) 3.470 ? . 3_665
H(32A) C(9) 3.512 ? . 4_565
H(32A) C(30A) 3.281 ? . 4_565
H(32A) C(31A) 3.002 ? . 4_565
H(32A) C(31B) 3.529 ? . 4_565
H(32A) C(32A) 3.471 ? . 4_565
H(32A) H(24A) 2.865 ? . 4_565
H(32A) H(25A) 3.390 ? . 4_565
H(32A) H(26A) 2.278 ? . 4_565
H(32A) H(30A) 3.043 ? . 4_565
H(32A) H(27B) 2.591 ? . 4_565
H(33A) C(31A) 3.207 ? . 4_565
H(33A) C(32A) 3.013 ? . 4_565
H(33A) C(32B) 3.380 ? . 4_565
H(33A) H(1) 3.372 ? . 1_655
H(33A) H(26A) 2.534 ? . 4_565
H(33A) H(28A) 2.671 ? . 4_565
H(33A) H(30A) 2.816 ? . 4_565
H(33A) H(27B) 3.001 ? . 4_565
H(33A) H(28B) 2.810 ? . 4_565
H(33A) H(30B) 3.332 ? . 4_565
H(34A) C(29B) 3.128 ? . 3_665
H(34A) H(23A) 3.314 ? . 3_665
H(34A) H(25A) 2.894 ? . 3_665
H(34A) H(27A) 3.502 ? . 3_665
H(34A) H(22B) 3.056 ? . 3_665
H(34A) H(23B) 2.363 ? . 3_665
H(35A) C(1) 3.474 ? . 1_655
H(35A) C(28) 3.598 ? . 3_765
H(35A) H(1) 3.060 ? . 1_655
H(35A) H(3) 3.557 ? . 1_655
H(35A) H(6) 3.396 ? . 3_665
H(35A) H(19) 2.769 ? . 3_765
H(35A) H(30A) 3.374 ? . 4_565
H(36A) C(19) 3.440 ? . 2_645
H(36A) C(23) 3.040 ? . 2_645
H(36A) C(24) 2.949 ? . 2_645
H(36A) C(32A) 3.227 ? . 4_565
H(36A) C(32B) 3.473 ? . 4_565
H(36A) H(28A) 3.365 ? . 4_565
H(36A) H(30A) 2.372 ? . 4_565
H(36A) H(27B) 3.518 ? . 4_565
H(36A) H(28B) 3.432 ? . 4_565
H(36A) H(30B) 2.773 ? . 4_565
H(36A) H(12) 3.115 ? . 2_645
H(37A) S(1) 3.519 ? . 2_645
H(37A) O(7) 3.398 ? . 2_645
H(37A) C(12) 3.479 ? . 3_665
H(37A) C(19) 3.408 ? . 2_645
H(37A) C(20) 2.972 ? . 2_645
H(37A) C(21) 2.774 ? . 2_645
H(37A) C(22) 3.034 ? . 2_645
H(37A) C(23) 3.449 ? . 2_645
H(37A) H(4) 3.465 ? . 3_665
H(37A) H(6) 2.958 ? . 3_665
H(37A) H(19) 3.345 ? . 3_765
H(37A) H(31B) 3.499 ? . 2_645
H(37A) H(11) 3.364 ? . 2_645
H(37A) H(43) 2.945 ? . 2_645
H(38A) O(7) 3.394 ? . 2_645
H(38A) C(11) 3.571 ? . 3_665
H(38A) C(12) 3.023 ? . 3_665
H(38A) C(30A) 3.343 ? . 3_665
H(38A) C(31A) 3.404 ? . 3_665
H(38A) C(33B) 3.124 ? . 2_645
H(38A) H(6) 2.622 ? . 3_665
H(38A) H(25A) 2.536 ? . 3_665
H(38A) H(26A) 2.964 ? . 3_665
H(38A) H(27A) 3.359 ? . 3_665
H(38A) H(22B) 3.038 ? . 3_665
H(38A) H(23B) 3.533 ? . 3_665
H(38A) H(27B) 3.453 ? . 3_665
H(38A) H(31B) 2.634 ? . 2_645
H(38A) H(32B) 2.976 ? . 2_645
H(38A) H(43) 2.964 ? . 2_645
H(39A) S(3) 3.536 ? . 4_565
H(39A) O(7) 3.383 ? . 2_645
H(39A) C(22) 3.572 ? . 2_645
H(39A) C(31A) 3.404 ? . 3_665
H(39A) C(33B) 3.429 ? . 2_645
H(39A) H(25A) 3.448 ? . 3_665
H(39A) H(26A) 2.912 ? . 3_665
H(39A) H(27A) 3.059 ? . 3_665
H(39A) H(27B) 3.593 ? . 3_665
H(39A) H(31B) 3.398 ? . 2_645
H(39A) H(32B) 2.990 ? . 2_645
H(39A) H(43) 3.262 ? . 2_645
H(31B) C(7) 3.012 ? . 4_565
H(31B) C(8) 3.214 ? . 4_565
H(31B) C(9) 3.243 ? . 4_565
H(31B) C(10) 3.104 ? . 4_565
H(31B) C(11) 2.913 ? . 4_565
H(31B) C(12) 2.855 ? . 4_565
H(31B) C(30A) 2.932 ? . 4_565
H(31B) C(31A) 2.944 ? . 4_565
H(31B) C(31B) 3.597 ? . 4_565
H(31B) C(36A) 3.334 ? . 2_655
H(31B) H(4) 3.514 ? . 4_565
H(31B) H(6) 3.298 ? . 4_565
H(31B) H(24A) 2.743 ? . 4_565
H(31B) H(25A) 2.655 ? . 4_565
H(31B) H(26A) 2.205 ? . 4_565
H(31B) H(22B) 3.118 ? . 4_565
H(31B) H(27B) 2.627 ? . 4_565
H(31B) H(37A) 3.499 ? . 2_655
H(31B) H(38A) 2.634 ? . 2_655
H(31B) H(39A) 3.398 ? . 2_655
H(31B) H(38B) 3.070 ? . 2_655
H(32B) C(30A) 2.736 ? . 4_565
H(32B) C(31A) 1.917 ? . 4_565
H(32B) C(31B) 2.630 ? . 4_565
H(32B) C(32A) 2.737 ? . 4_565
H(32B) C(32B) 3.278 ? . 4_565
H(32B) C(36A) 3.392 ? . 2_655
H(32B) H(24A) 2.817 ? . 4_565
H(32B) H(25A) 2.819 ? . 4_565
H(32B) H(26A) 0.954 ? . 4_565
H(32B) H(27A) 2.527 ? . 4_565
H(32B) H(28A) 2.901 ? . 4_565
H(32B) H(30A) 2.774 ? . 4_565
H(32B) H(22B) 3.404 ? . 4_565
H(32B) H(26B) 2.946 ? . 4_565
H(32B) H(27B) 1.694 ? . 4_565
H(32B) H(28B) 3.110 ? . 4_565
H(32B) H(30B) 3.432 ? . 4_565
H(32B) H(38A) 2.976 ? . 2_655
H(32B) H(39A) 2.990 ? . 2_655
H(32B) H(38B) 3.067 ? . 2_655
H(33B) S(3) 3.210 ? . 4_565
H(33B) C(8) 3.227 ? . 4_565
H(33B) C(9) 2.933 ? . 4_565
H(33B) C(10) 3.442 ? . 4_565
H(33B) H(5) 3.444 ? . 4_565
H(33B) H(26A) 3.580 ? . 4_565
H(33B) H(27A) 2.861 ? . 3_665
H(33B) H(26B) 3.312 ? . 3_665
H(34B) S(4) 3.397 ? . 2_645
H(34B) C(23) 3.490 ? . 2_645
H(34B) C(30A) 3.309 ? . 4_565
H(34B) C(31A) 3.083 ? . 4_565
H(34B) C(31B) 3.348 ? . 4_565
H(34B) C(32A) 3.026 ? . 4_565
H(34B) C(32B) 3.453 ? . 4_565
H(34B) H(24A) 2.677 ? . 4_565
H(34B) H(26A) 2.673 ? . 4_565
H(34B) H(28A) 3.441 ? . 4_565
H(34B) H(30A) 2.304 ? . 4_565
H(34B) H(25B) 3.492 ? . 4_565
H(34B) H(27B) 2.619 ? . 4_565
H(34B) H(28B) 3.579 ? . 4_565
H(34B) H(30B) 2.942 ? . 4_565
H(35B) C(29A) 3.558 ? . 3_665
H(35B) C(29B) 2.973 ? . 3_665
H(35B) C(30A) 3.282 ? . 3_665
H(35B) C(31A) 3.517 ? . 3_665
H(35B) H(23A) 3.104 ? . 3_665
H(35B) H(25A) 2.627 ? . 3_665
H(35B) H(27A) 2.995 ? . 3_665
H(35B) H(22B) 2.887 ? . 3_665
H(35B) H(23B) 2.217 ? . 3_665
H(35B) H(26B) 3.321 ? . 3_665
H(36B) C(32A) 3.357 ? . 4_565
H(36B) H(1) 3.217 ? . 1_655
H(36B) H(26A) 3.167 ? . 4_565
H(36B) H(28A) 3.037 ? . 4_565
H(36B) H(30A) 2.968 ? . 4_565
H(36B) H(27B) 3.514 ? . 4_565
H(36B) H(28B) 3.142 ? . 4_565
H(36B) H(30B) 3.434 ? . 4_565
H(37B) C(12) 3.029 ? . 3_665
H(37B) H(6) 2.297 ? . 3_665
H(37B) H(19) 2.667 ? . 3_765
H(37B) H(25A) 3.295 ? . 3_665
H(38B) O(7) 3.368 ? . 2_645
H(38B) C(31A) 3.546 ? . 3_665
H(38B) C(33B) 3.333 ? . 2_645
H(38B) H(6) 3.232 ? . 3_665
H(38B) H(25A) 3.113 ? . 3_665
H(38B) H(26A) 3.054 ? . 3_665
H(38B) H(27A) 3.339 ? . 3_665
H(38B) H(31B) 3.070 ? . 2_645
H(38B) H(32B) 3.067 ? . 2_645
H(38B) H(43) 3.054 ? . 2_645
H(39B) C(19) 3.088 ? . 2_645
H(39B) C(20) 3.214 ? . 2_645
H(39B) C(21) 3.328 ? . 2_645
H(39B) C(22) 3.300 ? . 2_645
H(39B) C(23) 3.150 ? . 2_645
H(39B) C(24) 3.041 ? . 2_645
H(39B) H(6) 3.500 ? . 3_665
H(39B) H(19) 3.193 ? . 3_765
H(39B) H(30A) 3.486 ? . 4_565
H(39B) H(10) 3.562 ? . 2_645
H(39B) H(12) 3.485 ? . 2_645
H(10) S(1) 3.391 ? . 2_555
H(10) C(5) 3.282 ? . 2_555
H(10) C(6) 3.384 ? . 2_555
H(10) C(28) 3.010 ? . 4_465
H(10) C(32B) 3.589 ? . 4_465
H(10) H(3) 3.321 ? . 2_555
H(10) H(19) 3.204 ? . 4_465
H(10) H(20) 2.830 ? . 4_465
H(10) H(21) 2.527 ? . 4_465
H(10) H(22A) 3.169 ? . 4_465
H(10) H(29A) 3.034 ? . 4_465
H(10) H(24B) 2.769 ? . 4_465
H(10) H(29B) 2.704 ? . 4_465
H(10) H(39B) 3.562 ? . 2_655
H(11) C(28) 3.148 ? . 4_465
H(11) C(32B) 3.189 ? . 4_465
H(11) H(4) 3.383 ? . 4_565
H(11) H(19) 3.223 ? . 4_465
H(11) H(20) 2.409 ? . 4_465
H(11) H(21) 3.385 ? . 4_465
H(11) H(29A) 2.907 ? . 4_465
H(11) H(29B) 2.565 ? . 4_465
H(11) H(30B) 2.938 ? . 4_465
H(11) H(37A) 3.364 ? . 2_655
H(11) H(12) 2.953 ? . 2_545
H(12) S(1) 3.589 ? . 2_555
H(12) H(3) 2.940 ? . 2_555
H(12) H(4) 3.556 ? . 3_575
H(12) H(36A) 3.115 ? . 2_655
H(12) H(39B) 3.485 ? . 2_655
H(12) H(11) 2.953 ? . 2_555
H(40) S(2) 3.364 ? . 3_665
H(40) O(6) 2.078 ? . 3_665
H(40) C(29A) 3.114 ? . 3_665
H(40) C(29B) 2.485 ? . 3_665
H(40) H(23A) 3.125 ? . 3_665
H(40) H(25A) 3.144 ? . 3_665
H(40) H(22B) 2.682 ? . 3_665
H(40) H(23B) 2.326 ? . 3_665
H(40) H(41) 2.129 ? . 3_665
H(41) K(2) 3.173 ? . 3_665
H(41) O(1) 1.872 ? . 3_665
H(41) O(5) 2.746 ? . 3_665
H(41) O(6) 3.486 ? . 3_665
H(41) C(4) 2.873 ? . 3_665
H(41) H(40) 2.129 ? . 3_665
H(41) H(41) 3.436 ? . 3_665
H(43) C(7) 2.601 ? . 4_565
H(43) C(8) 2.975 ? . 4_565
H(43) C(12) 3.097 ? . 4_565
H(43) C(36A) 3.236 ? . 2_655
H(43) H(4) 2.642 ? . 4_565
H(43) H(5) 3.262 ? . 4_565
H(43) H(6) 3.433 ? . 4_565
H(43) H(23A) 3.433 ? . 3_665
H(43) H(26A) 3.152 ? . 4_565
H(43) H(27A) 3.429 ? . 3_665
H(43) H(23B) 3.528 ? . 3_665
H(43) H(26B) 3.396 ? . 3_665
H(43) H(37A) 2.945 ? . 2_655
H(43) H(38A) 2.964 ? . 2_655
H(43) H(39A) 3.262 ? . 2_655
H(43) H(38B) 3.054 ? . 2_655

loop_
_geom_torsion_atom_site_label_1
_geom_torsion_atom_site_label_2
_geom_torsion_atom_site_label_3
_geom_torsion_atom_site_label_4
_geom_torsion
_geom_torsion_publ_flag
_geom_torsion_site_symmetry_1
_geom_torsion_site_symmetry_2
_geom_torsion_site_symmetry_3
_geom_torsion_site_symmetry_4
O(2) K(1) O(4) K(4) -53.27(10) ? . . . .
O(2) K(1) O(4) C(22) 178.23(19) ? . . . .
O(2) K(1) O(4) K(3) 47.72(10) ? . . . 3_675
O(4) K(1) O(2) K(2) 49.90(9) ? . . . .
O(4) K(1) O(2) K(3) -48.84(10) ? . . . .
O(4) K(1) O(2) C(10) 179.70(18) ? . . . .
O(2) K(1) C(1) C(2) -9.5(2) ? . . . .
O(2) K(1) C(1) C(6) 117.1(2) ? . . . .
C(1) K(1) O(2) K(2) -69.77(11) ? . . . .
C(1) K(1) O(2) K(3) -168.52(10) ? . . . .
C(1) K(1) O(2) C(10) 60.0(2) ? . . . .
O(2) K(1) C(2) C(1) 171.3(2) ? . . . .
O(2) K(1) C(2) C(3) 44.6(2) ? . . . .
C(2) K(1) O(2) K(2) -73.75(10) ? . . . .
C(2) K(1) O(2) K(3) -172.49(10) ? . . . .
C(2) K(1) O(2) C(10) 56.05(19) ? . . . .
O(2) K(1) C(3) S(2) -15.47(13) ? . . . .
O(2) K(1) C(3) C(2) -132.4(2) ? . . . .
O(2) K(1) C(3) C(4) 102.1(2) ? . . . .
C(3) K(1) O(2) K(2) -54.85(9) ? . . . .
C(3) K(1) O(2) K(3) -153.59(12) ? . . . .
C(3) K(1) O(2) C(10) 74.95(19) ? . . . .
O(2) K(1) C(4) O(1) 48.8(2) ? . . . .
O(2) K(1) C(4) C(3) -71.0(2) ? . . . .
O(2) K(1) C(4) C(5) 169.1(2) ? . . . .
C(4) K(1) O(2) K(2) -27.77(9) ? . . . .
C(4) K(1) O(2) K(3) -126.51(11) ? . . . .
C(4) K(1) O(2) C(10) 102.03(19) ? . . . .
O(2) K(1) C(5) S(1) 106.29(16) ? . . . .
O(2) K(1) C(5) C(4) -11.1(2) ? . . . .
O(2) K(1) C(5) C(6) -137.1(2) ? . . . .
C(5) K(1) O(2) K(2) -22.65(11) ? . . . .
C(5) K(1) O(2) K(3) -121.40(10) ? . . . .
C(5) K(1) O(2) C(10) 107.14(19) ? . . . .
O(2) K(1) C(6) C(1) -75.9(2) ? . . . .
O(2) K(1) C(6) C(5) 51.6(2) ? . . . .
C(6) K(1) O(2) K(2) -43.23(13) ? . . . .
C(6) K(1) O(2) K(3) -141.97(10) ? . . . .
C(6) K(1) O(2) C(10) 86.6(2) ? . . . .
O(2) K(1) C(10) K(3) -30.23(15) ? . . . .
O(2) K(1) C(10) C(9) -119.4(3) ? . . . .
O(2) K(1) C(10) C(11) 119.6(3) ? . . . .
C(10) K(1) O(2) K(2) -129.8(2) ? . . . .
C(10) K(1) O(2) K(3) 131.5(2) ? . . . .
O(2) K(1) C(13) C(14) -115.0(2) ? . . . .
O(2) K(1) C(13) C(18) 11.4(2) ? . . . .
C(13) K(1) O(2) K(2) 167.43(8) ? . . . .
C(13) K(1) O(2) K(3) 68.69(11) ? . . . .
C(13) K(1) O(2) C(10) -62.8(2) ? . . . .
O(2) K(1) C(14) C(13) 77.0(2) ? . . . .
O(2) K(1) C(14) C(15) -49.5(2) ? . . . .
C(14) K(1) O(2) K(2) 141.16(9) ? . . . .
C(14) K(1) O(2) K(3) 42.41(13) ? . . . .
C(14) K(1) O(2) C(10) -89.0(2) ? . . . .
O(2) K(1) C(15) S(4) -105.00(16) ? . . . .
O(2) K(1) C(15) C(14) 137.9(2) ? . . . .
O(2) K(1) C(15) C(16) 11.83(19) ? . . . .
C(15) K(1) O(2) K(2) 121.59(9) ? . . . .
C(15) K(1) O(2) K(3) 22.84(11) ? . . . .
C(15) K(1) O(2) C(10) -108.62(19) ? . . . .
O(2) K(1) C(16) K(3) -18.91(6) ? . . . .
O(2) K(1) C(16) O(3) -47.9(2) ? . . . .
O(2) K(1) C(16) C(15) -168.14(19) ? . . . .
O(2) K(1) C(16) C(17) 72.4(2) ? . . . .
O(2) K(1) C(16) K(3) -77.31(7) ? . . . 3_675
C(16) K(1) O(2) K(2) 127.06(10) ? . . . .
C(16) K(1) O(2) K(3) 28.32(9) ? . . . .
C(16) K(1) O(2) C(10) -103.14(19) ? . . . .
O(2) K(1) C(17) S(3) 17.26(13) ? . . . .
O(2) K(1) C(17) C(16) -99.6(2) ? . . . .
O(2) K(1) C(17) C(18) 134.7(2) ? . . . .
C(17) K(1) O(2) K(2) 154.42(11) ? . . . .
C(17) K(1) O(2) K(3) 55.67(10) ? . . . .
C(17) K(1) O(2) C(10) -75.79(19) ? . . . .
O(2) K(1) C(18) C(13) -169.5(2) ? . . . .
O(2) K(1) C(18) C(17) -42.0(2) ? . . . .
C(18) K(1) O(2) K(2) 172.13(10) ? . . . .
C(18) K(1) O(2) K(3) 73.39(10) ? . . . .
C(18) K(1) O(2) C(10) -58.07(19) ? . . . .
O(2) K(1) C(22) O(4) -2.0(2) ? . . . .
O(2) K(1) C(22) C(21) -122.5(2) ? . . . .
O(2) K(1) C(22) C(23) 117.4(2) ? . . . .
O(2) K(1) C(22) K(3) 28.94(10) ? . . . 3_675
C(22) K(1) O(2) K(2) 50.76(12) ? . . . .
C(22) K(1) O(2) K(3) -47.98(13) ? . . . .
C(22) K(1) O(2) C(10) -179.44(18) ? . . . .
O(4) K(1) C(1) C(2) -115.7(2) ? . . . .
O(4) K(1) C(1) C(6) 11.0(2) ? . . . .
C(1) K(1) O(4) K(4) 65.59(13) ? . . . .
C(1) K(1) O(4) C(22) -62.9(2) ? . . . .
C(1) K(1) O(4) K(3) 166.58(10) ? . . . 3_675
O(4) K(1) C(2) C(1) 77.8(2) ? . . . .
O(4) K(1) C(2) C(3) -48.9(2) ? . . . .
C(2) K(1) O(4) K(4) 38.60(15) ? . . . .
C(2) K(1) O(4) C(22) -89.9(2) ? . . . .
C(2) K(1) O(4) K(3) 139.59(11) ? . . . 3_675
O(4) K(1) C(3) S(2) -103.64(15) ? . . . .
O(4) K(1) C(3) C(2) 139.5(2) ? . . . .
O(4) K(1) C(3) C(4) 13.9(2) ? . . . .
C(3) K(1) O(4) K(4) 18.59(13) ? . . . .
C(3) K(1) O(4) C(22) -109.9(2) ? . . . .
C(3) K(1) O(4) K(3) 119.59(11) ? . . . 3_675
O(4) K(1) C(4) O(1) -46.6(2) ? . . . .
O(4) K(1) C(4) C(3) -166.3(2) ? . . . .
O(4) K(1) C(4) C(5) 73.82(19) ? . . . .
C(4) K(1) O(4) K(4) 25.02(11) ? . . . .
C(4) K(1) O(4) C(22) -103.5(2) ? . . . .
C(4) K(1) O(4) K(3) 126.02(12) ? . . . 3_675
O(4) K(1) C(5) S(1) 18.19(15) ? . . . .
O(4) K(1) C(5) C(4) -99.2(2) ? . . . .
O(4) K(1) C(5) C(6) 134.8(2) ? . . . .
C(5) K(1) O(4) K(4) 52.32(11) ? . . . .
C(5) K(1) O(4) C(22) -76.2(2) ? . . . .
C(5) K(1) O(4) K(3) 153.32(12) ? . . . 3_675
O(4) K(1) C(6) C(1) -170.1(2) ? . . . .
O(4) K(1) C(6) C(5) -42.6(2) ? . . . .
C(6) K(1) O(4) K(4) 70.17(11) ? . . . .
C(6) K(1) O(4) C(22) -58.3(2) ? . . . .
C(6) K(1) O(4) K(3) 171.16(11) ? . . . 3_675
O(4) K(1) C(10) K(3) -30.57(10) ? . . . .
O(4) K(1) C(10) O(2) -0.3(2) ? . . . .
O(4) K(1) C(10) C(9) -119.8(2) ? . . . .
O(4) K(1) C(10) C(11) 119.2(2) ? . . . .
C(10) K(1) O(4) K(4) -53.13(13) ? . . . .
C(10) K(1) O(4) C(22) 178.38(19) ? . . . .
C(10) K(1) O(4) K(3) 47.86(13) ? . . . 3_675
O(4) K(1) C(13) C(14) -10.7(2) ? . . . .
O(4) K(1) C(13) C(18) 115.6(2) ? . . . .
C(13) K(1) O(4) K(4) -169.55(11) ? . . . .
C(13) K(1) O(4) C(22) 62.0(2) ? . . . .
C(13) K(1) O(4) K(3) -68.56(13) ? . . . 3_675
O(4) K(1) C(14) C(13) 170.2(2) ? . . . .
O(4) K(1) C(14) C(15) 43.6(2) ? . . . .
C(14) K(1) O(4) K(4) -174.04(11) ? . . . .
C(14) K(1) O(4) C(22) 57.5(2) ? . . . .
C(14) K(1) O(4) K(3) -73.05(11) ? . . . 3_675
O(4) K(1) C(15) S(4) -16.18(14) ? . . . .
O(4) K(1) C(15) C(14) -133.3(2) ? . . . .
O(4) K(1) C(15) C(16) 100.65(19) ? . . . .
C(15) K(1) O(4) K(4) -155.84(13) ? . . . .
C(15) K(1) O(4) C(22) 75.7(2) ? . . . .
C(15) K(1) O(4) K(3) -54.85(11) ? . . . 3_675
O(4) K(1) C(16) K(3) 77.07(7) ? . . . .
O(4) K(1) C(16) O(3) 48.1(2) ? . . . .
O(4) K(1) C(16) C(15) -72.16(18) ? . . . .
O(4) K(1) C(16) C(17) 168.4(2) ? . . . .
O(4) K(1) C(16) K(3) 18.68(7) ? . . . 3_675
C(16) K(1) O(4) K(4) -128.80(12) ? . . . .
C(16) K(1) O(4) C(22) 102.7(2) ? . . . .
C(16) K(1) O(4) K(3) -27.81(10) ? . . . 3_675
O(4) K(1) C(17) S(3) 105.06(14) ? . . . .
O(4) K(1) C(17) C(16) -11.8(2) ? . . . .
O(4) K(1) C(17) C(18) -137.5(2) ? . . . .
C(17) K(1) O(4) K(4) -123.38(11) ? . . . .
C(17) K(1) O(4) C(22) 108.1(2) ? . . . .
C(17) K(1) O(4) K(3) -22.39(12) ? . . . 3_675
O(4) K(1) C(18) C(13) -76.9(2) ? . . . .
O(4) K(1) C(18) C(17) 50.6(2) ? . . . .
C(18) K(1) O(4) K(4) -143.34(11) ? . . . .
C(18) K(1) O(4) C(22) 88.2(2) ? . . . .
C(18) K(1) O(4) K(3) -42.34(14) ? . . . 3_675
O(4) K(1) C(22) C(21) -120.5(3) ? . . . .
O(4) K(1) C(22) C(23) 119.4(3) ? . . . .
O(4) K(1) C(22) K(3) 30.94(15) ? . . . 3_675
C(22) K(1) O(4) K(4) 128.5(2) ? . . . .
C(22) K(1) O(4) K(3) -130.5(2) ? . . . 3_675
C(1) K(1) C(2) C(3) -126.8(3) ? . . . .
C(2) K(1) C(1) C(6) 126.6(3) ? . . . .
C(1) K(1) C(3) S(2) 145.2(2) ? . . . .
C(1) K(1) C(3) C(2) 28.3(2) ? . . . .
C(1) K(1) C(3) C(4) -97.3(2) ? . . . .
C(3) K(1) C(1) C(2) -29.7(2) ? . . . .
C(3) K(1) C(1) C(6) 96.9(2) ? . . . .
C(1) K(1) C(4) O(1) 179.9(2) ? . . . .
C(1) K(1) C(4) C(3) 60.2(2) ? . . . .
C(1) K(1) C(4) C(5) -59.7(2) ? . . . .
C(4) K(1) C(1) C(2) -63.8(2) ? . . . .
C(4) K(1) C(1) C(6) 62.9(2) ? . . . .
C(1) K(1) C(5) S(1) -144.7(2) ? . . . .
C(1) K(1) C(5) C(4) 97.9(2) ? . . . .
C(1) K(1) C(5) C(6) -28.1(2) ? . . . .
C(5) K(1) C(1) C(2) -97.6(2) ? . . . .
C(5) K(1) C(1) C(6) 29.0(2) ? . . . .
C(1) K(1) C(6) C(5) 127.5(3) ? . . . .
C(6) K(1) C(1) C(2) -126.6(3) ? . . . .
C(1) K(1) C(10) K(3) -156.85(8) ? . . . .
C(1) K(1) C(10) O(2) -126.62(18) ? . . . .
C(1) K(1) C(10) C(9) 114.0(2) ? . . . .
C(1) K(1) C(10) C(11) -7.1(2) ? . . . .
C(10) K(1) C(1) C(2) 12.1(2) ? . . . .
C(10) K(1) C(1) C(6) 138.8(2) ? . . . .
C(1) K(1) C(13) C(14) 118.3(2) ? . . . .
C(1) K(1) C(13) C(18) -115.3(2) ? . . . .
C(13) K(1) C(1) C(2) 116.1(2) ? . . . .
C(13) K(1) C(1) C(6) -117.3(2) ? . . . .
C(1) K(1) C(14) C(13) -71.2(2) ? . . . .
C(1) K(1) C(14) C(15) 162.3(2) ? . . . .
C(14) K(1) C(1) C(2) 140.7(2) ? . . . .
C(14) K(1) C(1) C(6) -92.7(2) ? . . . .
C(1) K(1) C(15) S(4) 91.6(2) ? . . . .
C(1) K(1) C(15) C(14) -25.5(2) ? . . . .
C(1) K(1) C(15) C(16) -151.57(18) ? . . . .
C(15) K(1) C(1) C(2) 152.7(2) ? . . . .
C(15) K(1) C(1) C(6) -80.7(2) ? . . . .
C(1) K(1) C(16) K(3) -145.8(2) ? . . . .
C(1) K(1) C(16) O(3) -174.8(2) ? . . . .
C(1) K(1) C(16) C(15) 65.0(3) ? . . . .
C(1) K(1) C(16) C(17) -54.5(3) ? . . . .
C(1) K(1) C(16) K(3) 155.8(2) ? . . . 3_675
C(16) K(1) C(1) C(2) 111.9(3) ? . . . .
C(16) K(1) C(1) C(6) -121.5(3) ? . . . .
C(1) K(1) C(17) S(3) -87.3(2) ? . . . .
C(1) K(1) C(17) C(16) 155.8(2) ? . . . .
C(1) K(1) C(17) C(18) 30.1(2) ? . . . .
C(17) K(1) C(1) C(2) 77.6(2) ? . . . .
C(17) K(1) C(1) C(6) -155.7(2) ? . . . .
C(1) K(1) C(18) C(13) 73.9(2) ? . . . .
C(1) K(1) C(18) C(17) -158.54(19) ? . . . .
C(18) K(1) C(1) C(2) 91.4(2) ? . . . .
C(18) K(1) C(1) C(6) -141.9(2) ? . . . .
C(1) K(1) C(22) O(4) 124.62(19) ? . . . .
C(1) K(1) C(22) C(21) 4.1(2) ? . . . .
C(1) K(1) C(22) C(23) -116.0(2) ? . . . .
C(1) K(1) C(22) K(3) 155.56(8) ? . . . 3_675
C(22) K(1) C(1) C(2) -138.6(2) ? . . . .
C(22) K(1) C(1) C(6) -11.9(2) ? . . . .
C(2) K(1) C(3) S(2) 116.9(2) ? . . . .
C(2) K(1) C(3) C(4) -125.6(3) ? . . . .
C(3) K(1) C(2) C(1) 126.8(3) ? . . . .
C(2) K(1) C(4) O(1) 149.0(2) ? . . . .
C(2) K(1) C(4) C(3) 29.2(2) ? . . . .
C(2) K(1) C(4) C(5) -90.7(2) ? . . . .
C(4) K(1) C(2) C(1) 96.2(2) ? . . . .
C(4) K(1) C(2) C(3) -30.59(19) ? . . . .
C(2) K(1) C(5) S(1) -176.2(2) ? . . . .
C(2) K(1) C(5) C(4) 66.5(2) ? . . . .
C(2) K(1) C(5) C(6) -59.6(2) ? . . . .
C(5) K(1) C(2) C(1) 61.4(2) ? . . . .
C(5) K(1) C(2) C(3) -65.4(2) ? . . . .
C(2) K(1) C(6) C(1) -29.0(2) ? . . . .
C(2) K(1) C(6) C(5) 98.5(2) ? . . . .
C(6) K(1) C(2) C(1) 29.0(2) ? . . . .
C(6) K(1) C(2) C(3) -97.8(2) ? . . . .
C(2) K(1) C(10) K(3) -151.64(9) ? . . . .
C(2) K(1) C(10) O(2) -121.41(19) ? . . . .
C(2) K(1) C(10) C(9) 119.2(2) ? . . . .
C(2) K(1) C(10) C(11) -1.8(2) ? . . . .
C(10) K(1) C(2) C(1) -167.7(2) ? . . . .
C(10) K(1) C(2) C(3) 65.5(2) ? . . . .
C(2) K(1) C(13) C(14) 143.2(2) ? . . . .
C(2) K(1) C(13) C(18) -90.4(2) ? . . . .
C(13) K(1) C(2) C(1) -73.4(2) ? . . . .
C(13) K(1) C(2) C(3) 159.8(2) ? . . . .
C(2) K(1) C(14) C(13) -49.1(2) ? . . . .
C(2) K(1) C(14) C(15) -175.70(19) ? . . . .
C(14) K(1) C(2) C(1) -52.6(2) ? . . . .
C(14) K(1) C(2) C(3) -179.39(19) ? . . . .
C(2) K(1) C(15) S(4) 126.1(2) ? . . . .
C(2) K(1) C(15) C(14) 9.0(4) ? . . . .
C(2) K(1) C(15) C(16) -117.1(3) ? . . . .
C(15) K(1) C(2) C(1) -58.0(3) ? . . . .
C(15) K(1) C(2) C(3) 175.2(2) ? . . . .
C(2) K(1) C(16) K(3) -77.2(2) ? . . . .
C(2) K(1) C(16) O(3) -106.1(2) ? . . . .
C(2) K(1) C(16) C(15) 133.6(2) ? . . . .
C(2) K(1) C(16) C(17) 14.1(3) ? . . . .
C(2) K(1) C(16) K(3) -135.5(2) ? . . . 3_675
C(16) K(1) C(2) C(1) -132.9(2) ? . . . .
C(16) K(1) C(2) C(3) 100.3(2) ? . . . .
C(2) K(1) C(17) S(3) -55.6(2) ? . . . .
C(2) K(1) C(17) C(16) -172.47(19) ? . . . .
C(2) K(1) C(17) C(18) 61.8(2) ? . . . .
C(17) K(1) C(2) C(1) -124.7(2) ? . . . .
C(17) K(1) C(2) C(3) 108.5(2) ? . . . .
C(2) K(1) C(18) C(13) 101.3(2) ? . . . .
C(2) K(1) C(18) C(17) -131.2(2) ? . . . .
C(18) K(1) C(2) C(1) -100.4(2) ? . . . .
C(18) K(1) C(2) C(3) 132.8(2) ? . . . .
C(2) K(1) C(22) O(4) 105.9(2) ? . . . .
C(2) K(1) C(22) C(21) -14.5(2) ? . . . .
C(2) K(1) C(22) C(23) -134.7(2) ? . . . .
C(2) K(1) C(22) K(3) 136.88(9) ? . . . 3_675
C(22) K(1) C(2) C(1) 48.3(2) ? . . . .
C(22) K(1) C(2) C(3) -78.5(2) ? . . . .
C(3) K(1) C(4) O(1) 119.7(3) ? . . . .
C(3) K(1) C(4) C(5) -119.9(3) ? . . . .
C(4) K(1) C(3) S(2) -117.5(2) ? . . . .
C(4) K(1) C(3) C(2) 125.6(3) ? . . . .
C(3) K(1) C(5) S(1) 150.5(2) ? . . . .
C(3) K(1) C(5) C(4) 33.12(18) ? . . . .
C(3) K(1) C(5) C(6) -92.9(2) ? . . . .
C(5) K(1) C(3) S(2) -150.5(2) ? . . . .
C(5) K(1) C(3) C(2) 92.6(2) ? . . . .
C(5) K(1) C(3) C(4) -33.0(2) ? . . . .
C(3) K(1) C(6) C(1) -62.0(2) ? . . . .
C(3) K(1) C(6) C(5) 65.5(2) ? . . . .
C(6) K(1) C(3) S(2) 176.7(2) ? . . . .
C(6) K(1) C(3) C(2) 59.8(2) ? . . . .
C(6) K(1) C(3) C(4) -65.7(2) ? . . . .
C(3) K(1) C(10) K(3) -125.99(10) ? . . . .
C(3) K(1) C(10) O(2) -95.76(19) ? . . . .
C(3) K(1) C(10) C(9) 144.8(2) ? . . . .
C(3) K(1) C(10) C(11) 23.8(2) ? . . . .
C(10) K(1) C(3) S(2) 10.56(13) ? . . . .
C(10) K(1) C(3) C(2) -106.3(2) ? . . . .
C(10) K(1) C(3) C(4) 128.1(2) ? . . . .
C(3) K(1) C(13) C(14) 156.9(2) ? . . . .
C(3) K(1) C(13) C(18) -76.8(2) ? . . . .
C(13) K(1) C(3) S(2) 88.0(2) ? . . . .
C(13) K(1) C(3) C(2) -28.9(2) ? . . . .
C(13) K(1) C(3) C(4) -154.4(2) ? . . . .
C(3) K(1) C(14) C(13) -50.0(4) ? . . . .
C(3) K(1) C(14) C(15) -176.5(2) ? . . . .
C(14) K(1) C(3) S(2) 118.2(2) ? . . . .
C(14) K(1) C(3) C(2) 1.3(4) ? . . . .
C(14) K(1) C(3) C(4) -124.2(3) ? . . . .
C(3) K(1) C(16) K(3) -22.35(19) ? . . . .
C(3) K(1) C(16) O(3) -51.3(3) ? . . . .
C(3) K(1) C(16) C(15) -171.58(18) ? . . . .
C(3) K(1) C(16) C(17) 68.9(2) ? . . . .
C(3) K(1) C(16) K(3) -80.75(17) ? . . . 3_675
C(16) K(1) C(3) S(2) -11.9(2) ? . . . .
C(16) K(1) C(3) C(2) -128.8(2) ? . . . .
C(16) K(1) C(3) C(4) 105.6(2) ? . . . .
C(3) K(1) C(17) S(3) -21.5(2) ? . . . .
C(3) K(1) C(17) C(16) -138.35(19) ? . . . .
C(3) K(1) C(17) C(18) 95.9(2) ? . . . .
C(17) K(1) C(3) S(2) 22.8(2) ? . . . .
C(17) K(1) C(3) C(2) -94.1(2) ? . . . .
C(17) K(1) C(3) C(4) 140.4(2) ? . . . .
C(3) K(1) C(18) C(13) 126.0(2) ? . . . .
C(3) K(1) C(18) C(17) -106.5(2) ? . . . .
C(18) K(1) C(3) S(2) 56.4(2) ? . . . .
C(18) K(1) C(3) C(2) -60.5(2) ? . . . .
C(18) K(1) C(3) C(4) 173.94(19) ? . . . .
C(3) K(1) C(22) O(4) 78.4(2) ? . . . .
C(3) K(1) C(22) C(21) -42.1(2) ? . . . .
C(3) K(1) C(22) C(23) -162.3(2) ? . . . .
C(3) K(1) C(22) K(3) 109.29(9) ? . . . 3_675
C(22) K(1) C(3) S(2) -129.31(15) ? . . . .
C(22) K(1) C(3) C(2) 113.8(2) ? . . . .
C(22) K(1) C(3) C(4) -11.8(2) ? . . . .
C(4) K(1) C(5) S(1) 117.4(2) ? . . . .
C(4) K(1) C(5) C(6) -126.0(3) ? . . . .
C(5) K(1) C(4) O(1) -120.4(3) ? . . . .
C(5) K(1) C(4) C(3) 119.9(3) ? . . . .
C(4) K(1) C(6) C(1) -97.0(2) ? . . . .
C(4) K(1) C(6) C(5) 30.46(19) ? . . . .
C(6) K(1) C(4) O(1) -149.1(2) ? . . . .
C(6) K(1) C(4) C(3) 91.1(2) ? . . . .
C(6) K(1) C(4) C(5) -28.73(19) ? . . . .
C(4) K(1) C(10) K(3) -104.82(8) ? . . . .
C(4) K(1) C(10) O(2) -74.59(19) ? . . . .
C(4) K(1) C(10) C(9) 166.0(2) ? . . . .
C(4) K(1) C(10) C(11) 45.0(2) ? . . . .
C(10) K(1) C(4) O(1) 73.0(2) ? . . . .
C(10) K(1) C(4) C(3) -46.7(2) ? . . . .
C(10) K(1) C(4) C(5) -166.6(2) ? . . . .
C(4) K(1) C(13) C(14) 118.7(3) ? . . . .
C(4) K(1) C(13) C(18) -114.9(3) ? . . . .
C(13) K(1) C(4) O(1) 179.5(2) ? . . . .
C(13) K(1) C(4) C(3) 59.7(4) ? . . . .
C(13) K(1) C(4) C(5) -60.2(3) ? . . . .
C(4) K(1) C(14) C(13) -132.7(2) ? . . . .
C(4) K(1) C(14) C(15) 100.8(3) ? . . . .
C(14) K(1) C(4) O(1) -105.6(3) ? . . . .
C(14) K(1) C(4) C(3) 134.7(2) ? . . . .
C(14) K(1) C(4) C(5) 14.8(3) ? . . . .
C(4) K(1) C(15) S(4) -14.5(3) ? . . . .
C(4) K(1) C(15) C(14) -131.6(2) ? . . . .
C(4) K(1) C(15) C(16) 102.3(2) ? . . . .
C(15) K(1) C(4) O(1) -48.2(3) ? . . . .
C(15) K(1) C(4) C(3) -167.9(2) ? . . . .
C(15) K(1) C(4) C(5) 72.2(2) ? . . . .
C(4) K(1) C(16) K(3) 27.99(18) ? . . . .
C(4) K(1) C(16) O(3) -1.0(3) ? . . . .
C(4) K(1) C(16) C(15) -121.2(2) ? . . . .
C(4) K(1) C(16) C(17) 119.3(2) ? . . . .
C(4) K(1) C(16) K(3) -30.41(18) ? . . . 3_675
C(16) K(1) C(4) O(1) 2.5(3) ? . . . .
C(16) K(1) C(4) C(3) -117.3(2) ? . . . .
C(16) K(1) C(4) C(5) 122.8(2) ? . . . .
C(4) K(1) C(17) S(3) 13.1(2) ? . . . .
C(4) K(1) C(17) C(16) -103.8(2) ? . . . .
C(4) K(1) C(17) C(18) 130.5(2) ? . . . .
C(17) K(1) C(4) O(1) 52.8(3) ? . . . .
C(17) K(1) C(4) C(3) -67.0(2) ? . . . .
C(17) K(1) C(4) C(5) 173.14(19) ? . . . .
C(4) K(1) C(18) C(13) 133.0(2) ? . . . .
C(4) K(1) C(18) C(17) -99.5(2) ? . . . .
C(18) K(1) C(4) O(1) 107.9(2) ? . . . .
C(18) K(1) C(4) C(3) -11.8(3) ? . . . .
C(18) K(1) C(4) C(5) -131.7(2) ? . . . .
C(4) K(1) C(22) O(4) 72.98(19) ? . . . .
C(4) K(1) C(22) C(21) -47.5(2) ? . . . .
C(4) K(1) C(22) C(23) -167.7(2) ? . . . .
C(4) K(1) C(22) K(3) 103.92(9) ? . . . 3_675
C(22) K(1) C(4) O(1) -71.2(2) ? . . . .
C(22) K(1) C(4) C(3) 169.0(2) ? . . . .
C(22) K(1) C(4) C(5) 49.2(2) ? . . . .
C(5) K(1) C(6) C(1) -127.5(3) ? . . . .
C(6) K(1) C(5) S(1) -116.6(2) ? . . . .
C(6) K(1) C(5) C(4) 126.0(3) ? . . . .
C(5) K(1) C(10) K(3) -111.33(9) ? . . . .
C(5) K(1) C(10) O(2) -81.1(2) ? . . . .
C(5) K(1) C(10) C(9) 159.5(2) ? . . . .
C(5) K(1) C(10) C(11) 38.5(2) ? . . . .
C(10) K(1) C(5) S(1) 131.75(15) ? . . . .
C(10) K(1) C(5) C(4) 14.4(2) ? . . . .
C(10) K(1) C(5) C(6) -111.7(2) ? . . . .
C(5) K(1) C(13) C(14) 80.4(2) ? . . . .
C(5) K(1) C(13) C(18) -153.2(2) ? . . . .
C(13) K(1) C(5) S(1) -88.4(2) ? . . . .
C(13) K(1) C(5) C(4) 154.19(18) ? . . . .
C(13) K(1) C(5) C(6) 28.2(2) ? . . . .
C(5) K(1) C(14) C(13) -123.8(2) ? . . . .
C(5) K(1) C(14) C(15) 109.6(2) ? . . . .
C(14) K(1) C(5) S(1) -55.2(2) ? . . . .
C(14) K(1) C(5) C(4) -172.59(18) ? . . . .
C(14) K(1) C(5) C(6) 61.4(2) ? . . . .
C(5) K(1) C(15) S(4) 22.9(2) ? . . . .
C(5) K(1) C(15) C(14) -94.2(2) ? . . . .
C(5) K(1) C(15) C(16) 139.76(18) ? . . . .
C(15) K(1) C(5) S(1) -20.7(2) ? . . . .
C(15) K(1) C(5) C(4) -138.06(19) ? . . . .
C(15) K(1) C(5) C(6) 95.9(2) ? . . . .
C(5) K(1) C(16) K(3) 79.3(2) ? . . . .
C(5) K(1) C(16) O(3) 50.3(3) ? . . . .
C(5) K(1) C(16) C(15) -70.0(2) ? . . . .
C(5) K(1) C(16) C(17) 170.6(2) ? . . . .
C(5) K(1) C(16) K(3) 20.9(2) ? . . . 3_675
C(16) K(1) C(5) S(1) 15.9(3) ? . . . .
C(16) K(1) C(5) C(4) -101.4(2) ? . . . .
C(16) K(1) C(5) C(6) 132.5(2) ? . . . .
C(5) K(1) C(18) C(13) 55.4(3) ? . . . .
C(5) K(1) C(18) C(17) -177.1(2) ? . . . .
C(18) K(1) C(5) S(1) -120.8(2) ? . . . .
C(18) K(1) C(5) C(4) 121.8(2) ? . . . .
C(18) K(1) C(5) C(6) -4.2(3) ? . . . .
C(5) K(1) C(22) O(4) 94.7(2) ? . . . .
C(5) K(1) C(22) C(21) -25.7(2) ? . . . .
C(5) K(1) C(22) C(23) -145.9(2) ? . . . .
C(5) K(1) C(22) K(3) 125.69(11) ? . . . 3_675
C(22) K(1) C(5) S(1) -8.34(15) ? . . . .
C(22) K(1) C(5) C(4) -125.7(2) ? . . . .
C(22) K(1) C(5) C(6) 108.2(2) ? . . . .
C(6) K(1) C(10) K(3) -138.50(9) ? . . . .
C(6) K(1) C(10) O(2) -108.28(19) ? . . . .
C(6) K(1) C(10) C(9) 132.3(2) ? . . . .
C(6) K(1) C(10) C(11) 11.3(2) ? . . . .
C(10) K(1) C(6) C(1) -47.5(2) ? . . . .
C(10) K(1) C(6) C(5) 80.0(2) ? . . . .
C(6) K(1) C(13) C(14) 93.6(2) ? . . . .
C(6) K(1) C(13) C(18) -140.0(2) ? . . . .
C(13) K(1) C(6) C(1) 72.2(2) ? . . . .
C(13) K(1) C(6) C(5) -160.3(2) ? . . . .
C(6) K(1) C(14) C(13) -98.9(2) ? . . . .
C(6) K(1) C(14) C(15) 134.5(2) ? . . . .
C(14) K(1) C(6) C(1) 99.9(2) ? . . . .
C(14) K(1) C(6) C(5) -132.6(2) ? . . . .
C(6) K(1) C(15) S(4) 58.0(2) ? . . . .
C(6) K(1) C(15) C(14) -59.1(2) ? . . . .
C(6) K(1) C(15) C(16) 174.81(17) ? . . . .
C(15) K(1) C(6) C(1) 124.1(2) ? . . . .
C(15) K(1) C(6) C(5) -108.4(2) ? . . . .
C(6) K(1) C(16) K(3) 138.7(2) ? . . . .
C(6) K(1) C(16) O(3) 109.7(3) ? . . . .
C(6) K(1) C(16) C(15) -10.6(3) ? . . . .
C(6) K(1) C(16) C(17) -130.0(2) ? . . . .
C(6) K(1) C(16) K(3) 80.3(2) ? . . . 3_675
C(16) K(1) C(6) C(1) 130.4(2) ? . . . .
C(16) K(1) C(6) C(5) -102.1(3) ? . . . .
C(6) K(1) C(17) S(3) -116.7(2) ? . . . .
C(6) K(1) C(17) C(16) 126.5(2) ? . . . .
C(6) K(1) C(17) C(18) 0.7(3) ? . . . .
C(17) K(1) C(6) C(1) 50.0(3) ? . . . .
C(17) K(1) C(6) C(5) 177.5(2) ? . . . .
C(6) K(1) C(18) C(13) 52.8(2) ? . . . .
C(6) K(1) C(18) C(17) -179.65(18) ? . . . .
C(18) K(1) C(6) C(1) 50.4(2) ? . . . .
C(18) K(1) C(6) C(5) 177.95(19) ? . . . .
C(6) K(1) C(22) O(4) 119.5(2) ? . . . .
C(6) K(1) C(22) C(21) -1.0(2) ? . . . .
C(6) K(1) C(22) C(23) -121.1(2) ? . . . .
C(6) K(1) C(22) K(3) 150.47(10) ? . . . 3_675
C(22) K(1) C(6) C(1) 168.1(2) ? . . . .
C(22) K(1) C(6) C(5) -64.4(2) ? . . . .
C(10) K(1) C(13) C(14) -137.2(2) ? . . . .
C(10) K(1) C(13) C(18) -10.8(2) ? . . . .
C(13) K(1) C(10) K(3) 93.30(8) ? . . . .
C(13) K(1) C(10) O(2) 123.53(18) ? . . . .
C(13) K(1) C(10) C(9) 4.1(2) ? . . . .
C(13) K(1) C(10) C(11) -116.9(2) ? . . . .
C(10) K(1) C(14) C(13) 48.9(2) ? . . . .
C(10) K(1) C(14) C(15) -77.7(2) ? . . . .
C(14) K(1) C(10) K(3) 74.57(10) ? . . . .
C(14) K(1) C(10) O(2) 104.80(19) ? . . . .
C(14) K(1) C(10) C(9) -14.6(2) ? . . . .
C(14) K(1) C(10) C(11) -135.6(2) ? . . . .
C(10) K(1) C(15) S(4) -129.88(15) ? . . . .
C(10) K(1) C(15) C(14) 113.0(2) ? . . . .
C(10) K(1) C(15) C(16) -13.1(2) ? . . . .
C(15) K(1) C(10) K(3) 48.18(9) ? . . . .
C(15) K(1) C(10) O(2) 78.41(19) ? . . . .
C(15) K(1) C(10) C(9) -41.0(2) ? . . . .
C(15) K(1) C(10) C(11) -162.0(2) ? . . . .
C(10) K(1) C(16) K(3) -43.16(8) ? . . . .
C(10) K(1) C(16) O(3) -72.1(2) ? . . . .
C(10) K(1) C(16) C(15) 167.61(19) ? . . . .
C(10) K(1) C(16) C(17) 48.1(2) ? . . . .
C(10) K(1) C(16) K(3) -101.56(8) ? . . . 3_675
C(16) K(1) C(10) K(3) 42.27(7) ? . . . .
C(16) K(1) C(10) O(2) 72.50(18) ? . . . .
C(16) K(1) C(10) C(9) -46.9(2) ? . . . .
C(16) K(1) C(10) C(11) -167.9(2) ? . . . .
C(10) K(1) C(17) S(3) -9.13(13) ? . . . .
C(10) K(1) C(17) C(16) -126.0(2) ? . . . .
C(10) K(1) C(17) C(18) 108.3(2) ? . . . .
C(17) K(1) C(10) K(3) 63.95(8) ? . . . .
C(17) K(1) C(10) O(2) 94.17(19) ? . . . .
C(17) K(1) C(10) C(9) -25.3(2) ? . . . .
C(17) K(1) C(10) C(11) -146.3(2) ? . . . .
C(10) K(1) C(18) C(13) 169.0(2) ? . . . .
C(10) K(1) C(18) C(17) -63.5(2) ? . . . .
C(18) K(1) C(10) K(3) 88.70(8) ? . . . .
C(18) K(1) C(10) O(2) 118.93(19) ? . . . .
C(18) K(1) C(10) C(9) -0.5(2) ? . . . .
C(18) K(1) C(10) C(11) -121.5(2) ? . . . .
C(10) K(1) C(22) O(4) -2.4(2) ? . . . .
C(10) K(1) C(22) C(21) -122.9(2) ? . . . .
C(10) K(1) C(22) C(23) 117.0(2) ? . . . .
C(10) K(1) C(22) K(3) 28.55(17) ? . . . 3_675
C(22) K(1) C(10) K(3) -29.41(17) ? . . . .
C(22) K(1) C(10) O(2) 0.8(2) ? . . . .
C(22) K(1) C(10) C(9) -118.6(2) ? . . . .
C(22) K(1) C(10) C(11) 120.4(2) ? . . . .
C(13) K(1) C(14) C(15) -126.6(3) ? . . . .
C(14) K(1) C(13) C(18) 126.4(3) ? . . . .
C(13) K(1) C(15) S(4) 145.8(2) ? . . . .
C(13) K(1) C(15) C(14) 28.7(2) ? . . . .
C(13) K(1) C(15) C(16) -97.3(2) ? . . . .
C(15) K(1) C(13) C(14) -29.4(2) ? . . . .
C(15) K(1) C(13) C(18) 96.9(2) ? . . . .
C(13) K(1) C(16) K(3) -150.82(13) ? . . . .
C(13) K(1) C(16) O(3) -179.8(2) ? . . . .
C(13) K(1) C(16) C(15) 59.95(19) ? . . . .
C(13) K(1) C(16) C(17) -59.5(2) ? . . . .
C(13) K(1) C(16) K(3) 150.78(13) ? . . . 3_675
C(16) K(1) C(13) C(14) -63.4(2) ? . . . .
C(16) K(1) C(13) C(18) 63.0(2) ? . . . .
C(13) K(1) C(17) S(3) -145.4(2) ? . . . .
C(13) K(1) C(17) C(16) 97.7(2) ? . . . .
C(13) K(1) C(17) C(18) -28.04(19) ? . . . .
C(17) K(1) C(13) C(14) -97.3(2) ? . . . .
C(17) K(1) C(13) C(18) 29.01(19) ? . . . .
C(13) K(1) C(18) C(17) 127.5(3) ? . . . .
C(18) K(1) C(13) C(14) -126.4(3) ? . . . .
C(13) K(1) C(22) O(4) -124.88(19) ? . . . .
C(13) K(1) C(22) C(21) 114.6(2) ? . . . .
C(13) K(1) C(22) C(23) -5.5(2) ? . . . .
C(13) K(1) C(22) K(3) -93.94(9) ? . . . 3_675
C(22) K(1) C(13) C(14) 11.8(2) ? . . . .
C(22) K(1) C(13) C(18) 138.2(2) ? . . . .
C(14) K(1) C(15) S(4) 117.1(2) ? . . . .
C(14) K(1) C(15) C(16) -126.0(3) ? . . . .
C(15) K(1) C(14) C(13) 126.6(3) ? . . . .
C(14) K(1) C(16) K(3) 177.91(14) ? . . . .
C(14) K(1) C(16) O(3) 148.9(2) ? . . . .
C(14) K(1) C(16) C(15) 28.68(17) ? . . . .
C(14) K(1) C(16) C(17) -90.8(2) ? . . . .
C(14) K(1) C(16) K(3) 119.52(13) ? . . . 3_675
C(16) K(1) C(14) C(13) 96.1(2) ? . . . .
C(16) K(1) C(14) C(15) -30.43(19) ? . . . .
C(14) K(1) C(17) S(3) -177.2(2) ? . . . .
C(14) K(1) C(17) C(16) 66.0(2) ? . . . .
C(14) K(1) C(17) C(18) -59.8(2) ? . . . .
C(17) K(1) C(14) C(13) 61.2(2) ? . . . .
C(17) K(1) C(14) C(15) -65.4(2) ? . . . .
C(14) K(1) C(18) C(13) -29.29(19) ? . . . .
C(14) K(1) C(18) C(17) 98.2(2) ? . . . .
C(18) K(1) C(14) C(13) 28.9(2) ? . . . .
C(18) K(1) C(14) C(15) -97.7(2) ? . . . .
C(14) K(1) C(22) O(4) -119.8(2) ? . . . .
C(14) K(1) C(22) C(21) 119.7(2) ? . . . .
C(14) K(1) C(22) C(23) -0.4(2) ? . . . .
C(14) K(1) C(22) K(3) -88.87(9) ? . . . 3_675
C(22) K(1) C(14) C(13) -168.0(2) ? . . . .
C(22) K(1) C(14) C(15) 65.4(2) ? . . . .
C(15) K(1) C(16) K(3) 149.2(2) ? . . . .
C(15) K(1) C(16) O(3) 120.3(3) ? . . . .
C(15) K(1) C(16) C(17) -119.5(2) ? . . . .
C(15) K(1) C(16) K(3) 90.83(18) ? . . . 3_675
C(16) K(1) C(15) S(4) -116.8(2) ? . . . .
C(16) K(1) C(15) C(14) 126.0(3) ? . . . .
C(15) K(1) C(17) S(3) 150.0(2) ? . . . .
C(15) K(1) C(17) C(16) 33.20(18) ? . . . .
C(15) K(1) C(17) C(18) -92.6(2) ? . . . .
C(17) K(1) C(15) S(4) -150.0(2) ? . . . .
C(17) K(1) C(15) C(14) 92.8(2) ? . . . .
C(17) K(1) C(15) C(16) -33.21(17) ? . . . .
C(15) K(1) C(18) C(13) -61.9(2) ? . . . .
C(15) K(1) C(18) C(17) 65.6(2) ? . . . .
C(18) K(1) C(15) S(4) 177.2(2) ? . . . .
C(18) K(1) C(15) C(14) 60.1(2) ? . . . .
C(18) K(1) C(15) C(16) -65.95(19) ? . . . .
C(15) K(1) C(22) O(4) -94.8(2) ? . . . .
C(15) K(1) C(22) C(21) 144.7(2) ? . . . .
C(15) K(1) C(22) C(23) 24.6(2) ? . . . .
C(15) K(1) C(22) K(3) -63.83(9) ? . . . 3_675
C(22) K(1) C(15) S(4) 10.50(14) ? . . . .
C(22) K(1) C(15) C(14) -106.6(2) ? . . . .
C(22) K(1) C(15) C(16) 127.3(2) ? . . . .
C(16) K(1) C(17) S(3) 116.8(2) ? . . . .
C(16) K(1) C(17) C(18) -125.8(3) ? . . . .
C(17) K(1) C(16) K(3) -91.3(2) ? . . . .
C(17) K(1) C(16) O(3) -120.3(3) ? . . . .
C(17) K(1) C(16) C(15) 119.5(2) ? . . . .
C(17) K(1) C(16) K(3) -149.7(2) ? . . . 3_675
C(16) K(1) C(18) C(13) -96.9(2) ? . . . .
C(16) K(1) C(18) C(17) 30.64(18) ? . . . .
C(18) K(1) C(16) K(3) -120.05(14) ? . . . .
C(18) K(1) C(16) O(3) -149.0(2) ? . . . .
C(18) K(1) C(16) C(15) 90.7(2) ? . . . .
C(18) K(1) C(16) C(17) -28.75(19) ? . . . .
C(18) K(1) C(16) K(3) -178.44(15) ? . . . 3_675
C(16) K(1) C(22) O(4) -73.56(19) ? . . . .
C(16) K(1) C(22) C(21) 165.9(2) ? . . . .
C(16) K(1) C(22) C(23) 45.8(2) ? . . . .
C(16) K(1) C(22) K(3) -42.62(8) ? . . . 3_675
C(22) K(1) C(16) K(3) 101.82(9) ? . . . .
C(22) K(1) C(16) O(3) 72.9(2) ? . . . .
C(22) K(1) C(16) C(15) -47.41(18) ? . . . .
C(22) K(1) C(16) C(17) -166.9(2) ? . . . .
C(22) K(1) C(16) K(3) 43.42(9) ? . . . 3_675
C(17) K(1) C(18) C(13) -127.5(3) ? . . . .
C(18) K(1) C(17) S(3) -117.4(2) ? . . . .
C(18) K(1) C(17) C(16) 125.8(3) ? . . . .
C(17) K(1) C(22) O(4) -79.9(2) ? . . . .
C(17) K(1) C(22) C(21) 159.6(2) ? . . . .
C(17) K(1) C(22) C(23) 39.5(2) ? . . . .
C(17) K(1) C(22) K(3) -48.94(10) ? . . . 3_675
C(22) K(1) C(17) S(3) 130.83(14) ? . . . .
C(22) K(1) C(17) C(16) 14.0(2) ? . . . .
C(22) K(1) C(17) C(18) -111.8(2) ? . . . .
C(18) K(1) C(22) O(4) -106.63(19) ? . . . .
C(18) K(1) C(22) C(21) 132.9(2) ? . . . .
C(18) K(1) C(22) C(23) 12.7(2) ? . . . .
C(18) K(1) C(22) K(3) -75.69(11) ? . . . 3_675
C(22) K(1) C(18) C(13) -48.0(2) ? . . . .
C(22) K(1) C(18) C(17) 79.5(2) ? . . . .
K(3) K(2) K(4) S(1) 101.88(3) ? . . . .
K(3) K(2) K(4) O(1) 121.60(7) ? . . . .
K(3) K(2) K(4) O(4) 40.24(6) ? . . . .
K(3) K(2) K(4) O(5) -134.74(8) ? . . . .
K(3) K(2) K(4) O(7) -169.26(15) ? . . . .
K(3) K(2) K(4) K(3) -0.46(3) ? . . . 3_675
K(3) K(2) K(4) S(3) -48.08(3) ? . . . 3_675
K(3) K(2) K(4) O(3) -28.08(6) ? . . . 3_675
K(4) K(2) K(3) K(2) 0.52(5) ? . . . 3_675
K(4) K(2) K(3) S(3) -118.18(5) ? . . . .
K(4) K(2) K(3) O(2) -99.74(8) ? . . . .
K(4) K(2) K(3) O(3) -34.87(9) ? . . . .
K(4) K(2) K(3) C(10) -115.30(7) ? . . . .
K(4) K(2) K(3) C(16) -56.96(7) ? . . . .
K(4) K(2) K(3) K(3) 0.52(3) ? . . . 3_675
K(4) K(2) K(3) S(4) 118.28(3) ? . . . 3_675
K(4) K(2) K(3) O(3) 33.77(7) ? . . . 3_675
K(4) K(2) K(3) O(4) 105.35(9) ? . . . 3_675
K(4) K(2) K(3) C(16) 56.47(7) ? . . . 3_675
K(4) K(2) K(3) C(22) 118.40(7) ? . . . 3_675
K(3) K(2) S(2) C(3) -85.21(11) ? . . . .
K(3) K(2) S(2) C(11) 17.59(12) ? . . . .
S(2) K(2) K(3) K(2) 110.35(5) ? . . . 3_675
S(2) K(2) K(3) S(3) -8.35(5) ? . . . .
S(2) K(2) K(3) O(2) 10.09(8) ? . . . .
S(2) K(2) K(3) O(3) 74.95(9) ? . . . .
S(2) K(2) K(3) C(10) -5.48(7) ? . . . .
S(2) K(2) K(3) C(16) 52.86(7) ? . . . .
S(2) K(2) K(3) K(3) 110.35(4) ? . . . 3_675
S(2) K(2) K(3) S(4) -131.90(3) ? . . . 3_675
S(2) K(2) K(3) O(3) 143.60(8) ? . . . 3_675
S(2) K(2) K(3) O(4) -144.82(9) ? . . . 3_675
S(2) K(2) K(3) C(16) 166.29(7) ? . . . 3_675
S(2) K(2) K(3) C(22) -131.77(7) ? . . . 3_675
K(3) K(2) S(4) C(15) 92.52(11) ? . . 3_675 3_675
K(3) K(2) S(4) C(23) -29.1(4) ? . . 3_675 3_675
S(4) K(2) K(3) K(2) -117.76(6) ? 3_675 . . 3_675
S(4) K(2) K(3) S(3) 123.54(6) ? 3_675 . . .
S(4) K(2) K(3) O(2) 141.99(9) ? 3_675 . . .
S(4) K(2) K(3) O(3) -153.15(10) ? 3_675 . . .
S(4) K(2) K(3) C(10) 126.42(7) ? 3_675 . . .
S(4) K(2) K(3) C(16) -175.24(8) ? 3_675 . . .
S(4) K(2) K(3) K(3) -117.76(4) ? 3_675 . . 3_675
S(4) K(2) K(3) O(3) -84.51(8) ? 3_675 . . 3_675
S(4) K(2) K(3) O(4) -12.93(8) ? 3_675 . . 3_675
S(4) K(2) K(3) C(16) -61.81(7) ? 3_675 . . 3_675
S(4) K(2) K(3) C(22) 0.12(6) ? 3_675 . . 3_675
K(3) K(2) O(1) K(4) -66.84(6) ? . . . .
K(3) K(2) O(1) C(4) 56.1(2) ? . . . .
O(1) K(2) K(3) K(2) 45.10(8) ? . . . 3_675
O(1) K(2) K(3) S(3) -73.60(7) ? . . . .
O(1) K(2) K(3) O(2) -55.16(10) ? . . . .
O(1) K(2) K(3) O(3) 9.71(11) ? . . . .
O(1) K(2) K(3) C(10) -70.72(8) ? . . . .
O(1) K(2) K(3) C(16) -12.38(9) ? . . . .
O(1) K(2) K(3) K(3) 45.10(6) ? . . . 3_675
O(1) K(2) K(3) S(4) 162.86(6) ? . . . 3_675
O(1) K(2) K(3) O(3) 78.35(9) ? . . . 3_675
O(1) K(2) K(3) O(4) 149.93(10) ? . . . 3_675
O(1) K(2) K(3) C(16) 101.05(9) ? . . . 3_675
O(1) K(2) K(3) C(22) 162.98(8) ? . . . 3_675
K(3) K(2) O(2) K(1) -113.14(11) ? . . . .
K(3) K(2) O(2) C(10) 133.2(2) ? . . . .
O(2) K(2) K(3) K(2) 100.26(10) ? . . . 3_675
O(2) K(2) K(3) S(3) -18.44(8) ? . . . .
O(2) K(2) K(3) O(3) 64.86(11) ? . . . .
O(2) K(2) K(3) C(10) -15.57(10) ? . . . .
O(2) K(2) K(3) C(16) 42.77(10) ? . . . .
O(2) K(2) K(3) K(3) 100.26(9) ? . . . 3_675
O(2) K(2) K(3) S(4) -141.99(9) ? . . . 3_675
O(2) K(2) K(3) O(3) 133.51(12) ? . . . 3_675
O(2) K(2) K(3) O(4) -154.92(13) ? . . . 3_675
O(2) K(2) K(3) C(16) 156.20(11) ? . . . 3_675
O(2) K(2) K(3) C(22) -141.86(11) ? . . . 3_675
K(3) K(2) O(3) K(3) 71.38(11) ? . . 3_675 3_675
K(3) K(2) O(3) C(16) -114.8(2) ? . . 3_675 3_675
K(3) K(2) O(3) K(4) 136.44(9) ? . . 3_675 .
O(3) K(2) K(3) K(2) -33.25(8) ? 3_675 . . 3_675
O(3) K(2) K(3) S(3) -151.95(10) ? 3_675 . . .
O(3) K(2) K(3) O(2) -133.51(12) ? 3_675 . . .
O(3) K(2) K(3) O(3) -68.64(11) ? 3_675 . . .
O(3) K(2) K(3) C(10) -149.07(10) ? 3_675 . . .
O(3) K(2) K(3) C(16) -90.73(10) ? 3_675 . . .
O(3) K(2) K(3) K(3) -33.25(7) ? 3_675 . . 3_675
O(3) K(2) K(3) S(4) 84.51(8) ? 3_675 . . 3_675
O(3) K(2) K(3) O(4) 71.58(11) ? 3_675 . . 3_675
O(3) K(2) K(3) C(16) 22.70(10) ? 3_675 . . 3_675
O(3) K(2) K(3) C(22) 84.63(10) ? 3_675 . . 3_675
K(3) K(2) O(5) K(4) 55.15(9) ? . . . .
K(3) K(2) O(5) C(25) -76.7(2) ? . . . .
O(5) K(2) K(3) K(2) -37.19(10) ? . . . 3_675
O(5) K(2) K(3) S(3) -155.89(8) ? . . . .
O(5) K(2) K(3) O(2) -137.44(11) ? . . . .
O(5) K(2) K(3) O(3) -72.58(12) ? . . . .
O(5) K(2) K(3) C(10) -153.01(10) ? . . . .
O(5) K(2) K(3) C(16) -94.67(10) ? . . . .
O(5) K(2) K(3) K(3) -37.19(9) ? . . . 3_675
O(5) K(2) K(3) S(4) 80.57(8) ? . . . 3_675
O(5) K(2) K(3) O(3) -3.94(11) ? . . . 3_675
O(5) K(2) K(3) O(4) 67.64(12) ? . . . 3_675
O(5) K(2) K(3) C(16) 18.76(11) ? . . . 3_675
O(5) K(2) K(3) C(22) 80.69(10) ? . . . 3_675
K(3) K(2) O(6) C(29A) 8.5(3) ? . . . .
K(3) K(2) O(6) C(29B) -27.2(4) ? . . . .
O(6) K(2) K(3) K(2) -165.28(10) ? . . . 3_675
O(6) K(2) K(3) S(3) 76.02(12) ? . . . .
O(6) K(2) K(3) O(2) 94.46(14) ? . . . .
O(6) K(2) K(3) O(3) 159.33(13) ? . . . .
O(6) K(2) K(3) C(10) 78.90(13) ? . . . .
O(6) K(2) K(3) C(16) 137.24(12) ? . . . .
O(6) K(2) K(3) K(3) -165.28(11) ? . . . 3_675
O(6) K(2) K(3) S(4) -47.52(11) ? . . . 3_675
O(6) K(2) K(3) O(3) -132.03(13) ? . . . 3_675
O(6) K(2) K(3) O(4) -60.45(14) ? . . . 3_675
O(6) K(2) K(3) C(16) -109.33(13) ? . . . 3_675
O(6) K(2) K(3) C(22) -47.40(13) ? . . . 3_675
K(4) K(2) S(2) C(3) 6.87(11) ? . . . .
K(4) K(2) S(2) C(11) 109.68(12) ? . . . .
S(2) K(2) K(4) S(1) 0.42(3) ? . . . .
S(2) K(2) K(4) O(1) 20.14(6) ? . . . .
S(2) K(2) K(4) O(4) -61.23(6) ? . . . .
S(2) K(2) K(4) O(5) 123.79(8) ? . . . .
S(2) K(2) K(4) O(7) 89.27(15) ? . . . .
S(2) K(2) K(4) K(3) -101.93(3) ? . . . 3_675
S(2) K(2) K(4) S(3) -149.55(2) ? . . . 3_675
S(2) K(2) K(4) O(3) -129.55(6) ? . . . 3_675
K(4) K(2) S(4) C(15) 22.98(11) ? . . 3_675 3_675
K(4) K(2) S(4) C(23) -98.7(4) ? . . 3_675 3_675
K(4) K(2) S(4) K(3) -69.54(3) ? . . 3_675 .
S(4) K(2) K(4) S(1) 148.02(3) ? 3_675 . . .
S(4) K(2) K(4) O(1) 167.74(7) ? 3_675 . . .
S(4) K(2) K(4) O(4) 86.38(6) ? 3_675 . . .
S(4) K(2) K(4) O(5) -88.60(8) ? 3_675 . . .
S(4) K(2) K(4) O(7) -123.12(15) ? 3_675 . . .
S(4) K(2) K(4) K(3) 45.68(3) ? 3_675 . . 3_675
S(4) K(2) K(4) S(3) -1.94(3) ? 3_675 . . 3_675
S(4) K(2) K(4) O(3) 18.06(6) ? 3_675 . . 3_675
K(4) K(2) O(1) C(4) 123.0(2) ? . . . .
O(1) K(2) K(4) S(1) -19.72(6) ? . . . .
O(1) K(2) K(4) O(4) -81.37(8) ? . . . .
O(1) K(2) K(4) O(5) 103.66(10) ? . . . .
O(1) K(2) K(4) O(7) 69.14(16) ? . . . .
O(1) K(2) K(4) K(3) -122.06(7) ? . . . 3_675
O(1) K(2) K(4) S(3) -169.68(7) ? . . . 3_675
O(1) K(2) K(4) O(3) -149.68(9) ? . . . 3_675
K(4) K(2) O(2) K(1) -31.79(8) ? . . . .
K(4) K(2) O(2) K(3) 81.35(7) ? . . . .
K(4) K(2) O(2) C(10) -145.4(2) ? . . . .
O(2) K(2) K(4) S(1) 61.57(6) ? . . . .
O(2) K(2) K(4) O(1) 81.29(8) ? . . . .
O(2) K(2) K(4) O(4) -0.08(7) ? . . . .
O(2) K(2) K(4) O(5) -175.06(9) ? . . . .
O(2) K(2) K(4) O(7) 150.42(16) ? . . . .
O(2) K(2) K(4) K(3) -40.78(6) ? . . . 3_675
O(2) K(2) K(4) S(3) -88.40(5) ? . . . 3_675
O(2) K(2) K(4) O(3) -68.40(8) ? . . . 3_675
K(4) K(2) O(3) K(3) -65.05(11) ? . . 3_675 3_675
K(4) K(2) O(3) C(16) 108.7(2) ? . . 3_675 3_675
K(4) K(2) O(3) K(3) -136.44(9) ? . . 3_675 .
O(3) K(2) K(4) S(1) 129.96(6) ? 3_675 . . .
O(3) K(2) K(4) O(1) 149.68(9) ? 3_675 . . .
O(3) K(2) K(4) O(4) 68.31(8) ? 3_675 . . .
O(3) K(2) K(4) O(5) -106.66(10) ? 3_675 . . .
O(3) K(2) K(4) O(7) -141.18(16) ? 3_675 . . .
O(3) K(2) K(4) K(3) 27.62(6) ? 3_675 . . 3_675
O(3) K(2) K(4) S(3) -20.00(6) ? 3_675 . . 3_675
K(4) K(2) O(5) C(25) -131.8(2) ? . . . .
O(5) K(2) K(4) S(1) -123.38(8) ? . . . .
O(5) K(2) K(4) O(1) -103.66(10) ? . . . .
O(5) K(2) K(4) O(4) 174.98(10) ? . . . .
O(5) K(2) K(4) O(7) -34.52(17) ? . . . .
O(5) K(2) K(4) K(3) 134.28(8) ? . . . 3_675
O(5) K(2) K(4) S(3) 86.66(8) ? . . . 3_675
O(5) K(2) K(4) O(3) 106.66(10) ? . . . 3_675
K(4) K(2) O(6) C(29A) -153.1(2) ? . . . .
K(4) K(2) O(6) C(29B) 171.2(4) ? . . . .
O(6) K(2) K(4) S(1) -89.50(9) ? . . . .
O(6) K(2) K(4) O(1) -69.78(11) ? . . . .
O(6) K(2) K(4) O(4) -151.15(10) ? . . . .
O(6) K(2) K(4) O(5) 33.88(12) ? . . . .
O(6) K(2) K(4) O(7) -0.65(18) ? . . . .
O(6) K(2) K(4) K(3) 168.16(9) ? . . . 3_675
O(6) K(2) K(4) S(3) 120.53(9) ? . . . 3_675
O(6) K(2) K(4) O(3) 140.54(11) ? . . . 3_675
S(2) K(2) S(4) C(15) 162.50(11) ? . . 3_675 3_675
S(2) K(2) S(4) C(23) 40.9(4) ? . . 3_675 3_675
S(2) K(2) S(4) K(3) 69.99(4) ? . . 3_675 .
S(4) K(2) S(2) C(3) -132.72(11) ? 3_675 . . .
S(4) K(2) S(2) C(11) -29.91(12) ? 3_675 . . .
S(2) K(2) O(1) K(4) -158.67(6) ? . . . .
S(2) K(2) O(1) C(4) -35.7(2) ? . . . .
O(1) K(2) S(2) C(3) 24.03(12) ? . . . .
O(1) K(2) S(2) C(11) 126.83(13) ? . . . .
S(2) K(2) O(2) K(1) 78.16(8) ? . . . .
S(2) K(2) O(2) K(3) -168.70(9) ? . . . .
S(2) K(2) O(2) C(10) -35.5(2) ? . . . .
O(2) K(2) S(2) C(3) -77.70(12) ? . . . .
O(2) K(2) S(2) C(11) 25.10(13) ? . . . .
S(2) K(2) O(3) K(3) 18.56(16) ? . . 3_675 3_675
S(2) K(2) O(3) C(16) -167.64(18) ? . . 3_675 3_675
S(2) K(2) O(3) K(3) -52.83(10) ? . . 3_675 .
S(2) K(2) O(3) K(4) 83.61(6) ? . . 3_675 .
O(3) K(2) S(2) C(3) -51.51(13) ? 3_675 . . .
O(3) K(2) S(2) C(11) 51.30(14) ? 3_675 . . .
S(2) K(2) O(5) K(4) -82.95(7) ? . . . .
S(2) K(2) O(5) C(25) 145.2(2) ? . . . .
O(5) K(2) S(2) C(3) 58.67(13) ? . . . .
O(5) K(2) S(2) C(11) 161.48(14) ? . . . .
S(2) K(2) O(6) C(29A) 101.3(2) ? . . . .
S(2) K(2) O(6) C(29B) 65.6(4) ? . . . .
O(6) K(2) S(2) C(3) 134.29(12) ? . . . .
O(6) K(2) S(2) C(11) -122.91(13) ? . . . .
S(4) K(2) O(1) K(4) -31.00(17) ? 3_675 . . .
S(4) K(2) O(1) C(4) 92.0(2) ? 3_675 . . .
O(1) K(2) S(4) C(15) 47.71(18) ? . . 3_675 3_675
O(1) K(2) S(4) C(23) -73.9(4) ? . . 3_675 3_675
O(1) K(2) S(4) K(3) -44.81(15) ? . . 3_675 .
S(4) K(2) O(2) K(1) -141.53(8) ? 3_675 . . .
S(4) K(2) O(2) K(3) -28.39(6) ? 3_675 . . .
S(4) K(2) O(2) C(10) 104.9(2) ? 3_675 . . .
O(2) K(2) S(4) C(15) 116.37(12) ? . . 3_675 3_675
O(2) K(2) S(4) C(23) -5.3(4) ? . . 3_675 3_675
O(2) K(2) S(4) K(3) 23.85(5) ? . . 3_675 .
S(4) K(2) O(3) K(3) 134.84(13) ? 3_675 . 3_675 3_675
S(4) K(2) O(3) C(16) -51.36(19) ? 3_675 . 3_675 3_675
S(4) K(2) O(3) K(3) 63.46(6) ? 3_675 . 3_675 .
S(4) K(2) O(3) K(4) -160.10(6) ? 3_675 . 3_675 .
O(3) K(2) S(4) C(15) 39.96(12) ? 3_675 . 3_675 3_675
O(3) K(2) S(4) C(23) -81.7(4) ? 3_675 . 3_675 3_675
O(3) K(2) S(4) K(3) -52.56(5) ? 3_675 . 3_675 .
S(4) K(2) O(5) K(4) 106.07(6) ? 3_675 . . .
S(4) K(2) O(5) C(25) -25.7(2) ? 3_675 . . .
O(5) K(2) S(4) C(15) -26.66(12) ? . . 3_675 3_675
O(5) K(2) S(4) C(23) -148.3(4) ? . . 3_675 3_675
O(5) K(2) S(4) K(3) -119.17(6) ? . . 3_675 .
S(4) K(2) O(6) C(29A) -26.7(2) ? 3_675 . . .
S(4) K(2) O(6) C(29B) -62.4(4) ? 3_675 . . .
O(6) K(2) S(4) C(15) -115.36(12) ? . . 3_675 3_675
O(6) K(2) S(4) C(23) 123.0(4) ? . . 3_675 3_675
O(6) K(2) S(4) K(3) 152.12(7) ? . . 3_675 .
O(1) K(2) O(2) K(1) 17.29(9) ? . . . .
O(1) K(2) O(2) K(3) 130.43(8) ? . . . .
O(1) K(2) O(2) C(10) -96.3(2) ? . . . .
O(2) K(2) O(1) K(4) -99.37(6) ? . . . .
O(2) K(2) O(1) C(4) 23.6(2) ? . . . .
O(1) K(2) O(3) K(3) -42.13(13) ? . . 3_675 3_675
O(1) K(2) O(3) C(16) 131.7(2) ? . . 3_675 3_675
O(1) K(2) O(3) K(3) -113.52(8) ? . . 3_675 .
O(1) K(2) O(3) K(4) 22.92(6) ? . . 3_675 .
O(3) K(2) O(1) K(4) -24.30(6) ? 3_675 . . .
O(3) K(2) O(1) C(4) 98.7(2) ? 3_675 . . .
O(1) K(2) O(5) K(4) -50.94(7) ? . . . .
O(1) K(2) O(5) C(25) 177.2(2) ? . . . .
O(5) K(2) O(1) K(4) 49.30(6) ? . . . .
O(5) K(2) O(1) C(4) 172.3(2) ? . . . .
O(1) K(2) O(6) C(29A) 159.9(2) ? . . . .
O(1) K(2) O(6) C(29B) 124.2(4) ? . . . .
O(6) K(2) O(1) K(4) 131.97(7) ? . . . .
O(6) K(2) O(1) C(4) -105.1(2) ? . . . .
O(2) K(2) O(3) K(3) 42.08(12) ? . . 3_675 3_675
O(2) K(2) O(3) C(16) -144.1(2) ? . . 3_675 3_675
O(2) K(2) O(3) K(3) -29.30(8) ? . . 3_675 .
O(2) K(2) O(3) K(4) 107.14(7) ? . . 3_675 .
O(3) K(2) O(2) K(1) -82.43(9) ? 3_675 . . .
O(3) K(2) O(2) K(3) 30.71(7) ? 3_675 . . .
O(3) K(2) O(2) C(10) 164.0(2) ? 3_675 . . .
O(2) K(2) O(5) K(4) 8.16(16) ? . . . .
O(2) K(2) O(5) C(25) -123.7(2) ? . . . .
O(5) K(2) O(2) K(1) -37.88(17) ? . . . .
O(5) K(2) O(2) K(3) 75.26(15) ? . . . .
O(5) K(2) O(2) C(10) -151.5(2) ? . . . .
O(2) K(2) O(6) C(29A) 64.9(3) ? . . . .
O(2) K(2) O(6) C(29B) 29.2(4) ? . . . .
O(6) K(2) O(2) K(1) 119.55(11) ? . . . .
O(6) K(2) O(2) K(3) -127.31(10) ? . . . .
O(6) K(2) O(2) C(10) 5.9(3) ? . . . .
O(3) K(2) O(5) K(4) 52.39(7) ? 3_675 . . .
O(3) K(2) O(5) C(25) -79.4(2) ? 3_675 . . .
O(5) K(2) O(3) K(3) -112.11(14) ? . . 3_675 3_675
O(5) K(2) O(3) C(16) 61.7(2) ? . . 3_675 3_675
O(5) K(2) O(3) K(3) 176.51(10) ? . . 3_675 .
O(5) K(2) O(3) K(4) -47.06(7) ? . . 3_675 .
O(3) K(2) O(6) C(29A) -70.5(3) ? 3_675 . . .
O(3) K(2) O(6) C(29B) -106.2(4) ? 3_675 . . .
O(6) K(2) O(3) K(3) -172.44(13) ? . . 3_675 3_675
O(6) K(2) O(3) C(16) 1.4(2) ? . . 3_675 3_675
O(6) K(2) O(3) K(3) 116.18(15) ? . . 3_675 .
O(6) K(2) O(3) K(4) -107.39(15) ? . . 3_675 .
O(5) K(2) O(6) C(29A) -128.5(3) ? . . . .
O(5) K(2) O(6) C(29B) -164.2(4) ? . . . .
O(6) K(2) O(5) K(4) -154.33(9) ? . . . .
O(6) K(2) O(5) C(25) 73.8(2) ? . . . .
K(2) K(3) K(3) S(3) 60.15(5) ? . . 3_675 3_675
K(2) K(3) K(3) O(2) 129.86(7) ? . . 3_675 3_675
K(2) K(3) K(3) O(3) 34.73(7) ? . . 3_675 3_675
K(2) K(3) K(3) C(10) 118.13(7) ? . . 3_675 3_675
K(2) K(3) K(3) C(16) 57.23(7) ? . . 3_675 3_675
K(2) K(3) K(3) K(4) -0.53(3) ? . . 3_675 .
K(2) K(3) K(3) S(4) -121.77(4) ? . . 3_675 .
K(2) K(3) K(3) O(3) -145.27(8) ? . . 3_675 .
K(2) K(3) K(3) O(4) -50.40(7) ? . . 3_675 .
K(2) K(3) K(3) C(16) -122.77(7) ? . . 3_675 .
K(2) K(3) K(3) C(22) -63.28(8) ? . . 3_675 .
K(2) K(3) S(3) C(9) -5.72(12) ? . . . .
K(2) K(3) S(3) C(17) 95.50(11) ? . . . .
K(2) K(3) S(3) K(4) -171.85(5) ? . . . 3_675
K(2) K(3) S(4) C(15) -87.82(11) ? . . 3_675 3_675
K(2) K(3) S(4) C(23) 171.37(12) ? . . 3_675 3_675
K(2) K(3) O(2) K(1) 115.85(11) ? . . . .
K(2) K(3) O(2) C(10) -131.3(2) ? . . . .
K(2) K(3) O(3) K(2) 121.92(10) ? . . . 3_675
K(2) K(3) O(3) C(16) -64.5(2) ? . . . .
K(2) K(3) O(3) K(3) 48.36(10) ? . . . 3_675
K(2) K(3) O(3) K(4) -175.10(5) ? . . . 3_675
K(2) K(3) O(3) K(3) -133.83(9) ? . . 3_675 3_675
K(2) K(3) O(3) C(16) 111.5(2) ? . . 3_675 3_675
K(2) K(3) O(3) K(4) -65.85(10) ? . . 3_675 .
K(2) K(3) O(4) K(1) -68.92(11) ? . . 3_675 3_675
K(2) K(3) O(4) K(4) 170.23(5) ? . . 3_675 3_675
K(2) K(3) O(4) C(22) 40.5(2) ? . . 3_675 3_675
K(2) K(3) C(10) K(1) 89.44(6) ? . . . .
K(2) K(3) C(10) O(2) 40.2(2) ? . . . .
K(2) K(3) C(10) C(9) -165.6(2) ? . . . .
K(2) K(3) C(10) C(11) -13.9(4) ? . . . .
K(2) K(3) C(16) K(1) -10.50(9) ? . . . .
K(2) K(3) C(16) O(3) 128.2(2) ? . . . .
K(2) K(3) C(16) C(15) 45.3(3) ? . . . .
K(2) K(3) C(16) C(17) -87.60(19) ? . . . .
K(2) K(3) C(16) K(3) 73.80(6) ? . . . 3_675
K(2) K(3) C(16) K(1) 164.67(9) ? . . 3_675 3_675
K(2) K(3) C(16) K(3) -108.35(6) ? . . 3_675 3_675
K(2) K(3) C(16) O(3) -56.01(19) ? . . 3_675 3_675
K(2) K(3) C(16) C(15) 88.32(17) ? . . 3_675 3_675
K(2) K(3) C(16) C(17) -140.4(4) ? . . 3_675 3_675
K(2) K(3) C(22) K(1) -94.02(7) ? . . 3_675 3_675
K(2) K(3) C(22) O(4) -146.3(2) ? . . 3_675 3_675
K(2) K(3) C(22) C(21) 165.6(4) ? . . 3_675 3_675
K(2) K(3) C(22) C(23) 10.4(2) ? . . 3_675 3_675
K(3) K(3) K(4) K(2) -0.53(3) ? 3_675 . 3_675 3_675
K(3) K(3) K(4) S(1) 106.03(4) ? 3_675 . 3_675 3_675
K(3) K(3) K(4) O(1) 40.98(7) ? 3_675 . 3_675 3_675
K(3) K(3) K(4) O(4) 98.57(8) ? 3_675 . 3_675 3_675
K(3) K(3) K(4) O(5) -39.59(8) ? 3_675 . 3_675 3_675
K(3) K(3) K(4) O(7) -172.79(10) ? 3_675 . 3_675 3_675
K(3) K(3) K(4) S(3) -114.91(5) ? 3_675 . 3_675 .
K(3) K(3) K(4) O(3) -32.47(7) ? 3_675 . 3_675 .
K(4) K(3) K(3) K(2) -179.47(5) ? 3_675 . 3_675 .
K(4) K(3) K(3) K(2) 0.53(3) ? 3_675 . 3_675 3_675
K(4) K(3) K(3) S(3) -119.31(4) ? 3_675 . 3_675 3_675
K(4) K(3) K(3) O(2) -49.61(7) ? 3_675 . 3_675 3_675
K(4) K(3) K(3) O(3) -144.74(8) ? 3_675 . 3_675 3_675
K(4) K(3) K(3) C(10) -61.33(7) ? 3_675 . 3_675 3_675
K(4) K(3) K(3) C(16) -122.24(7) ? 3_675 . 3_675 3_675
K(4) K(3) K(3) S(4) 58.76(5) ? 3_675 . 3_675 .
K(4) K(3) K(3) O(3) 35.26(7) ? 3_675 . 3_675 .
K(4) K(3) K(3) O(4) 130.13(7) ? 3_675 . 3_675 .
K(4) K(3) K(3) C(16) 57.76(7) ? 3_675 . 3_675 .
K(4) K(3) K(3) C(22) 117.25(7) ? 3_675 . 3_675 .
K(3) K(3) S(3) C(9) -110.30(12) ? 3_675 . . .
K(3) K(3) S(3) C(17) -9.08(11) ? 3_675 . . .
K(3) K(3) S(3) K(4) 83.57(4) ? 3_675 . . 3_675
S(3) K(3) K(3) K(2) 119.85(5) ? . . 3_675 .
S(3) K(3) K(3) K(2) -60.15(5) ? . . 3_675 3_675
S(3) K(3) K(3) O(2) -110.29(7) ? . . 3_675 3_675
S(3) K(3) K(3) O(3) 154.57(9) ? . . 3_675 3_675
S(3) K(3) K(3) C(10) -122.02(7) ? . . 3_675 3_675
S(3) K(3) K(3) C(16) 177.08(8) ? . . 3_675 3_675
S(3) K(3) K(3) K(4) 119.31(4) ? . . 3_675 .
S(3) K(3) K(3) S(4) -1.93(7) ? . . 3_675 .
S(3) K(3) K(3) O(3) -25.43(8) ? . . 3_675 .
S(3) K(3) K(3) O(4) 69.45(8) ? . . 3_675 .
S(3) K(3) K(3) C(16) -2.92(7) ? . . 3_675 .
S(3) K(3) K(3) C(22) 56.56(9) ? . . 3_675 .
K(3) K(3) S(4) K(2) 76.55(4) ? 3_675 . 3_675 .
K(3) K(3) S(4) C(15) -11.27(12) ? 3_675 . 3_675 3_675
K(3) K(3) S(4) C(23) -112.08(12) ? 3_675 . 3_675 3_675
S(4) K(3) K(3) K(2) -58.23(3) ? 3_675 . 3_675 .
S(4) K(3) K(3) K(2) 121.77(4) ? 3_675 . 3_675 3_675
S(4) K(3) K(3) S(3) 1.93(7) ? 3_675 . 3_675 3_675
S(4) K(3) K(3) O(2) 71.63(8) ? 3_675 . 3_675 3_675
S(4) K(3) K(3) O(3) -23.50(8) ? 3_675 . 3_675 3_675
S(4) K(3) K(3) C(10) 59.91(8) ? 3_675 . 3_675 3_675
S(4) K(3) K(3) C(16) -1.00(7) ? 3_675 . 3_675 3_675
S(4) K(3) K(3) K(4) -58.76(5) ? 3_675 . 3_675 .
S(4) K(3) K(3) O(3) 156.50(9) ? 3_675 . 3_675 .
S(4) K(3) K(3) O(4) -108.63(8) ? 3_675 . 3_675 .
S(4) K(3) K(3) C(16) 179.00(8) ? 3_675 . 3_675 .
S(4) K(3) K(3) C(22) -121.51(8) ? 3_675 . 3_675 .
K(3) K(3) O(2) K(1) 31.67(9) ? 3_675 . . .
K(3) K(3) O(2) K(2) -84.18(6) ? 3_675 . . .
K(3) K(3) O(2) C(10) 144.5(2) ? 3_675 . . .
O(2) K(3) K(3) K(2) 50.14(6) ? . . 3_675 .
O(2) K(3) K(3) K(2) -129.86(7) ? . . 3_675 3_675
O(2) K(3) K(3) S(3) 110.29(7) ? . . 3_675 3_675
O(2) K(3) K(3) O(3) 84.87(10) ? . . 3_675 3_675
O(2) K(3) K(3) C(10) 168.27(9) ? . . 3_675 3_675
O(2) K(3) K(3) C(16) 107.37(9) ? . . 3_675 3_675
O(2) K(3) K(3) K(4) 49.61(7) ? . . 3_675 .
O(2) K(3) K(3) S(4) -71.63(8) ? . . 3_675 .
O(2) K(3) K(3) O(3) -95.13(10) ? . . 3_675 .
O(2) K(3) K(3) O(4) -0.26(10) ? . . 3_675 .
O(2) K(3) K(3) C(16) -72.63(9) ? . . 3_675 .
O(2) K(3) K(3) C(22) -13.14(10) ? . . 3_675 .
K(3) K(3) O(3) K(2) 73.56(11) ? 3_675 . . 3_675
K(3) K(3) O(3) C(16) -112.9(2) ? 3_675 . . .
K(3) K(3) O(3) K(4) 136.54(8) ? 3_675 . . 3_675
O(3) K(3) K(3) K(2) 145.27(8) ? . . 3_675 .
O(3) K(3) K(3) K(2) -34.73(7) ? . . 3_675 3_675
O(3) K(3) K(3) S(3) -154.57(9) ? . . 3_675 3_675
O(3) K(3) K(3) O(2) -84.87(10) ? . . 3_675 3_675
O(3) K(3) K(3) C(10) -96.59(10) ? . . 3_675 3_675
O(3) K(3) K(3) C(16) -157.50(10) ? . . 3_675 3_675
O(3) K(3) K(3) K(4) 144.74(8) ? . . 3_675 .
O(3) K(3) K(3) S(4) 23.50(8) ? . . 3_675 .
O(3) K(3) K(3) O(4) 94.87(10) ? . . 3_675 .
O(3) K(3) K(3) C(16) 22.50(9) ? . . 3_675 .
O(3) K(3) K(3) C(22) 81.99(10) ? . . 3_675 .
K(3) K(3) O(3) K(2) 133.83(9) ? 3_675 . 3_675 .
K(3) K(3) O(3) C(16) -114.6(2) ? 3_675 . 3_675 3_675
K(3) K(3) O(3) K(4) 67.98(11) ? 3_675 . 3_675 .
O(3) K(3) K(3) K(2) -34.73(7) ? 3_675 . 3_675 .
O(3) K(3) K(3) K(2) 145.27(8) ? 3_675 . 3_675 3_675
O(3) K(3) K(3) S(3) 25.43(8) ? 3_675 . 3_675 3_675
O(3) K(3) K(3) O(2) 95.13(10) ? 3_675 . 3_675 3_675
O(3) K(3) K(3) C(10) 83.41(10) ? 3_675 . 3_675 3_675
O(3) K(3) K(3) C(16) 22.50(9) ? 3_675 . 3_675 3_675
O(3) K(3) K(3) K(4) -35.26(7) ? 3_675 . 3_675 .
O(3) K(3) K(3) S(4) -156.50(9) ? 3_675 . 3_675 .
O(3) K(3) K(3) O(4) -85.13(10) ? 3_675 . 3_675 .
O(3) K(3) K(3) C(16) -157.50(10) ? 3_675 . 3_675 .
O(3) K(3) K(3) C(22) -98.01(11) ? 3_675 . 3_675 .
K(3) K(3) O(4) K(1) 31.20(10) ? 3_675 . 3_675 3_675
K(3) K(3) O(4) K(4) -89.66(6) ? 3_675 . 3_675 3_675
K(3) K(3) O(4) C(22) 140.6(2) ? 3_675 . 3_675 3_675
O(4) K(3) K(3) K(2) -129.60(8) ? 3_675 . 3_675 .
O(4) K(3) K(3) K(2) 50.40(7) ? 3_675 . 3_675 3_675
O(4) K(3) K(3) S(3) -69.45(8) ? 3_675 . 3_675 3_675
O(4) K(3) K(3) O(2) 0.26(10) ? 3_675 . 3_675 3_675
O(4) K(3) K(3) O(3) -94.87(10) ? 3_675 . 3_675 3_675
O(4) K(3) K(3) C(10) -11.47(10) ? 3_675 . 3_675 3_675
O(4) K(3) K(3) C(16) -72.37(9) ? 3_675 . 3_675 3_675
O(4) K(3) K(3) K(4) -130.13(7) ? 3_675 . 3_675 .
O(4) K(3) K(3) S(4) 108.63(8) ? 3_675 . 3_675 .
O(4) K(3) K(3) O(3) 85.13(10) ? 3_675 . 3_675 .
O(4) K(3) K(3) C(16) 107.63(9) ? 3_675 . 3_675 .
O(4) K(3) K(3) C(22) 167.12(9) ? 3_675 . 3_675 .
K(3) K(3) C(10) K(1) 10.51(8) ? 3_675 . . .
K(3) K(3) C(10) O(2) -38.8(2) ? 3_675 . . .
K(3) K(3) C(10) C(9) 115.43(19) ? 3_675 . . .
K(3) K(3) C(10) C(11) -92.8(4) ? 3_675 . . .
C(10) K(3) K(3) K(2) 61.87(7) ? . . 3_675 .
C(10) K(3) K(3) K(2) -118.13(7) ? . . 3_675 3_675
C(10) K(3) K(3) S(3) 122.02(7) ? . . 3_675 3_675
C(10) K(3) K(3) O(2) -168.27(9) ? . . 3_675 3_675
C(10) K(3) K(3) O(3) 96.59(10) ? . . 3_675 3_675
C(10) K(3) K(3) C(16) 119.10(10) ? . . 3_675 3_675
C(10) K(3) K(3) K(4) 61.33(7) ? . . 3_675 .
C(10) K(3) K(3) S(4) -59.91(8) ? . . 3_675 .
C(10) K(3) K(3) O(3) -83.41(10) ? . . 3_675 .
C(10) K(3) K(3) O(4) 11.47(10) ? . . 3_675 .
C(10) K(3) K(3) C(16) -60.90(9) ? . . 3_675 .
C(10) K(3) K(3) C(22) -1.41(11) ? . . 3_675 .
K(3) K(3) C(16) K(1) -84.29(6) ? 3_675 . . .
K(3) K(3) C(16) O(3) 54.4(2) ? 3_675 . . .
K(3) K(3) C(16) C(15) -28.5(3) ? 3_675 . . .
K(3) K(3) C(16) C(17) -161.4(2) ? 3_675 . . .
C(16) K(3) K(3) K(2) 122.77(7) ? . . 3_675 .
C(16) K(3) K(3) K(2) -57.23(7) ? . . 3_675 3_675
C(16) K(3) K(3) S(3) -177.08(8) ? . . 3_675 3_675
C(16) K(3) K(3) O(2) -107.37(9) ? . . 3_675 3_675
C(16) K(3) K(3) O(3) 157.50(10) ? . . 3_675 3_675
C(16) K(3) K(3) C(10) -119.10(10) ? . . 3_675 3_675
C(16) K(3) K(3) K(4) 122.24(7) ? . . 3_675 .
C(16) K(3) K(3) S(4) 1.00(7) ? . . 3_675 .
C(16) K(3) K(3) O(3) -22.50(9) ? . . 3_675 .
C(16) K(3) K(3) O(4) 72.37(9) ? . . 3_675 .
C(16) K(3) K(3) C(22) 59.49(10) ? . . 3_675 .
K(3) K(3) C(16) K(1) -86.98(6) ? 3_675 . 3_675 3_675
K(3) K(3) C(16) O(3) 52.33(19) ? 3_675 . 3_675 3_675
K(3) K(3) C(16) C(15) -163.3(2) ? 3_675 . 3_675 3_675
K(3) K(3) C(16) C(17) -32.1(3) ? 3_675 . 3_675 3_675
C(16) K(3) K(3) K(2) -57.23(7) ? 3_675 . 3_675 .
C(16) K(3) K(3) K(2) 122.77(7) ? 3_675 . 3_675 3_675
C(16) K(3) K(3) S(3) 2.92(7) ? 3_675 . 3_675 3_675
C(16) K(3) K(3) O(2) 72.63(9) ? 3_675 . 3_675 3_675
C(16) K(3) K(3) O(3) -22.50(9) ? 3_675 . 3_675 3_675
C(16) K(3) K(3) C(10) 60.90(9) ? 3_675 . 3_675 3_675
C(16) K(3) K(3) K(4) -57.76(7) ? 3_675 . 3_675 .
C(16) K(3) K(3) S(4) -179.00(8) ? 3_675 . 3_675 .
C(16) K(3) K(3) O(3) 157.50(10) ? 3_675 . 3_675 .
C(16) K(3) K(3) O(4) -107.63(9) ? 3_675 . 3_675 .
C(16) K(3) K(3) C(22) -120.51(10) ? 3_675 . 3_675 .
K(3) K(3) C(22) K(1) 8.89(9) ? 3_675 . 3_675 3_675
K(3) K(3) C(22) O(4) -43.4(2) ? 3_675 . 3_675 3_675
K(3) K(3) C(22) C(21) -91.5(4) ? 3_675 . 3_675 3_675
K(3) K(3) C(22) C(23) 113.31(19) ? 3_675 . 3_675 3_675
C(22) K(3) K(3) K(2) -116.72(8) ? 3_675 . 3_675 .
C(22) K(3) K(3) K(2) 63.28(8) ? 3_675 . 3_675 3_675
C(22) K(3) K(3) S(3) -56.56(9) ? 3_675 . 3_675 3_675
C(22) K(3) K(3) O(2) 13.14(10) ? 3_675 . 3_675 3_675
C(22) K(3) K(3) O(3) -81.99(10) ? 3_675 . 3_675 3_675
C(22) K(3) K(3) C(10) 1.41(11) ? 3_675 . 3_675 3_675
C(22) K(3) K(3) C(16) -59.49(10) ? 3_675 . 3_675 3_675
C(22) K(3) K(3) K(4) -117.25(7) ? 3_675 . 3_675 .
C(22) K(3) K(3) S(4) 121.51(8) ? 3_675 . 3_675 .
C(22) K(3) K(3) O(3) 98.01(11) ? 3_675 . 3_675 .
C(22) K(3) K(3) O(4) -167.12(9) ? 3_675 . 3_675 .
C(22) K(3) K(3) C(16) 120.51(10) ? 3_675 . 3_675 .
K(4) K(3) S(3) C(9) 166.14(12) ? 3_675 . . .
K(4) K(3) S(3) C(17) -92.65(10) ? 3_675 . . .
S(3) K(3) K(4) K(2) 114.38(3) ? . . 3_675 3_675
S(3) K(3) K(4) S(1) -139.06(3) ? . . 3_675 3_675
S(3) K(3) K(4) O(1) 155.89(6) ? . . 3_675 3_675
S(3) K(3) K(4) O(4) -146.52(8) ? . . 3_675 3_675
S(3) K(3) K(4) O(5) 75.32(7) ? . . 3_675 3_675
S(3) K(3) K(4) O(7) -57.88(11) ? . . 3_675 3_675
S(3) K(3) K(4) O(3) 82.44(7) ? . . 3_675 .
K(4) K(3) S(4) K(2) -172.67(4) ? 3_675 . 3_675 .
K(4) K(3) S(4) C(15) 99.51(11) ? 3_675 . 3_675 3_675
K(4) K(3) S(4) C(23) -1.30(12) ? 3_675 . 3_675 3_675
S(4) K(3) K(4) K(2) -121.59(4) ? 3_675 . 3_675 3_675
S(4) K(3) K(4) S(1) -15.02(5) ? 3_675 . 3_675 3_675
S(4) K(3) K(4) O(1) -80.07(7) ? 3_675 . 3_675 3_675
S(4) K(3) K(4) O(4) -22.49(7) ? 3_675 . 3_675 3_675
S(4) K(3) K(4) O(5) -160.65(7) ? 3_675 . 3_675 3_675
S(4) K(3) K(4) O(7) 66.15(11) ? 3_675 . 3_675 3_675
S(4) K(3) K(4) S(3) 124.03(5) ? 3_675 . 3_675 .
S(4) K(3) K(4) O(3) -153.53(8) ? 3_675 . 3_675 .
K(4) K(3) O(2) K(1) -74.06(11) ? 3_675 . . .
K(4) K(3) O(2) K(2) 170.09(6) ? 3_675 . . .
K(4) K(3) O(2) C(10) 38.8(3) ? 3_675 . . .
O(2) K(3) K(4) K(2) 105.98(10) ? . . 3_675 3_675
O(2) K(3) K(4) S(1) -147.46(10) ? . . 3_675 3_675
O(2) K(3) K(4) O(1) 147.49(11) ? . . 3_675 3_675
O(2) K(3) K(4) O(4) -154.92(13) ? . . 3_675 3_675
O(2) K(3) K(4) O(5) 66.92(12) ? . . 3_675 3_675
O(2) K(3) K(4) O(7) -66.28(15) ? . . 3_675 3_675
O(2) K(3) K(4) S(3) -8.40(9) ? . . 3_675 .
O(2) K(3) K(4) O(3) 74.04(12) ? . . 3_675 .
K(4) K(3) O(3) K(2) -62.98(10) ? 3_675 . . 3_675
K(4) K(3) O(3) C(16) 110.6(2) ? 3_675 . . .
K(4) K(3) O(3) K(3) -136.54(8) ? 3_675 . . 3_675
O(3) K(3) K(4) K(2) 31.94(6) ? . . 3_675 3_675
O(3) K(3) K(4) S(1) 138.50(7) ? . . 3_675 3_675
O(3) K(3) K(4) O(1) 73.45(9) ? . . 3_675 3_675
O(3) K(3) K(4) O(4) 131.04(10) ? . . 3_675 3_675
O(3) K(3) K(4) O(5) -7.12(9) ? . . 3_675 3_675
O(3) K(3) K(4) O(7) -140.32(12) ? . . 3_675 3_675
O(3) K(3) K(4) S(3) -82.44(7) ? . . 3_675 .
K(4) K(3) O(3) K(2) -173.45(7) ? 3_675 . 3_675 .
K(4) K(3) O(3) K(3) 52.71(11) ? 3_675 . 3_675 3_675
K(4) K(3) O(3) C(16) -61.9(2) ? 3_675 . 3_675 3_675
K(4) K(3) O(3) K(4) 120.70(11) ? 3_675 . 3_675 .
O(3) K(3) K(4) K(2) -38.05(10) ? 3_675 . 3_675 3_675
O(3) K(3) K(4) S(1) 68.51(11) ? 3_675 . 3_675 3_675
O(3) K(3) K(4) O(1) 3.46(12) ? 3_675 . 3_675 3_675
O(3) K(3) K(4) O(4) 61.05(12) ? 3_675 . 3_675 3_675
O(3) K(3) K(4) O(5) -77.11(13) ? 3_675 . 3_675 3_675
O(3) K(3) K(4) O(7) 149.69(14) ? 3_675 . 3_675 3_675
O(3) K(3) K(4) S(3) -152.43(12) ? 3_675 . 3_675 .
O(3) K(3) K(4) O(3) -69.99(12) ? 3_675 . 3_675 .
K(4) K(3) O(4) K(1) 120.86(11) ? 3_675 . 3_675 3_675
K(4) K(3) O(4) C(22) -129.7(2) ? 3_675 . 3_675 3_675
O(4) K(3) K(4) K(2) -99.10(8) ? 3_675 . 3_675 3_675
O(4) K(3) K(4) S(1) 7.46(8) ? 3_675 . 3_675 3_675
O(4) K(3) K(4) O(1) -57.59(9) ? 3_675 . 3_675 3_675
O(4) K(3) K(4) O(5) -138.16(10) ? 3_675 . 3_675 3_675
O(4) K(3) K(4) O(7) 88.64(13) ? 3_675 . 3_675 3_675
O(4) K(3) K(4) S(3) 146.52(8) ? 3_675 . 3_675 .
O(4) K(3) K(4) O(3) -131.04(10) ? 3_675 . 3_675 .
K(4) K(3) C(10) K(1) -98.44(6) ? 3_675 . . .
K(4) K(3) C(10) O(2) -147.7(2) ? 3_675 . . .
K(4) K(3) C(10) C(9) 6.5(2) ? 3_675 . . .
K(4) K(3) C(10) C(11) 158.2(4) ? 3_675 . . .
C(10) K(3) K(4) K(2) 118.59(7) ? . . 3_675 3_675
C(10) K(3) K(4) S(1) -134.85(7) ? . . 3_675 3_675
C(10) K(3) K(4) O(1) 160.10(9) ? . . 3_675 3_675
C(10) K(3) K(4) O(4) -142.31(11) ? . . 3_675 3_675
C(10) K(3) K(4) O(5) 79.53(10) ? . . 3_675 3_675
C(10) K(3) K(4) O(7) -53.67(13) ? . . 3_675 3_675
C(10) K(3) K(4) S(3) 4.21(7) ? . . 3_675 .
C(10) K(3) K(4) O(3) 86.65(10) ? . . 3_675 .
K(4) K(3) C(16) K(1) 162.61(8) ? 3_675 . . .
K(4) K(3) C(16) O(3) -58.7(2) ? 3_675 . . .
K(4) K(3) C(16) C(15) -141.6(3) ? 3_675 . . .
K(4) K(3) C(16) C(17) 85.51(18) ? 3_675 . . .
K(4) K(3) C(16) K(3) -113.09(5) ? 3_675 . . 3_675
C(16) K(3) K(4) K(2) 53.90(6) ? . . 3_675 3_675
C(16) K(3) K(4) S(1) 160.46(6) ? . . 3_675 3_675
C(16) K(3) K(4) O(1) 95.41(8) ? . . 3_675 3_675
C(16) K(3) K(4) O(4) 153.00(10) ? . . 3_675 3_675
C(16) K(3) K(4) O(5) 14.84(9) ? . . 3_675 3_675
C(16) K(3) K(4) O(7) -118.36(12) ? . . 3_675 3_675
C(16) K(3) K(4) S(3) -60.48(6) ? . . 3_675 .
C(16) K(3) K(4) O(3) 21.96(8) ? . . 3_675 .
K(4) K(3) C(16) K(1) -7.41(10) ? 3_675 . 3_675 3_675
K(4) K(3) C(16) K(3) 79.57(7) ? 3_675 . 3_675 3_675
K(4) K(3) C(16) O(3) 131.91(19) ? 3_675 . 3_675 3_675
K(4) K(3) C(16) C(15) -83.76(18) ? 3_675 . 3_675 3_675
K(4) K(3) C(16) C(17) 47.5(4) ? 3_675 . 3_675 3_675
C(16) K(3) K(4) K(2) -60.36(8) ? 3_675 . 3_675 3_675
C(16) K(3) K(4) S(1) 46.20(9) ? 3_675 . 3_675 3_675
C(16) K(3) K(4) O(1) -18.85(11) ? 3_675 . 3_675 3_675
C(16) K(3) K(4) O(4) 38.74(10) ? 3_675 . 3_675 3_675
C(16) K(3) K(4) O(5) -99.42(11) ? 3_675 . 3_675 3_675
C(16) K(3) K(4) O(7) 127.38(13) ? 3_675 . 3_675 3_675
C(16) K(3) K(4) S(3) -174.74(9) ? 3_675 . 3_675 .
C(16) K(3) K(4) O(3) -92.30(11) ? 3_675 . 3_675 .
K(4) K(3) C(22) K(1) 93.47(7) ? 3_675 . 3_675 3_675
K(4) K(3) C(22) O(4) 41.2(2) ? 3_675 . 3_675 3_675
K(4) K(3) C(22) C(21) -6.9(4) ? 3_675 . 3_675 3_675
K(4) K(3) C(22) C(23) -162.1(2) ? 3_675 . 3_675 3_675
C(22) K(3) K(4) K(2) -115.14(7) ? 3_675 . 3_675 3_675
C(22) K(3) K(4) S(1) -8.58(7) ? 3_675 . 3_675 3_675
C(22) K(3) K(4) O(1) -73.63(9) ? 3_675 . 3_675 3_675
C(22) K(3) K(4) O(4) -16.04(9) ? 3_675 . 3_675 3_675
C(22) K(3) K(4) O(5) -154.20(9) ? 3_675 . 3_675 3_675
C(22) K(3) K(4) O(7) 72.60(12) ? 3_675 . 3_675 3_675
C(22) K(3) K(4) S(3) 130.48(7) ? 3_675 . 3_675 .
C(22) K(3) K(4) O(3) -147.08(9) ? 3_675 . 3_675 .
S(3) K(3) S(4) K(2) -101.16(6) ? . . 3_675 .
S(3) K(3) S(4) C(15) 171.03(12) ? . . 3_675 3_675
S(3) K(3) S(4) C(23) 70.21(13) ? . . 3_675 3_675
S(4) K(3) S(3) C(9) 67.40(13) ? 3_675 . . .
S(4) K(3) S(3) C(17) 168.62(11) ? 3_675 . . .
S(4) K(3) S(3) K(4) -98.73(6) ? 3_675 . . 3_675
S(3) K(3) O(2) K(1) -81.95(8) ? . . . .
S(3) K(3) O(2) K(2) 162.20(8) ? . . . .
S(3) K(3) O(2) C(10) 30.9(2) ? . . . .
O(2) K(3) S(3) C(9) -20.97(13) ? . . . .
O(2) K(3) S(3) C(17) 80.25(13) ? . . . .
O(2) K(3) S(3) K(4) 172.89(8) ? . . . 3_675
S(3) K(3) O(3) K(2) -131.17(12) ? . . . 3_675
S(3) K(3) O(3) C(16) 42.4(2) ? . . . .
S(3) K(3) O(3) K(3) 155.27(7) ? . . . 3_675
S(3) K(3) O(3) K(4) -68.19(4) ? . . . 3_675
O(3) K(3) S(3) C(9) -131.25(13) ? . . . .
O(3) K(3) S(3) C(17) -30.04(12) ? . . . .
O(3) K(3) S(3) K(4) 62.61(6) ? . . . 3_675
S(3) K(3) O(3) K(2) 72.26(17) ? . . 3_675 .
S(3) K(3) O(3) K(3) -61.58(17) ? . . 3_675 3_675
S(3) K(3) O(3) C(16) -176.20(18) ? . . 3_675 3_675
S(3) K(3) O(3) K(4) 6.4(2) ? . . 3_675 .
O(3) K(3) S(3) C(9) -62.8(2) ? 3_675 . . .
O(3) K(3) S(3) C(17) 38.4(2) ? 3_675 . . .
O(3) K(3) S(3) K(4) 131.09(17) ? 3_675 . . 3_675
S(3) K(3) O(4) K(1) 150.46(7) ? . . 3_675 3_675
S(3) K(3) O(4) K(4) 29.61(7) ? . . 3_675 3_675
S(3) K(3) O(4) C(22) -100.1(2) ? . . 3_675 3_675
O(4) K(3) S(3) C(9) 140.64(13) ? 3_675 . . .
O(4) K(3) S(3) C(17) -118.15(12) ? 3_675 . . .
O(4) K(3) S(3) K(4) -25.50(6) ? 3_675 . . 3_675
S(3) K(3) C(10) K(1) -93.81(8) ? . . . .
S(3) K(3) C(10) O(2) -143.1(2) ? . . . .
S(3) K(3) C(10) C(9) 11.11(16) ? . . . .
S(3) K(3) C(10) C(11) 162.9(4) ? . . . .
C(10) K(3) S(3) C(9) -8.97(13) ? . . . .
C(10) K(3) S(3) C(17) 92.24(13) ? . . . .
C(10) K(3) S(3) K(4) -175.11(8) ? . . . 3_675
S(3) K(3) C(16) K(1) 92.42(7) ? . . . .
S(3) K(3) C(16) O(3) -128.9(2) ? . . . .
S(3) K(3) C(16) C(15) 148.2(3) ? . . . .
S(3) K(3) C(16) C(17) 15.32(16) ? . . . .
S(3) K(3) C(16) K(3) 176.71(8) ? . . . 3_675
C(16) K(3) S(3) C(9) -113.48(13) ? . . . .
C(16) K(3) S(3) C(17) -12.26(12) ? . . . .
C(16) K(3) S(3) K(4) 80.38(7) ? . . . 3_675
S(3) K(3) C(22) K(1) 137.04(6) ? . . 3_675 3_675
S(3) K(3) C(22) O(4) 84.7(2) ? . . 3_675 3_675
S(3) K(3) C(22) C(21) 36.7(5) ? . . 3_675 3_675
S(3) K(3) C(22) C(23) -118.54(19) ? . . 3_675 3_675
C(22) K(3) S(3) C(9) 121.60(13) ? 3_675 . . .
C(22) K(3) S(3) C(17) -137.18(12) ? 3_675 . . .
C(22) K(3) S(3) K(4) -44.54(7) ? 3_675 . . 3_675
S(4) K(3) O(2) K(1) 149.35(7) ? 3_675 . . .
S(4) K(3) O(2) K(2) 33.51(7) ? 3_675 . . .
S(4) K(3) O(2) C(10) -97.8(2) ? 3_675 . . .
O(2) K(3) S(4) K(2) -29.16(7) ? . . 3_675 .
O(2) K(3) S(4) C(15) -116.98(13) ? . . 3_675 3_675
O(2) K(3) S(4) C(23) 142.21(14) ? . . 3_675 3_675
S(4) K(3) O(3) K(2) 13.1(2) ? 3_675 . . 3_675
S(4) K(3) O(3) C(16) -173.3(2) ? 3_675 . . .
S(4) K(3) O(3) K(3) -60.5(2) ? 3_675 . . 3_675
S(4) K(3) O(3) K(4) 76.08(18) ? 3_675 . . 3_675
O(3) K(3) S(4) K(2) 124.37(19) ? . . 3_675 .
O(3) K(3) S(4) C(15) 36.6(2) ? . . 3_675 3_675
O(3) K(3) S(4) C(23) -64.3(2) ? . . 3_675 3_675
S(4) K(3) O(3) K(2) -69.09(4) ? 3_675 . 3_675 .
S(4) K(3) O(3) K(3) 157.07(7) ? 3_675 . 3_675 3_675
S(4) K(3) O(3) C(16) 42.45(19) ? 3_675 . 3_675 3_675
S(4) K(3) O(3) K(4) -134.94(12) ? 3_675 . 3_675 .
O(3) K(3) S(4) K(2) 57.56(6) ? 3_675 . 3_675 .
O(3) K(3) S(4) C(15) -30.26(12) ? 3_675 . 3_675 3_675
O(3) K(3) S(4) C(23) -131.07(13) ? 3_675 . 3_675 3_675
S(4) K(3) O(4) K(1) -81.04(8) ? 3_675 . 3_675 3_675
S(4) K(3) O(4) K(4) 158.11(7) ? 3_675 . 3_675 3_675
S(4) K(3) O(4) C(22) 28.4(2) ? 3_675 . 3_675 3_675
O(4) K(3) S(4) K(2) 169.17(7) ? 3_675 . 3_675 .
O(4) K(3) S(4) C(15) 81.35(12) ? 3_675 . 3_675 3_675
O(4) K(3) S(4) C(23) -19.46(13) ? 3_675 . 3_675 3_675
S(4) K(3) C(10) K(1) 136.07(6) ? 3_675 . . .
S(4) K(3) C(10) O(2) 86.8(2) ? 3_675 . . .
S(4) K(3) C(10) C(9) -119.01(19) ? 3_675 . . .
S(4) K(3) C(10) C(11) 32.7(4) ? 3_675 . . .
C(10) K(3) S(4) K(2) -48.35(6) ? . . 3_675 .
C(10) K(3) S(4) C(15) -136.17(12) ? . . 3_675 3_675
C(10) K(3) S(4) C(23) 123.01(13) ? . . 3_675 3_675
S(4) K(3) C(16) K(1) 91.89(8) ? 3_675 . 3_675 3_675
S(4) K(3) C(16) K(3) 178.87(8) ? 3_675 . 3_675 3_675
S(4) K(3) C(16) O(3) -128.8(2) ? 3_675 . 3_675 3_675
S(4) K(3) C(16) C(15) 15.54(15) ? 3_675 . 3_675 3_675
S(4) K(3) C(16) C(17) 146.8(4) ? 3_675 . 3_675 3_675
C(16) K(3) S(4) K(2) 75.47(7) ? 3_675 . 3_675 .
C(16) K(3) S(4) C(15) -12.35(13) ? 3_675 . 3_675 3_675
C(16) K(3) S(4) C(23) -113.16(14) ? 3_675 . 3_675 3_675
S(4) K(3) C(22) K(1) -93.89(8) ? 3_675 . 3_675 3_675
S(4) K(3) C(22) O(4) -146.2(2) ? 3_675 . 3_675 3_675
S(4) K(3) C(22) C(21) 165.7(5) ? 3_675 . 3_675 3_675
S(4) K(3) C(22) C(23) 10.53(17) ? 3_675 . 3_675 3_675
C(22) K(3) S(4) K(2) -179.86(7) ? 3_675 . 3_675 .
C(22) K(3) S(4) C(15) 92.33(13) ? 3_675 . 3_675 3_675
C(22) K(3) S(4) C(23) -8.49(14) ? 3_675 . 3_675 3_675
O(2) K(3) O(3) K(2) 166.97(11) ? . . . 3_675
O(2) K(3) O(3) C(16) -19.5(2) ? . . . .
O(2) K(3) O(3) K(3) 93.41(8) ? . . . 3_675
O(2) K(3) O(3) K(4) -130.05(7) ? . . . 3_675
O(3) K(3) O(2) K(1) -19.79(11) ? . . . .
O(3) K(3) O(2) K(2) -135.64(8) ? . . . .
O(3) K(3) O(2) C(10) 93.0(2) ? . . . .
O(2) K(3) O(3) K(2) 34.04(8) ? . . 3_675 .
O(2) K(3) O(3) K(3) -99.79(9) ? . . 3_675 3_675
O(2) K(3) O(3) C(16) 145.6(2) ? . . 3_675 3_675
O(2) K(3) O(3) K(4) -31.81(14) ? . . 3_675 .
O(3) K(3) O(2) K(1) 80.89(10) ? 3_675 . . .
O(3) K(3) O(2) K(2) -34.96(8) ? 3_675 . . .
O(3) K(3) O(2) C(10) -166.3(2) ? 3_675 . . .
O(2) K(3) O(4) K(1) -148.0(2) ? . . 3_675 3_675
O(2) K(3) O(4) K(4) 91.1(3) ? . . 3_675 3_675
O(2) K(3) O(4) C(22) -38.6(4) ? . . 3_675 3_675
O(4) K(3) O(2) K(1) -149.1(2) ? 3_675 . . .
O(4) K(3) O(2) K(2) 95.1(3) ? 3_675 . . .
O(4) K(3) O(2) C(10) -36.3(4) ? 3_675 . . .
O(2) K(3) C(10) K(1) 49.3(2) ? . . . .
O(2) K(3) C(10) C(9) 154.2(3) ? . . . .
O(2) K(3) C(10) C(11) -54.0(4) ? . . . .
C(10) K(3) O(2) K(1) -112.8(2) ? . . . .
C(10) K(3) O(2) K(2) 131.3(2) ? . . . .
O(2) K(3) C(16) K(1) 21.74(7) ? . . . .
O(2) K(3) C(16) O(3) 160.4(2) ? . . . .
O(2) K(3) C(16) C(15) 77.5(3) ? . . . .
O(2) K(3) C(16) C(17) -55.36(19) ? . . . .
O(2) K(3) C(16) K(3) 106.03(8) ? . . . 3_675
C(16) K(3) O(2) K(1) -26.90(9) ? . . . .
C(16) K(3) O(2) K(2) -142.74(8) ? . . . .
C(16) K(3) O(2) C(10) 85.9(2) ? . . . .
O(2) K(3) C(16) K(1) -176.07(9) ? . . 3_675 3_675
O(2) K(3) C(16) K(3) -89.09(9) ? . . 3_675 3_675
O(2) K(3) C(16) O(3) -36.8(2) ? . . 3_675 3_675
O(2) K(3) C(16) C(15) 107.57(19) ? . . 3_675 3_675
O(2) K(3) C(16) C(17) -121.1(3) ? . . 3_675 3_675
C(16) K(3) O(2) K(1) 93.60(10) ? 3_675 . . .
C(16) K(3) O(2) K(2) -22.25(10) ? 3_675 . . .
C(16) K(3) O(2) C(10) -153.6(2) ? 3_675 . . .
O(2) K(3) C(22) K(1) -148.52(13) ? . . 3_675 3_675
O(2) K(3) C(22) O(4) 159.2(2) ? . . 3_675 3_675
O(2) K(3) C(22) C(21) 111.1(4) ? . . 3_675 3_675
O(2) K(3) C(22) C(23) -44.1(2) ? . . 3_675 3_675
C(22) K(3) O(2) K(1) -168.96(12) ? 3_675 . . .
C(22) K(3) O(2) K(2) 75.20(16) ? 3_675 . . .
C(22) K(3) O(2) C(10) -56.1(3) ? 3_675 . . .
O(3) K(3) O(3) K(2) 133.83(8) ? . . 3_675 .
O(3) K(3) O(3) C(16) -114.6(2) ? . . 3_675 3_675
O(3) K(3) O(3) K(4) 67.98(13) ? . . 3_675 .
O(3) K(3) O(3) K(2) 73.56(13) ? 3_675 . . 3_675
O(3) K(3) O(3) C(16) -112.9(2) ? 3_675 . . .
O(3) K(3) O(3) K(4) 136.54(7) ? 3_675 . . 3_675
O(3) K(3) O(4) K(1) 81.85(10) ? . . 3_675 3_675
O(3) K(3) O(4) K(4) -39.01(7) ? . . 3_675 3_675
O(3) K(3) O(4) C(22) -168.7(2) ? . . 3_675 3_675
O(4) K(3) O(3) K(2) -27.99(13) ? 3_675 . . 3_675
O(4) K(3) O(3) C(16) 145.6(2) ? 3_675 . . .
O(4) K(3) O(3) K(3) -101.54(8) ? 3_675 . . 3_675
O(4) K(3) O(3) K(4) 34.99(7) ? 3_675 . . 3_675
O(3) K(3) C(10) K(1) -40.86(8) ? . . . .
O(3) K(3) C(10) O(2) -90.1(2) ? . . . .
O(3) K(3) C(10) C(9) 64.1(2) ? . . . .
O(3) K(3) C(10) C(11) -144.2(4) ? . . . .
C(10) K(3) O(3) K(2) -174.04(11) ? . . . 3_675
C(10) K(3) O(3) C(16) -0.5(2) ? . . . .
C(10) K(3) O(3) K(3) 112.40(8) ? . . . 3_675
C(10) K(3) O(3) K(4) -111.06(7) ? . . . 3_675
O(3) K(3) C(16) K(1) -138.7(2) ? . . . .
O(3) K(3) C(16) C(15) -82.9(4) ? . . . .
O(3) K(3) C(16) C(17) 144.2(3) ? . . . .
O(3) K(3) C(16) K(3) -54.4(2) ? . . . 3_675
C(16) K(3) O(3) K(2) -173.6(2) ? . . . 3_675
C(16) K(3) O(3) K(3) 112.9(2) ? . . . 3_675
C(16) K(3) O(3) K(4) -110.6(2) ? . . . 3_675
O(3) K(3) C(16) K(1) -68.76(10) ? . . 3_675 3_675
O(3) K(3) C(16) K(3) 18.22(8) ? . . 3_675 3_675
O(3) K(3) C(16) O(3) 70.6(2) ? . . 3_675 3_675
O(3) K(3) C(16) C(15) -145.12(18) ? . . 3_675 3_675
O(3) K(3) C(16) C(17) -13.8(4) ? . . 3_675 3_675
C(16) K(3) O(3) K(2) 52.94(14) ? 3_675 . . 3_675
C(16) K(3) O(3) C(16) -133.5(2) ? 3_675 . . .
C(16) K(3) O(3) K(3) -20.62(10) ? 3_675 . . 3_675
C(16) K(3) O(3) K(4) 115.92(8) ? 3_675 . . 3_675
O(3) K(3) C(22) K(1) 64.38(9) ? . . 3_675 3_675
O(3) K(3) C(22) O(4) 12.1(2) ? . . 3_675 3_675
O(3) K(3) C(22) C(21) -36.0(5) ? . . 3_675 3_675
O(3) K(3) C(22) C(23) 168.80(19) ? . . 3_675 3_675
C(22) K(3) O(3) K(2) -31.82(15) ? 3_675 . . 3_675
C(22) K(3) O(3) C(16) 141.7(2) ? 3_675 . . .
C(22) K(3) O(3) K(3) -105.38(9) ? 3_675 . . 3_675
C(22) K(3) O(3) K(4) 31.16(8) ? 3_675 . . 3_675
O(3) K(3) O(4) K(1) -19.23(11) ? 3_675 . 3_675 3_675
O(3) K(3) O(4) K(4) -140.08(7) ? 3_675 . 3_675 3_675
O(3) K(3) O(4) C(22) 90.2(2) ? 3_675 . 3_675 3_675
O(4) K(3) O(3) K(2) -130.91(8) ? 3_675 . 3_675 .
O(4) K(3) O(3) K(3) 95.26(9) ? 3_675 . 3_675 3_675
O(4) K(3) O(3) C(16) -19.4(2) ? 3_675 . 3_675 3_675
O(4) K(3) O(3) K(4) 163.24(11) ? 3_675 . 3_675 .
O(3) K(3) C(10) K(1) 63.88(9) ? 3_675 . . .
O(3) K(3) C(10) O(2) 14.6(2) ? 3_675 . . .
O(3) K(3) C(10) C(9) 168.81(19) ? 3_675 . . .
O(3) K(3) C(10) C(11) -39.4(4) ? 3_675 . . .
C(10) K(3) O(3) K(2) 29.39(9) ? . . 3_675 .
C(10) K(3) O(3) K(3) -104.44(9) ? . . 3_675 3_675
C(10) K(3) O(3) C(16) 140.9(2) ? . . 3_675 3_675
C(10) K(3) O(3) K(4) -36.45(15) ? . . 3_675 .
O(3) K(3) C(16) K(1) -66.51(9) ? 3_675 . . .
O(3) K(3) C(16) O(3) 72.2(2) ? 3_675 . . .
O(3) K(3) C(16) C(15) -10.7(3) ? 3_675 . . .
O(3) K(3) C(16) C(17) -143.61(19) ? 3_675 . . .
O(3) K(3) C(16) K(3) 17.79(8) ? 3_675 . . 3_675
C(16) K(3) O(3) K(2) 113.17(8) ? . . 3_675 .
C(16) K(3) O(3) K(3) -20.66(9) ? . . 3_675 3_675
C(16) K(3) O(3) C(16) -135.3(2) ? . . 3_675 3_675
C(16) K(3) O(3) K(4) 47.32(14) ? . . 3_675 .
O(3) K(3) C(16) K(1) -139.3(2) ? 3_675 . 3_675 3_675
O(3) K(3) C(16) K(3) -52.33(19) ? 3_675 . 3_675 3_675
O(3) K(3) C(16) C(15) 144.3(3) ? 3_675 . 3_675 3_675
O(3) K(3) C(16) C(17) -84.4(4) ? 3_675 . 3_675 3_675
C(16) K(3) O(3) K(2) -111.5(2) ? 3_675 . 3_675 .
C(16) K(3) O(3) K(3) 114.6(2) ? 3_675 . 3_675 3_675
C(16) K(3) O(3) K(4) -177.4(2) ? 3_675 . 3_675 .
O(3) K(3) C(22) K(1) -41.00(9) ? 3_675 . 3_675 3_675
O(3) K(3) C(22) O(4) -93.3(2) ? 3_675 . 3_675 3_675
O(3) K(3) C(22) C(21) -141.4(4) ? 3_675 . 3_675 3_675
O(3) K(3) C(22) C(23) 63.4(2) ? 3_675 . 3_675 3_675
C(22) K(3) O(3) K(2) -112.02(8) ? 3_675 . 3_675 .
C(22) K(3) O(3) K(3) 114.15(8) ? 3_675 . 3_675 3_675
C(22) K(3) O(3) C(16) -0.5(2) ? 3_675 . 3_675 3_675
C(22) K(3) O(3) K(4) -177.87(11) ? 3_675 . 3_675 .
O(4) K(3) C(10) K(1) -150.20(14) ? 3_675 . . .
O(4) K(3) C(10) O(2) 160.5(2) ? 3_675 . . .
O(4) K(3) C(10) C(9) -45.3(2) ? 3_675 . . .
O(4) K(3) C(10) C(11) 106.5(4) ? 3_675 . . .
C(10) K(3) O(4) K(1) -166.78(12) ? . . 3_675 3_675
C(10) K(3) O(4) K(4) 72.37(16) ? . . 3_675 3_675
C(10) K(3) O(4) C(22) -57.4(3) ? . . 3_675 3_675
O(4) K(3) C(16) K(1) -175.78(8) ? 3_675 . . .
O(4) K(3) C(16) O(3) -37.1(2) ? 3_675 . . .
O(4) K(3) C(16) C(15) -120.0(3) ? 3_675 . . .
O(4) K(3) C(16) C(17) 107.12(19) ? 3_675 . . .
O(4) K(3) C(16) K(3) -91.49(8) ? 3_675 . . 3_675
C(16) K(3) O(4) K(1) 94.57(10) ? . . 3_675 3_675
C(16) K(3) O(4) K(4) -26.28(9) ? . . 3_675 3_675
C(16) K(3) O(4) C(22) -156.0(2) ? . . 3_675 3_675
O(4) K(3) C(16) K(1) 21.39(8) ? 3_675 . 3_675 3_675
O(4) K(3) C(16) K(3) 108.37(8) ? 3_675 . 3_675 3_675
O(4) K(3) C(16) O(3) 160.7(2) ? 3_675 . 3_675 3_675
O(4) K(3) C(16) C(15) -54.96(18) ? 3_675 . 3_675 3_675
O(4) K(3) C(16) C(17) 76.3(4) ? 3_675 . 3_675 3_675
C(16) K(3) O(4) K(1) -26.33(9) ? 3_675 . 3_675 3_675
C(16) K(3) O(4) K(4) -147.18(8) ? 3_675 . 3_675 3_675
C(16) K(3) O(4) C(22) 83.1(2) ? 3_675 . 3_675 3_675
O(4) K(3) C(22) K(1) 52.3(2) ? 3_675 . 3_675 3_675
O(4) K(3) C(22) C(21) -48.1(4) ? 3_675 . 3_675 3_675
O(4) K(3) C(22) C(23) 156.7(3) ? 3_675 . 3_675 3_675
C(22) K(3) O(4) K(1) -109.4(2) ? 3_675 . 3_675 3_675
C(22) K(3) O(4) K(4) 129.7(2) ? 3_675 . 3_675 3_675
C(10) K(3) C(16) K(1) 40.82(7) ? . . . .
C(10) K(3) C(16) O(3) 179.5(2) ? . . . .
C(10) K(3) C(16) C(15) 96.6(3) ? . . . .
C(10) K(3) C(16) C(17) -36.28(19) ? . . . .
C(10) K(3) C(16) K(3) 125.11(8) ? . . . 3_675
C(16) K(3) C(10) K(1) -41.04(7) ? . . . .
C(16) K(3) C(10) O(2) -90.3(2) ? . . . .
C(16) K(3) C(10) C(9) 63.9(2) ? . . . .
C(16) K(3) C(10) C(11) -144.4(4) ? . . . .
C(10) K(3) C(16) K(1) 173.79(9) ? . . 3_675 3_675
C(10) K(3) C(16) K(3) -99.23(10) ? . . 3_675 3_675
C(10) K(3) C(16) O(3) -46.9(2) ? . . 3_675 3_675
C(10) K(3) C(16) C(15) 97.4(2) ? . . 3_675 3_675
C(10) K(3) C(16) C(17) -131.3(3) ? . . 3_675 3_675
C(16) K(3) C(10) K(1) 80.45(12) ? 3_675 . . .
C(16) K(3) C(10) O(2) 31.2(3) ? 3_675 . . .
C(16) K(3) C(10) C(9) -174.62(19) ? 3_675 . . .
C(16) K(3) C(10) C(11) -22.9(5) ? 3_675 . . .
C(10) K(3) C(22) K(1) -169.38(9) ? . . 3_675 3_675
C(10) K(3) C(22) O(4) 138.3(2) ? . . 3_675 3_675
C(10) K(3) C(22) C(21) 90.2(5) ? . . 3_675 3_675
C(10) K(3) C(22) C(23) -65.0(2) ? . . 3_675 3_675
C(22) K(3) C(10) K(1) -171.20(9) ? 3_675 . . .
C(22) K(3) C(10) O(2) 139.5(2) ? 3_675 . . .
C(22) K(3) C(10) C(9) -66.3(2) ? 3_675 . . .
C(22) K(3) C(10) C(11) 85.5(4) ? 3_675 . . .
C(16) K(3) C(16) K(1) -86.98(10) ? . . 3_675 3_675
C(16) K(3) C(16) O(3) 52.3(2) ? . . 3_675 3_675
C(16) K(3) C(16) C(15) -163.33(17) ? . . 3_675 3_675
C(16) K(3) C(16) C(17) -32.1(4) ? . . 3_675 3_675
C(16) K(3) C(16) K(1) -84.29(10) ? 3_675 . . .
C(16) K(3) C(16) O(3) 54.4(2) ? 3_675 . . .
C(16) K(3) C(16) C(15) -28.5(3) ? 3_675 . . .
C(16) K(3) C(16) C(17) -161.39(18) ? 3_675 . . .
C(16) K(3) C(22) K(1) 80.87(11) ? . . 3_675 3_675
C(16) K(3) C(22) O(4) 28.6(2) ? . . 3_675 3_675
C(16) K(3) C(22) C(21) -19.5(5) ? . . 3_675 3_675
C(16) K(3) C(22) C(23) -174.71(19) ? . . 3_675 3_675
C(22) K(3) C(16) K(1) 174.84(8) ? 3_675 . . .
C(22) K(3) C(16) O(3) -46.5(2) ? 3_675 . . .
C(22) K(3) C(16) C(15) -129.4(3) ? 3_675 . . .
C(22) K(3) C(16) C(17) 97.7(2) ? 3_675 . . .
C(22) K(3) C(16) K(3) -100.86(10) ? 3_675 . . 3_675
C(16) K(3) C(22) K(1) -41.18(7) ? 3_675 . 3_675 3_675
C(16) K(3) C(22) O(4) -93.5(2) ? 3_675 . 3_675 3_675
C(16) K(3) C(22) C(21) -141.6(5) ? 3_675 . 3_675 3_675
C(16) K(3) C(22) C(23) 63.2(2) ? 3_675 . 3_675 3_675
C(22) K(3) C(16) K(1) 40.21(8) ? 3_675 . 3_675 3_675
C(22) K(3) C(16) K(3) 127.19(8) ? 3_675 . 3_675 3_675
C(22) K(3) C(16) O(3) 179.5(2) ? 3_675 . 3_675 3_675
C(22) K(3) C(16) C(15) -36.14(18) ? 3_675 . 3_675 3_675
C(22) K(3) C(16) C(17) 95.1(4) ? 3_675 . 3_675 3_675
K(2) K(4) S(1) C(5) -6.66(11) ? . . . .
K(2) K(4) S(1) C(21) -108.96(12) ? . . . .
K(2) K(4) S(3) K(3) 69.69(3) ? . . 3_675 3_675
K(2) K(4) S(3) C(9) 108.8(2) ? . . 3_675 3_675
K(2) K(4) S(3) C(17) -19.98(10) ? . . 3_675 3_675
K(2) K(4) O(1) C(4) -123.7(2) ? . . . .
K(2) K(4) O(3) K(3) 136.62(8) ? . . 3_675 3_675
K(2) K(4) O(3) C(16) -108.1(2) ? . . 3_675 3_675
K(2) K(4) O(3) K(3) 69.30(11) ? . . 3_675 .
K(2) K(4) O(4) K(1) 33.69(9) ? . . . .
K(2) K(4) O(4) C(22) 147.3(2) ? . . . .
K(2) K(4) O(4) K(3) -79.29(6) ? . . . 3_675
K(2) K(4) O(5) C(25) 119.5(3) ? . . . .
K(2) K(4) O(7) C(33A) 49.4(4) ? . . . .
K(2) K(4) O(7) C(33B) 113.4(11) ? . . . .
K(3) K(4) S(1) C(5) 81.33(11) ? 3_675 . . .
K(3) K(4) S(1) C(21) -20.96(12) ? 3_675 . . .
K(3) K(4) S(3) C(9) 39.1(2) ? 3_675 . 3_675 3_675
K(3) K(4) S(3) C(17) -89.67(11) ? 3_675 . 3_675 3_675
K(3) K(4) O(1) K(2) 62.93(6) ? 3_675 . . .
K(3) K(4) O(1) C(4) -60.8(2) ? 3_675 . . .
K(3) K(4) O(3) K(2) -136.62(8) ? 3_675 . 3_675 .
K(3) K(4) O(3) C(16) 115.2(2) ? 3_675 . 3_675 3_675
K(3) K(4) O(3) K(3) -67.31(11) ? 3_675 . 3_675 .
K(3) K(4) O(4) K(1) 112.98(12) ? 3_675 . . .
K(3) K(4) O(4) C(22) -133.4(2) ? 3_675 . . .
K(3) K(4) O(5) K(2) -53.96(8) ? 3_675 . . .
K(3) K(4) O(5) C(25) 65.5(3) ? 3_675 . . .
K(3) K(4) O(7) C(33A) -116.4(3) ? 3_675 . . .
K(3) K(4) O(7) C(33B) -52.4(12) ? 3_675 . . .
S(1) K(4) S(3) K(3) -66.78(5) ? . . 3_675 3_675
S(1) K(4) S(3) C(9) -27.7(3) ? . . 3_675 3_675
S(1) K(4) S(3) C(17) -156.45(11) ? . . 3_675 3_675
S(3) K(4) S(1) C(5) 129.11(11) ? 3_675 . . .
S(3) K(4) S(1) C(21) 26.82(13) ? 3_675 . . .
S(1) K(4) O(1) K(2) 158.70(7) ? . . . .
S(1) K(4) O(1) C(4) 35.0(2) ? . . . .
O(1) K(4) S(1) C(5) -23.04(12) ? . . . .
O(1) K(4) S(1) C(21) -125.33(13) ? . . . .
S(1) K(4) O(3) K(2) -77.34(7) ? . . 3_675 .
S(1) K(4) O(3) K(3) 59.28(8) ? . . 3_675 3_675
S(1) K(4) O(3) C(16) 174.51(17) ? . . 3_675 3_675
S(1) K(4) O(3) K(3) -8.04(16) ? . . 3_675 .
O(3) K(4) S(1) C(5) 44.92(13) ? 3_675 . . .
O(3) K(4) S(1) C(21) -57.37(14) ? 3_675 . . .
S(1) K(4) O(4) K(1) -75.20(9) ? . . . .
S(1) K(4) O(4) C(22) 38.4(2) ? . . . .
S(1) K(4) O(4) K(3) 171.82(8) ? . . . 3_675
O(4) K(4) S(1) C(5) 75.79(12) ? . . . .
O(4) K(4) S(1) C(21) -26.51(13) ? . . . .
S(1) K(4) O(5) K(2) 82.89(8) ? . . . .
S(1) K(4) O(5) C(25) -157.6(2) ? . . . .
O(5) K(4) S(1) C(5) -60.40(14) ? . . . .
O(5) K(4) S(1) C(21) -162.69(14) ? . . . .
S(1) K(4) O(7) C(33A) 148.2(4) ? . . . .
S(1) K(4) O(7) C(33B) -147.9(12) ? . . . .
O(7) K(4) S(1) C(5) -152.28(14) ? . . . .
O(7) K(4) S(1) C(21) 105.42(14) ? . . . .
S(3) K(4) O(1) K(2) 21.12(14) ? 3_675 . . .
S(3) K(4) O(1) C(4) -102.6(2) ? 3_675 . . .
O(1) K(4) S(3) K(3) 53.66(12) ? . . 3_675 3_675
O(1) K(4) S(3) C(9) 92.8(3) ? . . 3_675 3_675
O(1) K(4) S(3) C(17) -36.02(16) ? . . 3_675 3_675
S(3) K(4) O(3) K(2) 157.07(6) ? 3_675 . 3_675 .
S(3) K(4) O(3) K(3) -66.31(5) ? 3_675 . 3_675 3_675
S(3) K(4) O(3) C(16) 48.92(18) ? 3_675 . 3_675 3_675
S(3) K(4) O(3) K(3) -133.63(14) ? 3_675 . 3_675 .
O(3) K(4) S(3) K(3) 51.69(6) ? 3_675 . 3_675 3_675
O(3) K(4) S(3) C(9) 90.8(2) ? 3_675 . 3_675 3_675
O(3) K(4) S(3) C(17) -37.98(11) ? 3_675 . 3_675 3_675
S(3) K(4) O(4) K(1) 138.61(9) ? 3_675 . . .
S(3) K(4) O(4) C(22) -107.8(2) ? 3_675 . . .
S(3) K(4) O(4) K(3) 25.63(6) ? 3_675 . . 3_675
O(4) K(4) S(3) K(3) -21.37(6) ? . . 3_675 3_675
O(4) K(4) S(3) C(9) 17.7(3) ? . . 3_675 3_675
O(4) K(4) S(3) C(17) -111.04(11) ? . . 3_675 3_675
S(3) K(4) O(5) K(2) -103.73(5) ? 3_675 . . .
S(3) K(4) O(5) C(25) 15.8(3) ? 3_675 . . .
O(5) K(4) S(3) K(3) 120.90(7) ? . . 3_675 3_675
O(5) K(4) S(3) C(9) 160.0(2) ? . . 3_675 3_675
O(5) K(4) S(3) C(17) 31.22(12) ? . . 3_675 3_675
S(3) K(4) O(7) C(33A) -74.7(3) ? 3_675 . . .
S(3) K(4) O(7) C(33B) -10.8(12) ? 3_675 . . .
O(7) K(4) S(3) K(3) -138.16(8) ? . . 3_675 3_675
O(7) K(4) S(3) C(9) -99.0(3) ? . . 3_675 3_675
O(7) K(4) S(3) C(17) 132.17(13) ? . . 3_675 3_675
O(1) K(4) O(3) K(2) -21.99(6) ? . . 3_675 .
O(1) K(4) O(3) K(3) 114.63(7) ? . . 3_675 3_675
O(1) K(4) O(3) C(16) -130.13(19) ? . . 3_675 3_675
O(1) K(4) O(3) K(3) 47.32(13) ? . . 3_675 .
O(3) K(4) O(1) K(2) 22.79(6) ? 3_675 . . .
O(3) K(4) O(1) C(4) -101.0(2) ? 3_675 . . .
O(1) K(4) O(4) K(1) -13.63(10) ? . . . .
O(1) K(4) O(4) C(22) 99.9(2) ? . . . .
O(1) K(4) O(4) K(3) -126.61(8) ? . . . 3_675
O(4) K(4) O(1) K(2) 96.97(7) ? . . . .
O(4) K(4) O(1) C(4) -26.8(2) ? . . . .
O(1) K(4) O(5) K(2) 48.72(6) ? . . . .
O(1) K(4) O(5) C(25) 168.2(3) ? . . . .
O(5) K(4) O(1) K(2) -51.89(7) ? . . . .
O(5) K(4) O(1) C(4) -175.6(2) ? . . . .
O(1) K(4) O(7) C(33A) 99.0(3) ? . . . .
O(1) K(4) O(7) C(33B) 163.0(11) ? . . . .
O(7) K(4) O(1) K(2) -145.86(9) ? . . . .
O(7) K(4) O(1) C(4) 90.4(2) ? . . . .
O(3) K(4) O(4) K(1) 81.29(10) ? 3_675 . . .
O(3) K(4) O(4) C(22) -165.1(2) ? 3_675 . . .
O(3) K(4) O(4) K(3) -31.69(7) ? 3_675 . . 3_675
O(4) K(4) O(3) K(2) -105.52(6) ? . . 3_675 .
O(4) K(4) O(3) K(3) 31.10(7) ? . . 3_675 3_675
O(4) K(4) O(3) C(16) 146.3(2) ? . . 3_675 3_675
O(4) K(4) O(3) K(3) -36.22(12) ? . . 3_675 .
O(3) K(4) O(5) K(2) -49.05(6) ? 3_675 . . .
O(3) K(4) O(5) C(25) 70.5(2) ? 3_675 . . .
O(5) K(4) O(3) K(2) 49.83(7) ? . . 3_675 .
O(5) K(4) O(3) K(3) -173.55(8) ? . . 3_675 3_675
O(5) K(4) O(3) C(16) -58.3(2) ? . . 3_675 3_675
O(5) K(4) O(3) K(3) 119.14(13) ? . . 3_675 .
O(3) K(4) O(7) C(33A) -58.0(4) ? 3_675 . . .
O(3) K(4) O(7) C(33B) 6.0(12) ? 3_675 . . .
O(7) K(4) O(3) K(2) 137.22(18) ? . . 3_675 .
O(7) K(4) O(3) K(3) -86.16(19) ? . . 3_675 3_675
O(7) K(4) O(3) C(16) 29.1(3) ? . . 3_675 3_675
O(7) K(4) O(3) K(3) -153.48(18) ? . . 3_675 .
O(4) K(4) O(5) K(2) -8.19(16) ? . . . .
O(4) K(4) O(5) C(25) 111.3(3) ? . . . .
O(5) K(4) O(4) K(1) 40.03(19) ? . . . .
O(5) K(4) O(4) C(22) 153.6(2) ? . . . .
O(5) K(4) O(4) K(3) -72.95(15) ? . . . 3_675
O(4) K(4) O(7) C(33A) -164.1(3) ? . . . .
O(4) K(4) O(7) C(33B) -100.1(12) ? . . . .
O(7) K(4) O(4) K(1) -128.80(12) ? . . . .
O(7) K(4) O(4) C(22) -15.2(2) ? . . . .
O(7) K(4) O(4) K(3) 118.22(11) ? . . . 3_675
O(5) K(4) O(7) C(33A) 22.8(4) ? . . . .
O(5) K(4) O(7) C(33B) 86.8(12) ? . . . .
O(7) K(4) O(5) K(2) 161.69(9) ? . . . .
O(7) K(4) O(5) C(25) -78.8(3) ? . . . .
K(4) S(1) C(5) K(1) -64.44(13) ? . . . .
K(4) S(1) C(5) C(4) 21.0(2) ? . . . .
K(4) S(1) C(5) C(6) -156.5(2) ? . . . .
K(4) S(1) C(21) C(20) -153.2(3) ? . . . .
K(4) S(1) C(21) C(22) 25.3(3) ? . . . .
C(5) S(1) C(21) C(20) 106.4(3) ? . . . .
C(5) S(1) C(21) C(22) -75.2(3) ? . . . .
C(21) S(1) C(5) K(1) 34.2(2) ? . . . .
C(21) S(1) C(5) C(4) 119.7(2) ? . . . .
C(21) S(1) C(5) C(6) -57.8(3) ? . . . .
K(2) S(2) C(3) K(1) 64.52(12) ? . . . .
K(2) S(2) C(3) C(2) 156.3(2) ? . . . .
K(2) S(2) C(3) C(4) -22.5(2) ? . . . .
K(2) S(2) C(11) C(10) -25.4(3) ? . . . .
K(2) S(2) C(11) C(12) 153.1(2) ? . . . .
C(3) S(2) C(11) C(10) 74.0(3) ? . . . .
C(3) S(2) C(11) C(12) -107.5(3) ? . . . .
C(11) S(2) C(3) K(1) -36.66(17) ? . . . .
C(11) S(2) C(3) C(2) 55.1(3) ? . . . .
C(11) S(2) C(3) C(4) -123.6(2) ? . . . .
K(3) S(3) C(9) C(8) -160.5(2) ? . . . .
K(3) S(3) C(9) C(10) 18.7(2) ? . . . .
K(3) S(3) C(17) K(1) -59.62(11) ? . . . .
K(3) S(3) C(17) C(16) 26.0(2) ? . . . .
K(3) S(3) C(17) C(18) -152.8(2) ? . . . .
K(4) S(3) C(9) C(8) -124.6(3) ? 3_675 . . .
K(4) S(3) C(9) C(10) 54.5(4) ? 3_675 . . .
K(4) S(3) C(17) K(1) -127.44(10) ? 3_675 . . .
K(4) S(3) C(17) C(16) -41.8(2) ? 3_675 . . .
K(4) S(3) C(17) C(18) 139.4(2) ? 3_675 . . .
C(9) S(3) C(17) K(1) 35.05(17) ? . . . .
C(9) S(3) C(17) C(16) 120.7(2) ? . . . .
C(9) S(3) C(17) C(18) -58.1(2) ? . . . .
C(17) S(3) C(9) C(8) 107.9(3) ? . . . .
C(17) S(3) C(9) C(10) -73.0(3) ? . . . .
K(2) S(4) C(15) K(1) 127.91(12) ? 3_675 . . .
K(2) S(4) C(15) C(14) -139.9(2) ? 3_675 . . .
K(2) S(4) C(15) C(16) 42.3(2) ? 3_675 . . .
K(2) S(4) C(23) C(22) -44.8(5) ? 3_675 . . .
K(2) S(4) C(23) C(24) 135.6(3) ? 3_675 . . .
K(3) S(4) C(15) K(1) 59.18(12) ? 3_675 . . .
K(3) S(4) C(15) C(14) 151.3(2) ? 3_675 . . .
K(3) S(4) C(15) C(16) -26.4(2) ? 3_675 . . .
K(3) S(4) C(23) C(22) -17.7(2) ? 3_675 . . .
K(3) S(4) C(23) C(24) 162.7(3) ? 3_675 . . .
C(15) S(4) C(23) C(22) 75.2(3) ? . . . .
C(15) S(4) C(23) C(24) -104.4(3) ? . . . .
C(23) S(4) C(15) K(1) -36.67(19) ? . . . .
C(23) S(4) C(15) C(14) 55.5(3) ? . . . .
C(23) S(4) C(15) C(16) -122.2(2) ? . . . .
K(2) O(1) C(4) K(1) -50.7(2) ? . . . .
K(2) O(1) C(4) C(3) 37.5(3) ? . . . .
K(2) O(1) C(4) C(5) -140.0(2) ? . . . .
K(4) O(1) C(4) K(1) 51.5(2) ? . . . .
K(4) O(1) C(4) C(3) 139.7(2) ? . . . .
K(4) O(1) C(4) C(5) -37.8(4) ? . . . .
K(1) O(2) C(10) K(3) 120.7(2) ? . . . .
K(1) O(2) C(10) C(9) 89.6(3) ? . . . .
K(1) O(2) C(10) C(11) -88.0(3) ? . . . .
K(2) O(2) C(10) K(1) 123.2(2) ? . . . .
K(2) O(2) C(10) K(3) -116.1(3) ? . . . .
K(2) O(2) C(10) C(9) -147.2(2) ? . . . .
K(2) O(2) C(10) C(11) 35.2(4) ? . . . .
K(3) O(2) C(10) K(1) -120.7(2) ? . . . .
K(3) O(2) C(10) C(9) -31.1(4) ? . . . .
K(3) O(2) C(10) C(11) 151.3(2) ? . . . .
K(2) O(3) C(16) K(1) -139.36(11) ? 3_675 . . .
K(2) O(3) C(16) K(3) 174.8(2) ? 3_675 . . .
K(2) O(3) C(16) C(15) -50.5(3) ? 3_675 . . .
K(2) O(3) C(16) C(17) 130.8(2) ? 3_675 . . .
K(2) O(3) C(16) K(3) -94.45(17) ? 3_675 . . 3_675
K(3) O(3) C(16) K(1) 45.8(2) ? . . . .
K(3) O(3) C(16) C(15) 134.7(2) ? . . . .
K(3) O(3) C(16) C(17) -44.0(3) ? . . . .
K(3) O(3) C(16) K(3) 90.73(18) ? . . . 3_675
K(3) O(3) C(16) K(1) -44.9(2) ? 3_675 . . .
K(3) O(3) C(16) K(3) -90.73(18) ? 3_675 . . .
K(3) O(3) C(16) C(15) 44.0(3) ? 3_675 . . .
K(3) O(3) C(16) C(17) -134.7(2) ? 3_675 . . .
K(4) O(3) C(16) K(1) 137.16(11) ? 3_675 . . .
K(4) O(3) C(16) K(3) 91.33(17) ? 3_675 . . .
K(4) O(3) C(16) C(15) -133.9(2) ? 3_675 . . .
K(4) O(3) C(16) C(17) 47.3(3) ? 3_675 . . .
K(4) O(3) C(16) K(3) -177.9(2) ? 3_675 . . 3_675
K(1) O(4) C(22) C(21) 87.1(3) ? . . . .
K(1) O(4) C(22) C(23) -89.8(3) ? . . . .
K(1) O(4) C(22) K(3) -117.7(2) ? . . . 3_675
K(3) O(4) C(22) K(1) 117.7(2) ? 3_675 . . .
K(3) O(4) C(22) C(21) -155.2(2) ? 3_675 . . .
K(3) O(4) C(22) C(23) 27.9(4) ? 3_675 . . .
K(4) O(4) C(22) K(1) -126.65(19) ? . . . .
K(4) O(4) C(22) C(21) -39.6(4) ? . . . .
K(4) O(4) C(22) C(23) 143.6(2) ? . . . .
K(4) O(4) C(22) K(3) 115.6(2) ? . . . 3_675
K(2) O(5) C(25) C(26) -34.9(3) ? . . . .
K(4) O(5) C(25) C(26) -138.0(2) ? . . . .
K(2) O(6) C(29A) C(29B) -84.8(8) ? . . . .
K(2) O(6) C(29A) C(30A) -48.2(5) ? . . . .
K(2) O(6) C(29A) C(30B) 19.0(14) ? . . . .
K(2) O(6) C(29B) C(29A) 106.1(7) ? . . . .
K(2) O(6) C(29B) C(30A) 30.8(12) ? . . . .
K(2) O(6) C(29B) C(30B) 84.0(6) ? . . . .
C(29A) O(6) C(29B) C(30A) -75.2(12) ? . . . .
C(29A) O(6) C(29B) C(30B) -22.0(6) ? . . . .
C(29B) O(6) C(29A) C(30A) 36.6(7) ? . . . .
C(29B) O(6) C(29A) C(30B) 103.8(16) ? . . . .
K(4) O(7) C(33A) C(33B) 117.3(12) ? . . . .
K(4) O(7) C(33A) C(34A) 8.8(6) ? . . . .
K(4) O(7) C(33A) C(34B) 111(2) ? . . . .
K(4) O(7) C(33A) C(35B) -3.6(11) ? . . . .
K(4) O(7) C(33B) C(33A) -107.9(10) ? . . . .
K(4) O(7) C(33B) C(34B) -106.1(14) ? . . . .
C(33A) O(7) C(33B) C(34B) 1.8(9) ? . . . .
C(33B) O(7) C(33A) C(34A) -108.5(13) ? . . . .
C(33B) O(7) C(33A) C(34B) -6(3) ? . . . .
C(33B) O(7) C(33A) C(35B) -120.9(16) ? . . . .
K(1) C(1) C(2) C(3) 63.2(3) ? . . . .
K(1) C(1) C(6) C(5) -61.4(3) ? . . . .
C(2) C(1) C(6) K(1) 61.6(3) ? . . . .
C(2) C(1) C(6) C(5) 0.2(4) ? . . . .
C(6) C(1) C(2) K(1) -62.3(3) ? . . . .
C(6) C(1) C(2) C(3) 0.8(5) ? . . . .
K(1) C(2) C(3) S(2) -109.5(2) ? . . . .
K(1) C(2) C(3) C(4) 69.2(2) ? . . . .
C(1) C(2) C(3) K(1) -67.9(3) ? . . . .
C(1) C(2) C(3) S(2) -177.4(2) ? . . . .
C(1) C(2) C(3) C(4) 1.3(5) ? . . . .
K(1) C(3) C(4) O(1) -110.2(3) ? . . . .
K(1) C(3) C(4) C(5) 67.5(2) ? . . . .
S(2) C(3) C(4) K(1) 107.1(2) ? . . . .
S(2) C(3) C(4) O(1) -3.1(4) ? . . . .
S(2) C(3) C(4) C(5) 174.6(2) ? . . . .
C(2) C(3) C(4) K(1) -71.6(3) ? . . . .
C(2) C(3) C(4) O(1) 178.2(3) ? . . . .
C(2) C(3) C(4) C(5) -4.1(4) ? . . . .
K(1) C(4) C(5) S(1) -105.2(2) ? . . . .
K(1) C(4) C(5) C(6) 72.2(3) ? . . . .
O(1) C(4) C(5) K(1) 110.6(3) ? . . . .
O(1) C(4) C(5) S(1) 5.4(4) ? . . . .
O(1) C(4) C(5) C(6) -177.2(3) ? . . . .
C(3) C(4) C(5) K(1) -67.1(2) ? . . . .
C(3) C(4) C(5) S(1) -172.3(2) ? . . . .
C(3) C(4) C(5) C(6) 5.1(4) ? . . . .
K(1) C(5) C(6) C(1) 65.6(3) ? . . . .
S(1) C(5) C(6) K(1) 108.5(2) ? . . . .
S(1) C(5) C(6) C(1) 174.1(2) ? . . . .
C(4) C(5) C(6) K(1) -69.0(3) ? . . . .
C(4) C(5) C(6) C(1) -3.4(5) ? . . . .
C(8) C(7) C(12) C(11) -1.1(5) ? . . . .
C(12) C(7) C(8) C(9) 2.3(5) ? . . . .
C(7) C(8) C(9) S(3) 178.7(2) ? . . . .
C(7) C(8) C(9) C(10) -0.4(5) ? . . . .
S(3) C(9) C(10) K(1) 65.1(2) ? . . . .
S(3) C(9) C(10) K(3) -17.0(2) ? . . . .
S(3) C(9) C(10) O(2) 0.5(4) ? . . . .
S(3) C(9) C(10) C(11) 178.2(2) ? . . . .
C(8) C(9) C(10) K(1) -115.8(3) ? . . . .
C(8) C(9) C(10) K(3) 162.1(3) ? . . . .
C(8) C(9) C(10) O(2) 179.6(3) ? . . . .
C(8) C(9) C(10) C(11) -2.7(5) ? . . . .
K(1) C(10) C(11) S(2) -63.7(2) ? . . . .
K(1) C(10) C(11) C(12) 117.8(3) ? . . . .
K(3) C(10) C(11) S(2) 33.8(6) ? . . . .
K(3) C(10) C(11) C(12) -144.7(3) ? . . . .
O(2) C(10) C(11) S(2) 0.1(3) ? . . . .
O(2) C(10) C(11) C(12) -178.4(3) ? . . . .
C(9) C(10) C(11) S(2) -177.6(2) ? . . . .
C(9) C(10) C(11) C(12) 3.9(5) ? . . . .
S(2) C(11) C(12) C(7) 179.4(3) ? . . . .
C(10) C(11) C(12) C(7) -2.1(5) ? . . . .
K(1) C(13) C(14) C(15) 62.6(2) ? . . . .
K(1) C(13) C(18) C(17) -62.1(3) ? . . . .
C(14) C(13) C(18) K(1) 62.0(3) ? . . . .
C(14) C(13) C(18) C(17) -0.1(4) ? . . . .
C(18) C(13) C(14) K(1) -62.4(3) ? . . . .
C(18) C(13) C(14) C(15) 0.2(4) ? . . . .
K(1) C(14) C(15) S(4) -108.5(2) ? . . . .
K(1) C(14) C(15) C(16) 69.1(2) ? . . . .
C(13) C(14) C(15) K(1) -67.4(3) ? . . . .
C(13) C(14) C(15) S(4) -175.9(2) ? . . . .
C(13) C(14) C(15) C(16) 1.7(5) ? . . . .
K(1) C(15) C(16) K(3) -57.6(3) ? . . . .
K(1) C(15) C(16) O(3) -110.0(2) ? . . . .
K(1) C(15) C(16) C(17) 68.8(2) ? . . . .
K(1) C(15) C(16) K(3) -81.46(6) ? . . . 3_675
S(4) C(15) C(16) K(1) 105.4(2) ? . . . .
S(4) C(15) C(16) K(3) 47.8(4) ? . . . .
S(4) C(15) C(16) O(3) -4.6(4) ? . . . .
S(4) C(15) C(16) C(17) 174.2(2) ? . . . .
S(4) C(15) C(16) K(3) 23.9(2) ? . . . 3_675
C(14) C(15) C(16) K(1) -72.2(2) ? . . . .
C(14) C(15) C(16) K(3) -129.9(3) ? . . . .
C(14) C(15) C(16) O(3) 177.8(3) ? . . . .
C(14) C(15) C(16) C(17) -3.4(4) ? . . . .
C(14) C(15) C(16) K(3) -153.7(2) ? . . . 3_675
K(1) C(16) C(17) S(3) -106.9(2) ? . . . .
K(1) C(16) C(17) C(18) 71.8(2) ? . . . .
K(3) C(16) C(17) K(1) 82.79(7) ? . . . .
K(3) C(16) C(17) S(3) -24.1(2) ? . . . .
K(3) C(16) C(17) C(18) 154.6(2) ? . . . .
K(3) C(16) C(17) K(1) 56.1(3) ? 3_675 . . .
K(3) C(16) C(17) S(3) -50.8(4) ? 3_675 . . .
K(3) C(16) C(17) C(18) 127.9(3) ? 3_675 . . .
O(3) C(16) C(17) K(1) 110.5(2) ? . . . .
O(3) C(16) C(17) S(3) 3.6(4) ? . . . .
O(3) C(16) C(17) C(18) -177.7(3) ? . . . .
C(15) C(16) C(17) K(1) -68.3(2) ? . . . .
C(15) C(16) C(17) S(3) -175.2(2) ? . . . .
C(15) C(16) C(17) C(18) 3.5(4) ? . . . .
K(1) C(17) C(18) C(13) 66.4(3) ? . . . .
S(3) C(17) C(18) K(1) 110.5(2) ? . . . .
S(3) C(17) C(18) C(13) 176.9(2) ? . . . .
C(16) C(17) C(18) K(1) -68.2(2) ? . . . .
C(16) C(17) C(18) C(13) -1.8(5) ? . . . .
C(20) C(19) C(24) C(23) 0.5(7) ? . . . .
C(24) C(19) C(20) C(21) -0.2(5) ? . . . .
C(19) C(20) C(21) S(1) 179.7(3) ? . . . .
C(19) C(20) C(21) C(22) 1.2(6) ? . . . .
S(1) C(21) C(22) K(1) 66.7(2) ? . . . .
S(1) C(21) C(22) O(4) 2.1(4) ? . . . .
S(1) C(21) C(22) C(23) 179.2(2) ? . . . .
S(1) C(21) C(22) K(3) -28.4(6) ? . . . 3_675
C(20) C(21) C(22) K(1) -114.8(3) ? . . . .
C(20) C(21) C(22) O(4) -179.5(3) ? . . . .
C(20) C(21) C(22) C(23) -2.4(5) ? . . . .
C(20) C(21) C(22) K(3) 150.1(4) ? . . . 3_675
K(1) C(22) C(23) S(4) -65.6(2) ? . . . .
K(1) C(22) C(23) C(24) 114.0(3) ? . . . .
K(3) C(22) C(23) S(4) 15.8(2) ? 3_675 . . .
K(3) C(22) C(23) C(24) -164.6(3) ? 3_675 . . .
O(4) C(22) C(23) S(4) 0.2(4) ? . . . .
O(4) C(22) C(23) C(24) 179.8(3) ? . . . .
C(21) C(22) C(23) S(4) -176.9(2) ? . . . .
C(21) C(22) C(23) C(24) 2.7(5) ? . . . .
S(4) C(23) C(24) C(19) 177.7(3) ? . . . .
C(22) C(23) C(24) C(19) -1.9(6) ? . . . .
O(5) C(25) C(26) C(27) -178.8(2) ? . . . .
C(25) C(26) C(27) C(28) -178.9(3) ? . . . .
O(6) C(29A) C(29B) C(30A) 139.2(7) ? . . . .
O(6) C(29A) C(29B) C(30B) 130.9(10) ? . . . .
O(6) C(29A) C(30A) C(29B) -36.5(7) ? . . . .
O(6) C(29A) C(30A) C(30B) 135.4(9) ? . . . .
O(6) C(29A) C(30A) C(31A) -168.9(4) ? . . . .
O(6) C(29A) C(30A) C(31B) 175.7(6) ? . . . .
O(6) C(29A) C(30B) C(29B) -77.7(14) ? . . . .
O(6) C(29A) C(30B) C(30A) -85.8(12) ? . . . .
O(6) C(29A) C(30B) C(31B) -142.6(10) ? . . . .
C(29B) C(29A) C(30A) C(30B) 171.9(12) ? . . . .
C(29B) C(29A) C(30A) C(31A) -132.4(8) ? . . . .
C(29B) C(29A) C(30A) C(31B) -147.8(9) ? . . . .
C(30A) C(29A) C(29B) O(6) -139.2(7) ? . . . .
C(30A) C(29A) C(29B) C(30B) -8.3(12) ? . . . .
C(29B) C(29A) C(30B) C(30A) -8.2(11) ? . . . .
C(29B) C(29A) C(30B) C(31B) -64.9(17) ? . . . .
C(30B) C(29A) C(29B) O(6) -130.9(10) ? . . . .
C(30B) C(29A) C(29B) C(30A) 8.3(12) ? . . . .
C(30A) C(29A) C(30B) C(29B) 8.2(11) ? . . . .
C(30A) C(29A) C(30B) C(31B) -56.7(11) ? . . . .
C(30B) C(29A) C(30A) C(29B) -171.9(12) ? . . . .
C(30B) C(29A) C(30A) C(31A) 55.7(9) ? . . . .
C(30B) C(29A) C(30A) C(31B) 40.3(9) ? . . . .
O(6) C(29B) C(30A) C(29A) 76.0(11) ? . . . .
O(6) C(29B) C(30A) C(30B) 71.1(11) ? . . . .
O(6) C(29B) C(30A) C(31A) 145.0(9) ? . . . .
O(6) C(29B) C(30A) C(31B) 113.2(12) ? . . . .
O(6) C(29B) C(30B) C(29A) 51.0(11) ? . . . .
O(6) C(29B) C(30B) C(30A) -139.0(8) ? . . . .
O(6) C(29B) C(30B) C(31B) -179.8(6) ? . . . .
C(29A) C(29B) C(30A) C(30B) -4.8(7) ? . . . .
C(29A) C(29B) C(30A) C(31A) 69.0(10) ? . . . .
C(29A) C(29B) C(30A) C(31B) 37.2(10) ? . . . .
C(29A) C(29B) C(30B) C(30A) 170.0(14) ? . . . .
C(29A) C(29B) C(30B) C(31B) 129.2(15) ? . . . .
C(30A) C(29B) C(30B) C(29A) -170.0(14) ? . . . .
C(30A) C(29B) C(30B) C(31B) -40.7(8) ? . . . .
C(30B) C(29B) C(30A) C(29A) 4.8(7) ? . . . .
C(30B) C(29B) C(30A) C(31A) 73.9(9) ? . . . .
C(30B) C(29B) C(30A) C(31B) 42.1(8) ? . . . .
C(29A) C(30A) C(30B) C(29B) -5.1(7) ? . . . .
C(29A) C(30A) C(30B) C(31B) 133.3(11) ? . . . .
C(29A) C(30A) C(31A) C(31B) -32.4(13) ? . . . .
C(29A) C(30A) C(31A) C(32A) -67.1(7) ? . . . .
C(29A) C(30A) C(31B) C(30B) -24.3(6) ? . . . .
C(29A) C(30A) C(31B) C(31A) 150.6(12) ? . . . .
C(29A) C(30A) C(31B) C(32A) -123.2(16) ? . . . .
C(29A) C(30A) C(31B) C(32B) -96(2) ? . . . .
C(29B) C(30A) C(30B) C(29A) 5.1(7) ? . . . .
C(29B) C(30A) C(30B) C(31B) 138.4(8) ? . . . .
C(29B) C(30A) C(31A) C(31B) -69.7(15) ? . . . .
C(29B) C(30A) C(31A) C(32A) -104.4(9) ? . . . .
C(29B) C(30A) C(31B) C(30B) -45.4(9) ? . . . .
C(29B) C(30A) C(31B) C(31A) 129.4(11) ? . . . .
C(29B) C(30A) C(31B) C(32A) -144.3(14) ? . . . .
C(29B) C(30A) C(31B) C(32B) -117(2) ? . . . .
C(30B) C(30A) C(31A) C(31B) -4.6(13) ? . . . .
C(30B) C(30A) C(31A) C(32A) -39.3(7) ? . . . .
C(31A) C(30A) C(30B) C(29A) -130.7(8) ? . . . .
C(31A) C(30A) C(30B) C(29B) -135.8(6) ? . . . .
C(31A) C(30A) C(30B) C(31B) 2.5(7) ? . . . .
C(30B) C(30A) C(31B) C(31A) 174.9(15) ? . . . .
C(30B) C(30A) C(31B) C(32A) -98.9(17) ? . . . .
C(30B) C(30A) C(31B) C(32B) -72(2) ? . . . .
C(31B) C(30A) C(30B) C(29A) -133.3(11) ? . . . .
C(31B) C(30A) C(30B) C(29B) -138.4(8) ? . . . .
C(31A) C(30A) C(31B) C(30B) -174.9(15) ? . . . .
C(31A) C(30A) C(31B) C(32A) 86.2(19) ? . . . .
C(31A) C(30A) C(31B) C(32B) 113(2) ? . . . .
C(31B) C(30A) C(31A) C(32A) -34.7(12) ? . . . .
C(29A) C(30B) C(31B) C(30A) 64.1(13) ? . . . .
C(29A) C(30B) C(31B) C(31A) 58(2) ? . . . .
C(29A) C(30B) C(31B) C(32A) -170.3(14) ? . . . .
C(29A) C(30B) C(31B) C(32B) -151.1(14) ? . . . .
C(29B) C(30B) C(31B) C(30A) 34.9(7) ? . . . .
C(29B) C(30B) C(31B) C(31A) 29(2) ? . . . .
C(29B) C(30B) C(31B) C(32A) 160.5(12) ? . . . .
C(29B) C(30B) C(31B) C(32B) 179.6(8) ? . . . .
C(30A) C(30B) C(31B) C(31A) -5.7(16) ? . . . .
C(30A) C(30B) C(31B) C(32A) 125.7(15) ? . . . .
C(30A) C(30B) C(31B) C(32B) 144.8(13) ? . . . .
C(30A) C(31A) C(31B) C(30B) 4.6(13) ? . . . .
C(30A) C(31A) C(31B) C(32A) -135.8(11) ? . . . .
C(30A) C(31A) C(31B) C(32B) -144.6(15) ? . . . .
C(30A) C(31A) C(32A) C(31B) 48.2(14) ? . . . .
C(30A) C(31A) C(32A) C(32B) 86(2) ? . . . .
C(31B) C(31A) C(32A) C(32B) 38(2) ? . . . .
C(32A) C(31A) C(31B) C(30A) 135.8(11) ? . . . .
C(32A) C(31A) C(31B) C(30B) 140(2) ? . . . .
C(32A) C(31A) C(31B) C(32B) -8.9(8) ? . . . .
C(30A) C(31B) C(32A) C(31A) -74.5(18) ? . . . .
C(30A) C(31B) C(32A) C(32B) 130(2) ? . . . .
C(30A) C(31B) C(32B) C(32A) -72(2) ? . . . .
C(30B) C(31B) C(32A) C(31A) -139(2) ? . . . .
C(30B) C(31B) C(32A) C(32B) 65(2) ? . . . .
C(30B) C(31B) C(32B) C(32A) -124(2) ? . . . .
C(31A) C(31B) C(32A) C(32B) -156(2) ? . . . .
C(31A) C(31B) C(32B) C(32A) 27(2) ? . . . .
C(32B) C(31B) C(32A) C(31A) 156(2) ? . . . .
C(31A) C(32A) C(32B) C(31B) -20.5(15) ? . . . .
O(7) C(33A) C(33B) C(34B) -177.3(13) ? . . . .
O(7) C(33A) C(34A) C(34B) 154.0(14) ? . . . .
O(7) C(33A) C(34A) C(35A) -179.4(4) ? . . . .
O(7) C(33A) C(34A) C(35B) -147(2) ? . . . .
O(7) C(33A) C(34B) C(33B) 5(2) ? . . . .
O(7) C(33A) C(34B) C(34A) -109(2) ? . . . .
O(7) C(33A) C(34B) C(35B) -127(2) ? . . . .
O(7) C(33A) C(35B) C(34A) 38(2) ? . . . .
O(7) C(33A) C(35B) C(34B) 154.7(15) ? . . . .
O(7) C(33A) C(35B) C(35A) 158.7(16) ? . . . .
O(7) C(33A) C(35B) C(36B) -152.2(16) ? . . . .
C(33B) C(33A) C(34A) C(34B) 86.0(16) ? . . . .
C(33B) C(33A) C(34A) C(35A) 112.7(11) ? . . . .
C(33B) C(33A) C(34A) C(35B) 145(2) ? . . . .
C(34A) C(33A) C(33B) O(7) 99.4(7) ? . . . .
C(34A) C(33A) C(33B) C(34B) -77.9(13) ? . . . .
C(33B) C(33A) C(34B) C(34A) -114.7(12) ? . . . .
C(33B) C(33A) C(34B) C(35B) -132.3(14) ? . . . .
C(34B) C(33A) C(33B) O(7) 177.3(13) ? . . . .
C(33B) C(33A) C(35B) C(34A) -43(2) ? . . . .
C(33B) C(33A) C(35B) C(34B) 73(2) ? . . . .
C(33B) C(33A) C(35B) C(35A) 77(2) ? . . . .
C(33B) C(33A) C(35B) C(36B) 126(2) ? . . . .
C(35B) C(33A) C(33B) O(7) 113.7(11) ? . . . .
C(35B) C(33A) C(33B) C(34B) -63.6(16) ? . . . .
C(34A) C(33A) C(34B) C(33B) 114.7(12) ? . . . .
C(34A) C(33A) C(34B) C(35B) -17.5(8) ? . . . .
C(34B) C(33A) C(34A) C(35A) 26.7(14) ? . . . .
C(34B) C(33A) C(34A) C(35B) 59(2) ? . . . .
C(34A) C(33A) C(35B) C(34B) 117(2) ? . . . .
C(34A) C(33A) C(35B) C(35A) 121(3) ? . . . .
C(34A) C(33A) C(35B) C(36B) 170(3) ? . . . .
C(35B) C(33A) C(34A) C(34B) -59(2) ? . . . .
C(35B) C(33A) C(34A) C(35A) -32(2) ? . . . .
C(34B) C(33A) C(35B) C(34A) -117(2) ? . . . .
C(34B) C(33A) C(35B) C(35A) 4(2) ? . . . .
C(34B) C(33A) C(35B) C(36B) 53(2) ? . . . .
C(35B) C(33A) C(34B) C(33B) 132.3(14) ? . . . .
C(35B) C(33A) C(34B) C(34A) 17.5(8) ? . . . .
O(7) C(33B) C(34B) C(33A) -2.7(13) ? . . . .
O(7) C(33B) C(34B) C(34A) 53.9(15) ? . . . .
O(7) C(33B) C(34B) C(35B) 48(2) ? . . . .
C(33A) C(33B) C(34B) C(34A) 56.6(11) ? . . . .
C(33A) C(33B) C(34B) C(35B) 50.9(15) ? . . . .
C(33A) C(34A) C(34B) C(33B) -44.5(10) ? . . . .
C(33A) C(34A) C(34B) C(35B) 120(2) ? . . . .
C(33A) C(34A) C(35A) C(35B) 65(3) ? . . . .
C(33A) C(34A) C(35A) C(36A) 61.4(7) ? . . . .
C(33A) C(34A) C(35A) C(36B) 83.2(18) ? . . . .
C(33A) C(34A) C(35B) C(34B) -29.9(10) ? . . . .
C(33A) C(34A) C(35B) C(35A) -124(2) ? . . . .
C(33A) C(34A) C(35B) C(36B) -156(8) ? . . . .
C(34B) C(34A) C(35A) C(35B) 80(3) ? . . . .
C(34B) C(34A) C(35A) C(36A) 76.4(9) ? . . . .
C(34B) C(34A) C(35A) C(36B) 98.2(19) ? . . . .
C(35A) C(34A) C(34B) C(33A) -155.4(13) ? . . . .
C(35A) C(34A) C(34B) C(33B) 160.0(11) ? . . . .
C(35A) C(34A) C(34B) C(35B) -36(2) ? . . . .
C(34B) C(34A) C(35B) C(33A) 29.9(10) ? . . . .
C(34B) C(34A) C(35B) C(35A) -94(2) ? . . . .
C(34B) C(34A) C(35B) C(36B) -126(8) ? . . . .
C(35B) C(34A) C(34B) C(33A) -120(2) ? . . . .
C(35B) C(34A) C(34B) C(33B) -164(2) ? . . . .
C(35A) C(34A) C(35B) C(33A) 124(2) ? . . . .
C(35A) C(34A) C(35B) C(34B) 94(2) ? . . . .
C(35A) C(34A) C(35B) C(36B) -32(6) ? . . . .
C(35B) C(34A) C(35A) C(36A) -3(3) ? . . . .
C(35B) C(34A) C(35A) C(36B) 19(3) ? . . . .
C(33A) C(34B) C(35B) C(34A) 55(2) ? . . . .
C(33A) C(34B) C(35B) C(35A) -176.9(17) ? . . . .
C(33A) C(34B) C(35B) C(36B) -141.3(18) ? . . . .
C(33B) C(34B) C(35B) C(33A) -37.8(11) ? . . . .
C(33B) C(34B) C(35B) C(34A) 17(2) ? . . . .
C(33B) C(34B) C(35B) C(35A) 145.2(16) ? . . . .
C(33B) C(34B) C(35B) C(36B) -179.1(16) ? . . . .
C(34A) C(34B) C(35B) C(33A) -55(2) ? . . . .
C(34A) C(34B) C(35B) C(35A) 128(3) ? . . . .
C(34A) C(34B) C(35B) C(36B) 164(3) ? . . . .
C(34A) C(35A) C(35B) C(33A) -89(3) ? . . . .
C(34A) C(35A) C(35B) C(34B) -87(3) ? . . . .
C(34A) C(35A) C(35B) C(36B) 163(3) ? . . . .
C(34A) C(35A) C(36A) C(36B) 91(4) ? . . . .
C(34A) C(35A) C(36B) C(35B) -5.0(10) ? . . . .
C(34A) C(35A) C(36B) C(36A) -97(4) ? . . . .
C(35B) C(35A) C(36A) C(36B) 91(4) ? . . . .
C(36A) C(35A) C(35B) C(33A) 88(2) ? . . . .
C(36A) C(35A) C(35B) C(34A) 177(3) ? . . . .
C(36A) C(35A) C(35B) C(34B) 90.3(12) ? . . . .
C(36A) C(35A) C(35B) C(36B) -20.3(16) ? . . . .
C(35B) C(35A) C(36B) C(36A) -92(4) ? . . . .
C(36B) C(35A) C(35B) C(33A) 108(2) ? . . . .
C(36B) C(35A) C(35B) C(34A) -163(3) ? . . . .
C(36B) C(35A) C(35B) C(34B) 111(2) ? . . . .
C(36A) C(35A) C(36B) C(35B) 92(4) ? . . . .
C(33A) C(35B) C(36B) C(35A) -105(2) ? . . . .
C(33A) C(35B) C(36B) C(36A) 19(3) ? . . . .
C(34A) C(35B) C(36B) C(35A) 45(8) ? . . . .
C(34A) C(35B) C(36B) C(36A) 169(7) ? . . . .
C(34B) C(35B) C(36B) C(35A) -78(2) ? . . . .
C(34B) C(35B) C(36B) C(36A) 47(3) ? . . . .
C(35A) C(35B) C(36B) C(36A) 124(3) ? . . . .
C(35A) C(36A) C(36B) C(35B) -57(3) ? . . . .
